data_7712328
loop_
_publ_author_name
'Chuprin, Alexander S.'
'Pavlov, Alexander A.'
'Vologzhanina, Anna V. V.'
'Dorovatovskii, Pavel'
'Makarenkov, Anton V.'
'Ol'shevskaya, Valentina Antonovna'
'Dudkin, Semyon V.'
'Voloshin, Yan Z.'

_publ_section_title
;
 Multistep synthesis and X-ray structure of the carboxyl-terminated hybrid
 iron(II) phthalocyaninatoclathrochelates and their postsynthetic
 transformation into polytopic carboranyl-containing derivatives
;
_journal_name_full 'Dalton Transactions'
_journal_paper_doi 10.1039/D3DT00076A
_journal_year 2023
_chemical_formula_moiety 'C63 H61 B11 Fe N18 O7 Zr'
_chemical_formula_sum 'C63 H61 B11 Fe N18 O7 Zr'
_chemical_formula_weight 1448.27
_space_group_crystal_system triclinic
_space_group_IT_number 2
_space_group_name_Hall '-P 1'
_space_group_name_H-M_alt 'P -1'
_atom_sites_solution_hydrogens mixed
_atom_sites_solution_primary dual
_audit_creation_date 2022-09-01
_audit_creation_method
;
Olex2 1.5
(compiled 2022.04.07 svn.rca3783a0 for OlexSys, GUI svn.r6498)
;
_audit_update_record
;
2022-09-07 deposited with the CCDC.	2023-02-16 downloaded from the CCDC.
;
_cell_angle_alpha 71.88(3)
_cell_angle_beta 69.88(3)
_cell_angle_gamma 87.44(3)
_cell_formula_units_Z 4
_cell_length_a 19.422(4)
_cell_length_b 20.591(4)
_cell_length_c 21.089(4)
_cell_measurement_reflns_used 841
_cell_measurement_temperature 100
_cell_measurement_theta_max 17.94
_cell_measurement_theta_min 1.53
_cell_volume 7508(3)
_computing_molecular_graphics 'Olex2 1.5 (Dolomanov et al., 2009)'
_computing_publication_material 'Olex2 1.5 (Dolomanov et al., 2009)'
_computing_structure_refinement 'SHELXL 2018/3 (Sheldrick, 2015)'
_computing_structure_solution 'SHELXT  (Sheldrick, 2015)'
_diffrn_ambient_temperature 100
_diffrn_measured_fraction_theta_full 0.961
_diffrn_measured_fraction_theta_max 0.961
_diffrn_measurement_device_type 'Rayonix CCD'
_diffrn_measurement_method 'phi scans'
_diffrn_radiation_type synchrotron
_diffrn_radiation_wavelength 0.745
_diffrn_reflns_av_R_equivalents 0.1508
_diffrn_reflns_av_unetI/netI 0.1506
_diffrn_reflns_Laue_measured_fraction_full 0.961
_diffrn_reflns_Laue_measured_fraction_max 0.961
_diffrn_reflns_limit_h_max 16
_diffrn_reflns_limit_h_min -16
_diffrn_reflns_limit_k_max 17
_diffrn_reflns_limit_k_min -17
_diffrn_reflns_limit_l_max 17
_diffrn_reflns_limit_l_min -17
_diffrn_reflns_number 27240
_diffrn_reflns_point_group_measured_fraction_full 0.961
_diffrn_reflns_point_group_measured_fraction_max 0.961
_diffrn_reflns_theta_full 18.085
_diffrn_reflns_theta_max 18.085
_diffrn_reflns_theta_min 1.093
_diffrn_source 'Belok beamline of NRC Kurchatov Institute'
_exptl_absorpt_coefficient_mu 0.444
_exptl_absorpt_correction_T_max 0.984
_exptl_absorpt_correction_T_min 0.942
_exptl_absorpt_correction_type multi-scan
_exptl_absorpt_process_details 'XDS (Kabsch, 2010)'
_exptl_crystal_colour red
_exptl_crystal_colour_primary red
_exptl_crystal_density_diffrn 1.281
_exptl_crystal_description plate
_exptl_crystal_F_000 2968
_exptl_crystal_recrystallization_method 'Re-crystallisation from solvent: toluene'
_exptl_crystal_size_max 0.19
_exptl_crystal_size_mid 0.13
_exptl_crystal_size_min 0.005
_refine_diff_density_max 0.590
_refine_diff_density_min -1.093
_refine_diff_density_rms 0.086
_refine_ls_extinction_method none
_refine_ls_goodness_of_fit_ref 1.700
_refine_ls_hydrogen_treatment constr
_refine_ls_matrix_type full
_refine_ls_number_parameters 1419
_refine_ls_number_reflns 8746
_refine_ls_number_restraints 1013
_refine_ls_restrained_S_all 1.628
_refine_ls_R_factor_all 0.1771
_refine_ls_R_factor_gt 0.1088
_refine_ls_shift/su_max 0.006
_refine_ls_shift/su_mean 0.000
_refine_ls_structure_factor_coef Fsqd
_refine_ls_weighting_details 'w=1/[\s^2^(Fo^2^)+(0.0050P)^2^+26.0000P] where P=(Fo^2^+2Fc^2^)/3'
_refine_ls_weighting_scheme calc
_refine_ls_wR_factor_gt 0.1911
_refine_ls_wR_factor_ref 0.2086
_reflns_Friedel_coverage 0.000
_reflns_number_gt 4791
_reflns_number_total 8746
_reflns_threshold_expression 'I > 2\s(I)'
_cod_data_source_file d3dt00076a2.cif
_cod_data_source_block ac129
_cod_database_code 7712328
_shelx_shelxl_version_number 2018/3
_shelx_space_group_comment
;
The symmetry employed for this shelxl refinement is uniquely defined
by the following loop, which should always be used as a source of
symmetry information in preference to the above space-group names.
They are only intended as comments.
;
_shelx_estimated_absorpt_t_max 0.998
_shelx_estimated_absorpt_t_min 0.920
_olex2_refinement_description
;
1. Fixed Uiso
 At 1.2 times of:
  All B(H) groups, All C(H) groups, All C(H,H) groups, All C(H,H,H,H) groups,
  All N(H) groups
2. Restrained distances
 C120-C117
 1.5 with sigma of 0.02
 O14-C120
 1.2 with sigma of 0.02
 C125-C124
 1.5 with sigma of 0.02
 N33-C121 = C122-C121
 1.5 with sigma of 0.02
 N33-C120
 1.4 with sigma of 0.02
 N15-C58
 1.45 with sigma of 0.02
 C57-C54
 1.5 with sigma of 0.02
 C57-N15
 1.45 with sigma of 0.02
 N33-C121 \\sim N33-C120
 with sigma of 0.02
3. Restrained planarity
 C117, C120, O14, N33
 with sigma of 0.1
4. Uiso/Uaniso restraints and constraints
C51 \\sim C56 \\sim C55 \\sim C54 \\sim C53 \\sim C52 \\sim O7 \\sim C57 \\sim
N15: within 2A with sigma of 0.04 and sigma for terminal atoms of 0.08 within 2A
C35 \\sim C36 \\sim C37 \\sim C38 \\sim C39 \\sim C40 \\sim C41 \\sim C42 \\sim
C43 \\sim C44 \\sim C45 \\sim C46 \\sim C47 \\sim C48 \\sim C49 \\sim C50 \\sim
C34 \\sim C33 \\sim C32 \\sim C31 \\sim C30 \\sim C29 \\sim C28 \\sim C27 \\sim
N9 \\sim N10 \\sim N8 \\sim C26 \\sim N7 \\sim C19 \\sim N14 \\sim C20 \\sim
C25 \\sim C24 \\sim C23 \\sim C22 \\sim C21 \\sim N12 \\sim N13 \\sim N11:
within 2A with sigma of 0.04 and sigma for terminal atoms of 0.08 within 2A
C2 \\sim C4 \\sim C6 \\sim C5 \\sim C1 \\sim C13 \\sim C14 \\sim C15 \\sim C16
\\sim C17 \\sim C18 \\sim C8 \\sim C7 \\sim C12 \\sim C11 \\sim C10 \\sim C9
\\sim C3: within 2A with sigma of 0.04 and sigma for terminal atoms of 0.08
within 2A
N20 \\sim C65 \\sim C66 \\sim C69 \\sim C64 \\sim N19 \\sim C72 \\sim C71 \\sim
N21 \\sim N22 \\sim C70 \\sim C75 \\sim N23 \\sim C77 \\sim C78 \\sim C81 \\sim
C76 \\sim N24: within 2A with sigma of 0.04 and sigma for terminal atoms of
0.08 within 2A
N28 \\sim C98 \\sim N29 \\sim C105 \\sim N30 \\sim C106 \\sim N31 \\sim C104
\\sim C103 \\sim C102 \\sim C101 \\sim C100 \\sim C99 \\sim N27 \\sim C97 \\sim
C96 \\sim C95 \\sim C93 \\sim C94 \\sim C92 \\sim C91 \\sim C90 \\sim N26 \\sim
N32 \\sim C113 \\sim C112 \\sim C111 \\sim C110 \\sim C109 \\sim C108 \\sim
C107 \\sim N25 \\sim C89 \\sim C88 \\sim C87 \\sim C86 \\sim C85 \\sim C84
\\sim C83 \\sim C82: within 2A with sigma of 0.04 and sigma for terminal atoms
of 0.08 within 2A
C114 \\sim C115 \\sim C119 \\sim B12 \\sim C118 \\sim C117 \\sim C116 \\sim
C120 \\sim O14 \\sim N33 \\sim C121: within 2A with sigma of 0.04 and sigma for
terminal atoms of 0.08 within 2A
C115 \\sim C114 \\sim C119 \\sim C118 \\sim C117 \\sim C116 \\sim B12: within
2A with sigma of 0.04 and sigma for terminal atoms of 0.08 within 2A
Uanis(C27) \\sim Ueq, Uanis(C34) \\sim Ueq, Uanis(N9) \\sim Ueq: with sigma of
0.005 and sigma for terminal atoms of 0.01
Uanis(C6) \\sim Ueq: with sigma of 0.005 and sigma for terminal atoms of 0.01
Uanis(C86) \\sim Ueq, Uanis(C82) \\sim Ueq, Uanis(C89) \\sim Ueq: with sigma of
0.005 and sigma for terminal atoms of 0.01
Uanis(C113) \\sim Ueq: with sigma of 0.005 and sigma for terminal atoms of 0.01
Uanis(C106) \\sim Ueq: with sigma of 0.002 and sigma for terminal atoms of 0.002
Uanis(C54) \\sim Ueq, : with sigma of 0.005 and sigma for terminal atoms of
0.005
Uanis(C65) \\sim Ueq, Uanis(C95) \\sim Ueq, Uanis(C12) \\sim Ueq, Uanis(N19)
\\sim Ueq, Uanis(C11) \\sim Ueq, Uanis(N24) \\sim Ueq, Uanis(C83) \\sim Ueq,
Uanis(C79) \\sim Ueq, Uanis(N26) \\sim Ueq, Uanis(C84) \\sim Ueq: with sigma of
0.005 and sigma for terminal atoms of 0.005
Uanis(C52) \\sim Ueq: with sigma of 0.005 and sigma for terminal atoms of 0.005
Uanis(N21) \\sim Ueq: with sigma of 0.005 and sigma for terminal atoms of 0.005
Uanis(C107) \\sim Ueq, Uanis(C85) \\sim Ueq, Uanis(C3) \\sim Ueq: with sigma of
0.008 and sigma for terminal atoms of 0.016
Uanis(N23) \\sim Ueq: with sigma of 0.005 and sigma for terminal atoms of 0.01
Uanis(C98) \\sim Ueq, Uanis(C97) \\sim Ueq: with sigma of 0.005 and sigma for
terminal atoms of 0.01
5. Others
 Fixed Sof: O1(0.6) N1(0.4) N1A(0.6) O2(0.6) N2(0.6) N2A(0.4) O3(0.6) N3(0.6)
 N3A(0.4) O4(0.6) O04D(0.4) O04J(0.4) O04W(0.4) N4(0.4) N4A(0.6) O5(0.6)
 N5(0.6) N5A(0.4) O6(0.6) N6(0.4) N6A(0.6) O15(0.4) O048(0.4) O058(0.4)
 H66C(0.5) H66D(0.5) H66A(0.5) H66B(0.5) C67(0.5) H67A(0.5) H67B(0.5) C67A(0.5)
 H67C(0.5) H67D(0.5) C68(0.5) H68A(0.5) H68B(0.5) C68A(0.5) H68C(0.5) H68D(0.5)
 H69C(0.5) H69D(0.5) H69A(0.5) H69B(0.5) H72A(0.5) H72B(0.5) H72C(0.5)
 H72D(0.5) C73(0.5) H73A(0.5) H73B(0.5) C73A(0.5) H73C(0.5) H73D(0.5) C74(0.5)
 H74A(0.5) H74B(0.5) C74A(0.5) H74C(0.5) H74D(0.5) H75A(0.5) H75B(0.5)
 H75C(0.5) H75D(0.5)
 Fixed Uiso: C57(0.15) N15(0.15) N16(0.15) N17(0.15) N18(0.15) O7(0.15)
 C58(0.15) C59(0.15) C60(0.15) C61(0.15) C62(0.15) B5(0.15) C63(0.15) B9(0.15)
 B10(0.15) B11(0.15) B6(0.15) B7(0.15) B8(0.15) B2(0.15) B4(0.15) B3(0.15)
 O14(0.15) N33(0.15) N34(0.15) N35(0.15) N36(0.15) C114(0.12) C115(0.12)
 C116(0.12) C117(0.12) C118(0.12) C119(0.12) C120(0.15) C121(0.15) C122(0.15)
 C123(0.15) C124(0.15) C125(0.15) B13(0.15) B14(0.15) C126(0.15) B16(0.15)
 B17(0.15) B18(0.15) B19(0.15) B20(0.15) B21(0.15) B22(0.15) B15(0.15)
6.a Riding coordinates:
 N15(H15A), N33(H33)
6.b Free rotating group:
 C62(B5,C63,B9,B10,B11,B6,B7,B8,B2,B4,B3), C125(B13,B14,C126,B16,B17,B18,B19,
 B20,B21,B22,B15)
6.c Secondary CH2 refined with riding coordinates:
 C3(H3A,H3B), C4(H4A,H4B), C5(H5A,H5B), C6(H6A,H6B), C9(H9A,H9B), C10(H10A,
 H10B), C11(H11A,H11B), C12(H12E,H12F), C15(H15B,H15C), C16(H16A,H16B),
 C17(H17A,H17B), C18(H18A,H18B), C58(H58A,H58B), C61(H61A,H61B), C66(H66C,H66D),
  C66(H66A,H66B), C67(H67A,H67B), C67A(H67C,H67D), C68(H68A,H68B), C68A(H68C,
 H68D), C69(H69C,H69D), C69(H69A,H69B), C72(H72A,H72B), C72(H72C,H72D),
 C73(H73A,H73B), C73A(H73C,H73D), C74(H74A,H74B), C74A(H74C,H74D), C75(H75A,
 H75B), C75(H75C,H75D), C78(H78A,H78B), C79(H79A,H79B), C80(H80A,H80B),
 C81(H81A,H81B), C121(H12A,H12B), C124(H12C,H12D)
6.d Aromatic/amide H refined with riding coordinates:
 C21(H21A), C22(H22A), C23(H23), C24(H24), C29(H29), C30(H30), C31(H31),
 C32(H32), C37(H37), C38(H38), C39(H39), C40(H40), C45(H45), C46(H46), C47(H47),
  C48(H48), C52(H52), C53(H53), C55(H55), C56(H56), C60(H60), C84(H84),
 C85(H85), C86(H86), C87(H87), C92(H92), C93(H93), C94(H94), C95(H95),
 C100(H100), C101(H101), C102(H102), C103(H103), C108(H108), C109(H109),
 C110(H110), C111(H111), C115(H115), C116(H116), C118(H118), C119(H119),
 C123(H123)
6.e Fitted hexagon refined as free rotating group:
 C51(C52,C53,C54,C55,C56), C114(C115,C116,C117,C118,C119)
6.f Boron cage BH refined with riding coordinates:
 B5(H5), C63(H63), B9(H9), B10(H10), B11(H11), B6(H6), B7(H7), B8(H8), B2(H2),
 B4(H4), B3(H3), B13(H13), B14(H14), C126(H126), B16(H16), B17(H17), B18(H18),
 B19(H19), B20(H20), B21(H21), B22(H22), B15(H15)
;
_smtbx_masks_void_probe_radius 1.2
_smtbx_masks_void_truncation_radius 1.2
_olex2_submission_special_instructions 'No special instructions were received'

loop_
_space_group_symop_operation_xyz
'x, y, z'
'-x, -y, -z'

loop_
_atom_site_label
_atom_site_type_symbol
_atom_site_fract_x
_atom_site_fract_y
_atom_site_fract_z
_atom_site_U_iso_or_equiv
_atom_site_adp_type
_atom_site_occupancy
_atom_site_site_symmetry_order
_atom_site_calc_flag
_atom_site_refinement_flags_posn
_atom_site_refinement_flags_adp
_atom_site_refinement_flags_occupancy
_atom_site_disorder_assembly
_atom_site_disorder_group
Zr1 Zr 0.79503(14) 0.74376(11) -0.02969(12) 0.0832(8) Uani 1 1 d . . . . .
Fe1 Fe 0.71485(19) 0.85191(17) -0.16687(18) 0.0788(11) Uani 1 1 d . . . . .
O1 O 0.6084(15) 0.9478(13) -0.2032(15) 0.080(8) Uiso 0.6 1 d . . P A 1
N1 N 0.685(4) 0.939(3) -0.180(3) 0.11(2) Uiso 0.4 1 d . . P A 2
N1A N 0.647(2) 0.9199(18) -0.157(2) 0.079(13) Uiso 0.6 1 d . . P A 1
C1 C 0.6503(14) 0.9530(13) -0.1145(15) 0.090(7) Uani 1 1 d . U . . .
B1 B 0.6463(17) 0.9397(14) -0.2719(17) 0.078(9) Uani 1 1 d . . . . .
O2 O 0.7670(13) 0.8485(10) -0.0506(10) 0.059(6) Uiso 0.6 1 d . . P A 1
N2 N 0.723(3) 0.873(3) -0.097(3) 0.14(3) Uiso 0.6 1 d . . P A 1
N2A N 0.709(3) 0.868(3) -0.076(3) 0.04(2) Uiso 0.4 1 d . . P A 2
C2 C 0.6774(15) 0.9154(14) -0.0636(12) 0.075(7) Uani 1 1 d . U . . .
O3 O 0.7278(15) 0.9621(13) -0.2981(12) 0.081(8) Uiso 0.6 1 d . . P A 1
N3 N 0.762(3) 0.919(2) -0.256(2) 0.101(14) Uiso 0.6 1 d . . P A 1
N3A N 0.747(4) 0.881(3) -0.259(3) 0.11(2) Uiso 0.4 1 d . . P A 2
C3 C 0.6605(13) 0.9264(11) 0.0058(11) 0.087(7) Uani 1 1 d . U . . .
H3A H 0.704536 0.948899 0.005729 0.104 Uiso 1 1 calc R U . . .
H3B H 0.650151 0.881235 0.043314 0.104 Uiso 1 1 calc R U . . .
O4 O 0.8382(13) 0.7704(12) -0.1405(12) 0.075(7) Uiso 0.6 1 d . . P A 1
O04D O 0.658(2) 0.9802(16) -0.2279(17) 0.060(10) Uiso 0.4 1 d . . P A 2
O04J O 0.746(2) 0.7132(18) -0.0939(19) 0.090(12) Uiso 0.4 1 d . . P A 2
O04W O 0.5937(19) 0.8799(17) -0.2194(18) 0.066(10) Uiso 0.4 1 d . . P A 2
N4 N 0.817(4) 0.853(3) -0.180(4) 0.11(2) Uiso 0.4 1 d . . P A 2
N4A N 0.8131(19) 0.8227(18) -0.1883(19) 0.064(11) Uiso 0.6 1 d . . P A 1
C4 C 0.5968(12) 0.9689(12) 0.0240(13) 0.095(7) Uani 1 1 d . U . . .
H4A H 0.595515 0.983030 0.065196 0.114 Uiso 1 1 calc R U . . .
H4B H 0.550322 0.941740 0.037267 0.114 Uiso 1 1 calc R U . . .
O5 O 0.6423(15) 0.8654(13) -0.2699(13) 0.088(8) Uiso 0.6 1 d . . P A 1
N5 N 0.661(2) 0.822(2) -0.214(2) 0.101(13) Uiso 0.6 1 d . . P A 1
N5A N 0.621(3) 0.827(3) -0.178(3) 0.078(16) Uiso 0.4 1 d . . P A 2
C5 C 0.6042(14) 1.0311(12) -0.0390(13) 0.107(8) Uani 1 1 d . U . . .
H5A H 0.651902 1.056970 -0.053873 0.129 Uiso 1 1 calc R U . . .
H5B H 0.564391 1.061478 -0.026087 0.129 Uiso 1 1 calc R U . . .
O6 O 0.6957(14) 0.7289(11) -0.0415(12) 0.074(7) Uiso 0.6 1 d . . P A 1
N6 N 0.701(3) 0.757(2) -0.128(2) 0.049(15) Uiso 0.4 1 d . . P A 2
N6A N 0.676(2) 0.7665(17) -0.0983(19) 0.076(13) Uiso 0.6 1 d . . P A 1
C6 C 0.5994(15) 1.0072(13) -0.1035(13) 0.113(8) Uani 1 1 d . U . . .
H6A H 0.548519 0.989688 -0.092238 0.136 Uiso 1 1 calc R U . . .
H6B H 0.612499 1.046868 -0.147664 0.136 Uiso 1 1 calc R U . . .
C57 C 0.4816(15) 1.1055(13) -0.4434(15) 0.150 Uiso 1 1 d D U . . .
N7 N 0.7830(12) 0.7701(10) 0.0693(11) 0.080(6) Uani 1 1 d . U . . .
C7 C 0.8263(19) 0.9031(16) -0.2918(15) 0.126(9) Uani 1 1 d . U . . .
N8 N 0.8918(13) 0.8470(9) 0.0286(11) 0.078(6) Uani 1 1 d . U . . .
C8 C 0.8614(16) 0.8568(13) -0.2484(15) 0.088(7) Uani 1 1 d . U . . .
N9 N 0.9125(10) 0.7720(8) -0.0419(9) 0.070(5) Uani 1 1 d . U . . .
C9 C 0.9392(15) 0.8412(13) -0.2692(13) 0.113(8) Uani 1 1 d . U . . .
H9A H 0.942300 0.791204 -0.249976 0.136 Uiso 1 1 calc R U . . .
H9B H 0.964671 0.864001 -0.247570 0.136 Uiso 1 1 calc R U . . .
N10 N 0.9768(11) 0.7078(11) -0.1209(9) 0.078(6) Uani 1 1 d . U . . .
C10 C 0.9781(16) 0.8641(13) -0.3485(14) 0.137(10) Uani 1 1 d . U . . .
H10A H 0.963774 0.832347 -0.369414 0.164 Uiso 1 1 calc R U . . .
H10B H 1.031990 0.864529 -0.359839 0.164 Uiso 1 1 calc R U . . .
N11 N 0.8552(12) 0.6528(9) -0.0512(10) 0.073(5) Uani 1 1 d . U . . .
C11 C 0.9554(18) 0.9379(15) -0.3796(15) 0.155(10) Uani 1 1 d . U . . .
H11A H 0.966887 0.968244 -0.355595 0.187 Uiso 1 1 calc R U . . .
H11B H 0.984841 0.956195 -0.430885 0.187 Uiso 1 1 calc R U . . .
N12 N 0.7560(14) 0.5635(10) 0.0071(13) 0.094(7) Uani 1 1 d . U . . .
C12 C 0.8752(17) 0.9393(15) -0.3702(15) 0.153(10) Uani 1 1 d . U . . .
H12E H 0.865325 0.916237 -0.401298 0.184 Uiso 1 1 calc R U . . .
H12F H 0.862362 0.987421 -0.384912 0.184 Uiso 1 1 calc R U . . .
N13 N 0.7295(11) 0.6531(10) 0.0577(11) 0.076(6) Uani 1 1 d . U . . .
C13 C 0.6192(15) 0.7637(15) -0.1718(15) 0.095(7) Uani 1 1 d . U . . .
N14 N 0.6661(11) 0.7076(13) 0.1478(10) 0.086(6) Uani 1 1 d . U . . .
C14 C 0.6433(14) 0.7243(13) -0.1188(13) 0.080(7) Uani 1 1 d . U . . .
O15 O 0.844(2) 0.815(2) -0.1286(18) 0.082(12) Uiso 0.4 1 d . . P A 2
N15 N 0.4851(13) 1.1774(11) -0.4606(11) 0.150 Uiso 1 1 d D U . . .
H15A H 0.529935 1.194161 -0.478371 0.180 Uiso 1 1 d R U . . .
C15 C 0.6186(13) 0.6515(12) -0.0849(12) 0.094(7) Uani 1 1 d . U . . .
H15B H 0.591939 0.643588 -0.033540 0.112 Uiso 1 1 calc R U . . .
H15C H 0.662469 0.624478 -0.089397 0.112 Uiso 1 1 calc R U . . .
N16 N 0.3375(14) 1.2609(12) -0.4378(12) 0.150 Uiso 1 1 d . U . . .
C16 C 0.5680(14) 0.6241(12) -0.1155(12) 0.096(7) Uani 1 1 d . U . . .
H16A H 0.597915 0.616245 -0.160775 0.115 Uiso 1 1 calc R U . . .
H16B H 0.542159 0.579925 -0.081512 0.115 Uiso 1 1 calc R U . . .
N17 N 0.2577(15) 1.2539(12) -0.3965(12) 0.150 Uiso 1 1 d . U . . .
C17 C 0.5145(15) 0.6743(14) -0.1278(14) 0.118(8) Uani 1 1 d . U . . .
H17A H 0.489079 0.685798 -0.083548 0.141 Uiso 1 1 calc R U . . .
H17B H 0.477174 0.653840 -0.139470 0.141 Uiso 1 1 calc R U . . .
N18 N 0.2397(16) 1.1860(13) -0.4012(13) 0.150 Uiso 1 1 d . U . . .
C18 C 0.5495(15) 0.7387(13) -0.1869(14) 0.127(9) Uani 1 1 d . U . . .
H18A H 0.513804 0.774437 -0.188138 0.153 Uiso 1 1 calc R U . . .
H18B H 0.566412 0.729835 -0.233234 0.153 Uiso 1 1 calc R U . . .
C19 C 0.7167(18) 0.7605(16) 0.1255(14) 0.085(7) Uani 1 1 d . U . . .
C20 C 0.7159(18) 0.8088(14) 0.1621(16) 0.090(8) Uani 1 1 d . U . . .
C21 C 0.6628(16) 0.8217(12) 0.2187(15) 0.094(8) Uani 1 1 d . U . . .
H21A H 0.616234 0.796791 0.239608 0.113 Uiso 1 1 calc R U . . .
C22 C 0.6777(17) 0.8722(13) 0.2459(13) 0.103(8) Uani 1 1 d . U . . .
H22A H 0.641570 0.881693 0.285044 0.124 Uiso 1 1 calc R U . . .
C23 C 0.7469(17) 0.9076(12) 0.2135(15) 0.095(8) Uani 1 1 d . U . . .
H23 H 0.759055 0.939071 0.233495 0.114 Uiso 1 1 calc R U . . .
C24 C 0.7988(16) 0.8981(12) 0.1526(14) 0.091(8) Uani 1 1 d . U . . .
H24 H 0.845073 0.923626 0.129457 0.110 Uiso 1 1 calc R U . . .
C25 C 0.7794(16) 0.8495(14) 0.1277(15) 0.076(7) Uani 1 1 d . U . . .
C26 C 0.821(2) 0.8232(13) 0.0724(15) 0.085(7) Uani 1 1 d . U . . .
C27 C 0.9329(14) 0.8221(11) -0.0213(12) 0.061(6) Uani 1 1 d . U . . .
C28 C 1.0102(15) 0.8456(14) -0.0624(12) 0.075(7) Uani 1 1 d . U . . .
C29 C 1.0520(16) 0.8945(13) -0.0628(13) 0.090(8) Uani 1 1 d . U . . .
H29 H 1.035623 0.921319 -0.031713 0.108 Uiso 1 1 calc R U . . .
C30 C 1.1245(16) 0.9032(12) -0.1144(14) 0.089(8) Uani 1 1 d . U . . .
H30 H 1.156754 0.938906 -0.118691 0.106 Uiso 1 1 calc R U . . .
C31 C 1.1508(16) 0.8635(13) -0.1584(13) 0.093(8) Uani 1 1 d . U . . .
H31 H 1.199755 0.872332 -0.191357 0.112 Uiso 1 1 calc R U . . .
C32 C 1.1062(16) 0.8106(12) -0.1550(13) 0.089(7) Uani 1 1 d . U . . .
H32 H 1.122595 0.780700 -0.182782 0.106 Uiso 1 1 calc R U . . .
C33 C 1.0334(15) 0.8060(12) -0.1058(14) 0.080(7) Uani 1 1 d . U . . .
C34 C 0.9694(14) 0.7576(12) -0.0917(12) 0.065(6) Uani 1 1 d . U . . .
C35 C 0.9246(17) 0.6600(14) -0.1050(14) 0.081(7) Uani 1 1 d . U . . .
C36 C 0.9334(16) 0.6016(14) -0.1291(15) 0.086(7) Uani 1 1 d . U . . .
C37 C 0.9931(15) 0.5860(14) -0.1798(14) 0.093(8) Uani 1 1 d . U . . .
H37 H 1.037242 0.614878 -0.202584 0.112 Uiso 1 1 calc R U . . .
C38 C 0.9868(15) 0.5293(14) -0.1955(13) 0.093(8) Uani 1 1 d . U . . .
H38 H 1.025740 0.517633 -0.231230 0.112 Uiso 1 1 calc R U . . .
C39 C 0.9201(17) 0.4864(13) -0.1578(15) 0.103(8) Uani 1 1 d . U . . .
H39 H 0.916145 0.446967 -0.170990 0.123 Uiso 1 1 calc R U . . .
C40 C 0.8625(16) 0.4972(14) -0.1049(15) 0.102(8) Uani 1 1 d . U . . .
H40 H 0.821455 0.464990 -0.077634 0.122 Uiso 1 1 calc R U . . .
C41 C 0.8682(16) 0.5598(14) -0.0935(15) 0.084(7) Uani 1 1 d . U . . .
C42 C 0.8238(17) 0.5905(14) -0.0430(16) 0.082(7) Uani 1 1 d . U . . .
C43 C 0.7138(16) 0.5915(15) 0.0557(16) 0.081(7) Uani 1 1 d . U . . .
C44 C 0.6519(16) 0.5554(15) 0.1121(16) 0.089(8) Uani 1 1 d . U . . .
C45 C 0.6218(15) 0.4907(15) 0.1283(14) 0.095(8) Uani 1 1 d . U . . .
H45 H 0.642827 0.462182 0.099783 0.115 Uiso 1 1 calc R U . . .
C46 C 0.5606(17) 0.4695(14) 0.1871(16) 0.109(9) Uani 1 1 d . U . . .
H46 H 0.535521 0.426926 0.197320 0.131 Uiso 1 1 calc R U . . .
C47 C 0.5328(16) 0.5088(15) 0.2341(14) 0.112(9) Uani 1 1 d . U . . .
H47 H 0.492211 0.491421 0.277052 0.135 Uiso 1 1 calc R U . . .
O048 O 0.713(2) 0.805(2) -0.0232(18) 0.092(12) Uiso 0.4 1 d . . P A 2
C48 C 0.5669(15) 0.5743(13) 0.2152(14) 0.095(8) Uani 1 1 d . U . . .
H48 H 0.550222 0.602392 0.244885 0.114 Uiso 1 1 calc R U . . .
C49 C 0.6247(16) 0.5959(15) 0.1528(15) 0.084(8) Uani 1 1 d . U . . .
C50 C 0.6759(17) 0.6562(16) 0.1185(17) 0.093(8) Uani 1 1 d . U . . .
C51 C 0.6049(9) 0.9829(9) -0.3195(9) 0.099(8) Uani 1 1 d G U . . .
C52 C 0.5924(9) 1.0501(10) -0.3202(8) 0.119(8) Uani 1 1 d G U . . .
H52 H 0.608311 1.068336 -0.290986 0.142 Uiso 1 1 calc R U . . .
C53 C 0.5565(10) 1.0905(7) -0.3636(10) 0.136(9) Uani 1 1 d G U . . .
H53 H 0.547865 1.136448 -0.364099 0.163 Uiso 1 1 calc R U . . .
C54 C 0.5331(9) 1.0638(10) -0.4064(9) 0.130(9) Uani 1 1 d DG U . . .
C55 C 0.5457(10) 0.9967(11) -0.4057(9) 0.126(9) Uani 1 1 d G U . . .
H55 H 0.529747 0.978439 -0.434921 0.151 Uiso 1 1 calc R U . . .
C56 C 0.5816(10) 0.9562(7) -0.3623(10) 0.111(8) Uani 1 1 d G U . . .
H56 H 0.590193 0.910326 -0.361809 0.133 Uiso 1 1 calc R U . . .
O7 O 0.4669(11) 1.0827(9) -0.4864(9) 0.150 Uiso 1 1 d . U . . .
O058 O 0.716(2) 0.918(2) -0.3125(18) 0.081(12) Uiso 0.4 1 d . . P A 2
C58 C 0.4393(15) 1.2008(14) -0.5071(14) 0.150 Uiso 1 1 d D U . . .
H58A H 0.442655 1.167862 -0.533538 0.180 Uiso 1 1 calc R U . . .
H58B H 0.461246 1.245593 -0.542576 0.180 Uiso 1 1 calc R U . . .
C59 C 0.3446(19) 1.2095(17) -0.4638(15) 0.150 Uiso 1 1 d . U . . .
C60 C 0.2967(18) 1.1549(16) -0.4421(14) 0.150 Uiso 1 1 d . U . . .
H60 H 0.299983 1.112122 -0.450833 0.180 Uiso 1 1 calc R U . . .
C61 C 0.1635(17) 1.1678(14) -0.3676(14) 0.150 Uiso 1 1 d . U . . .
H61A H 0.148149 1.173598 -0.319943 0.180 Uiso 1 1 calc R U . . .
H61B H 0.155589 1.118459 -0.360358 0.180 Uiso 1 1 calc R U . . .
C62 C 0.1110(9) 1.2074(8) -0.4060(8) 0.150 Uiso 1 1 d G U . . .
B5 B 0.1116(9) 1.2926(8) -0.4375(9) 0.150 Uiso 1 1 d G U . . .
H5 H 0.144314 1.328302 -0.426197 0.180 Uiso 1 1 calc R U . . .
C63 C 0.1491(6) 1.2465(8) -0.4925(8) 0.150 Uiso 1 1 d G U . . .
H63 H 0.210185 1.250979 -0.519586 0.180 Uiso 1 1 calc R U . . .
B9 B 0.1050(10) 1.3141(7) -0.5244(7) 0.150 Uiso 1 1 d G U . . .
H9 H 0.131636 1.360658 -0.570705 0.180 Uiso 1 1 calc R U . . .
B10 B 0.0939(10) 1.2342(9) -0.5364(6) 0.150 Uiso 1 1 d G U . . .
H10 H 0.112907 1.228504 -0.590780 0.180 Uiso 1 1 calc R U . . .
B11 B 0.0143(9) 1.2795(9) -0.5050(9) 0.150 Uiso 1 1 d G U . . .
H11 H -0.020155 1.305381 -0.537407 0.180 Uiso 1 1 calc R U . . .
B6 B 0.0149(9) 1.1878(8) -0.4701(9) 0.150 Uiso 1 1 d G U . . .
H6 H -0.018625 1.152576 -0.481107 0.180 Uiso 1 1 calc R U . . .
B7 B -0.0266(7) 1.2367(9) -0.4115(9) 0.150 Uiso 1 1 d G U . . .
H7 H -0.087648 1.234757 -0.384790 0.180 Uiso 1 1 calc R U . . .
B8 B 0.0332(10) 1.3129(6) -0.4433(9) 0.150 Uiso 1 1 d G U . . .
H8 H 0.012568 1.362833 -0.436330 0.180 Uiso 1 1 calc R U . . .
B2 B 0.1047(9) 1.1675(7) -0.4635(9) 0.150 Uiso 1 1 d G U . . .
H2 H 0.132346 1.119862 -0.469806 0.180 Uiso 1 1 calc R U . . .
B4 B 0.0341(10) 1.2438(9) -0.3659(6) 0.150 Uiso 1 1 d G U . . .
H4 H 0.014365 1.244933 -0.309689 0.180 Uiso 1 1 calc R U . . .
B3 B 0.0278(10) 1.1674(7) -0.3859(7) 0.150 Uiso 1 1 d G U . . .
H3 H 0.003671 1.118507 -0.341995 0.180 Uiso 1 1 calc R U . . .
Zr2 Zr 0.11983(14) 0.74414(12) 0.09374(12) 0.0846(8) Uani 1 1 d . . . . .
Fe2 Fe 0.1952(2) 0.64880(17) 0.23853(18) 0.0853(12) Uani 1 1 d . . . . .
O8 O 0.1928(9) 0.5288(7) 0.3574(7) 0.086(5) Uani 1 1 d . . . . .
O9 O 0.0645(8) 0.6950(7) 0.2004(8) 0.086(5) Uani 1 1 d . . . . .
O10 O 0.2291(9) 0.6392(9) 0.3671(8) 0.096(5) Uani 1 1 d . . . . .
O11 O 0.1926(8) 0.7804(7) 0.1345(8) 0.085(5) Uani 1 1 d . . . . .
O12 O 0.3141(10) 0.5882(8) 0.2834(10) 0.107(6) Uani 1 1 d . . . . .
B12 B 0.250(2) 0.576(2) 0.3544(19) 0.099(10) Uani 1 1 d . U . . .
O13 O 0.1827(8) 0.6605(6) 0.0997(7) 0.082(5) Uani 1 1 d . . . . .
O14 O 0.4217(11) 0.4660(9) 0.5784(9) 0.150 Uiso 1 1 d D U . . .
N19 N 0.1557(13) 0.5678(10) 0.3150(10) 0.091(6) Uani 1 1 d . U . . .
N20 N 0.0963(10) 0.6507(9) 0.2463(10) 0.077(6) Uani 1 1 d . U . . .
N21 N 0.2100(11) 0.6819(11) 0.3083(10) 0.087(6) Uani 1 1 d . U . . .
N22 N 0.2020(9) 0.7448(10) 0.1973(11) 0.075(6) Uani 1 1 d . U . . .
N23 N 0.2857(12) 0.6141(10) 0.2286(12) 0.089(7) Uani 1 1 d . U . . .
N24 N 0.2194(13) 0.6407(9) 0.1470(10) 0.083(6) Uani 1 1 d . U . . .
N25 N -0.0014(11) 0.7378(9) 0.1073(10) 0.079(6) Uani 1 1 d . U . . .
N26 N -0.0436(11) 0.8174(10) 0.1733(8) 0.079(5) Uani 1 1 d . U . . .
N27 N 0.0809(12) 0.8463(8) 0.0945(10) 0.071(5) Uani 1 1 d . U . . .
N28 N 0.1935(11) 0.9228(9) 0.0198(10) 0.076(5) Uani 1 1 d . U . . .
N29 N 0.2009(11) 0.8158(10) -0.0054(9) 0.076(6) Uani 1 1 d . U . . .
N30 N 0.2453(12) 0.7366(12) -0.0750(10) 0.096(6) Uani 1 1 d . U . . .
N31 N 0.1165(13) 0.7043(10) 0.0079(10) 0.094(6) Uani 1 1 d . U . . .
N32 N -0.0040(14) 0.6468(10) 0.0594(13) 0.096(6) Uani 1 1 d . U . . .
N33 N 0.3956(12) 0.3549(11) 0.5790(11) 0.150 Uiso 1 1 d D U . . .
H33 H 0.417333 0.337826 0.545395 0.180 Uiso 1 1 d R U . . .
N34 N 0.5303(17) 0.2633(13) 0.6280(12) 0.150 Uiso 1 1 d . U . . .
N35 N 0.6012(16) 0.2653(13) 0.5952(14) 0.150 Uiso 1 1 d . U . . .
N36 N 0.6256(15) 0.3213(15) 0.5442(13) 0.150 Uiso 1 1 d . U . . .
C64 C 0.0858(15) 0.5491(12) 0.3377(12) 0.086(7) Uani 1 1 d . U . . .
C65 C 0.0552(14) 0.6009(13) 0.2922(12) 0.070(6) Uani 1 1 d . U . . .
C66 C -0.0336(13) 0.5868(11) 0.3079(11) 0.097(8) Uani 1 1 d . U . . .
H66C H -0.060815 0.623855 0.324067 0.117 Uiso 0.5 1 calc R U P B 2
H66D H -0.040323 0.588185 0.263088 0.117 Uiso 0.5 1 calc R U P B 2
H66A H -0.057162 0.630763 0.299604 0.117 Uiso 0.5 1 calc R U P C 1
H66B H -0.039911 0.563144 0.275771 0.117 Uiso 0.5 1 calc R U P C 1
C67 C -0.065(3) 0.519(3) 0.363(3) 0.084(18) Uiso 0.5 1 d . . P D 2
H67A H -0.119113 0.521580 0.380181 0.101 Uiso 0.5 1 calc R U P D 2
H67B H -0.054499 0.484523 0.337924 0.101 Uiso 0.5 1 calc R U P D 2
C67A C -0.069(3) 0.542(3) 0.386(3) 0.10(2) Uiso 0.5 1 d . . P D 1
H67C H -0.122081 0.530747 0.398918 0.115 Uiso 0.5 1 calc R U P D 1
H67D H -0.061760 0.563450 0.419484 0.115 Uiso 0.5 1 calc R U P D 1
C68 C -0.045(3) 0.493(3) 0.424(2) 0.091(16) Uiso 0.5 1 d . . P D 2
H68A H -0.066935 0.445042 0.449687 0.109 Uiso 0.5 1 calc R U P D 2
H68B H -0.064088 0.520537 0.455915 0.109 Uiso 0.5 1 calc R U P D 2
C68A C -0.018(3) 0.469(3) 0.384(3) 0.117(19) Uiso 0.5 1 d . . P D 1
H68C H -0.045151 0.427429 0.422439 0.141 Uiso 0.5 1 calc R U P D 1
H68D H -0.003676 0.461501 0.337527 0.141 Uiso 0.5 1 calc R U P D 1
C69 C 0.0475(13) 0.4937(12) 0.3980(12) 0.102(8) Uani 1 1 d . U . . .
H69C H 0.062119 0.494780 0.438233 0.122 Uiso 0.5 1 calc R U P D 2
H69D H 0.063097 0.450484 0.387844 0.122 Uiso 0.5 1 calc R U P D 2
H69A H 0.030045 0.508566 0.440924 0.122 Uiso 0.5 1 calc R U P D 1
H69B H 0.080159 0.456019 0.405598 0.122 Uiso 0.5 1 calc R U P D 1
C70 C 0.2073(12) 0.7842(15) 0.2336(14) 0.077(7) Uani 1 1 d . U . . .
C71 C 0.2185(12) 0.7464(13) 0.2990(13) 0.081(7) Uani 1 1 d . U . . .
C72 C 0.2390(13) 0.7800(11) 0.3417(11) 0.085(7) Uani 1 1 d . U . . .
H72A H 0.291871 0.775402 0.334315 0.102 Uiso 0.5 1 calc R U P E 1
H72B H 0.210927 0.756808 0.392599 0.102 Uiso 0.5 1 calc R U P E 1
H72C H 0.196301 0.777706 0.385026 0.102 Uiso 0.5 1 calc R U P F 2
H72D H 0.279106 0.756495 0.356494 0.102 Uiso 0.5 1 calc R U P F 2
C73 C 0.222(3) 0.866(2) 0.321(3) 0.081(17) Uiso 0.5 1 d . . P G 1
H73A H 0.182545 0.874926 0.361017 0.097 Uiso 0.5 1 calc R U P G 1
H73B H 0.267095 0.894369 0.310730 0.097 Uiso 0.5 1 calc R U P G 1
C73A C 0.261(3) 0.846(3) 0.303(3) 0.086(17) Uiso 0.5 1 d . . P G 2
H73C H 0.315177 0.843960 0.283314 0.103 Uiso 0.5 1 calc R U P G 2
H73D H 0.253066 0.867752 0.340538 0.103 Uiso 0.5 1 calc R U P G 2
C74 C 0.204(3) 0.882(3) 0.267(3) 0.10(2) Uiso 0.5 1 d . . P G 1
H74A H 0.226423 0.929676 0.241722 0.123 Uiso 0.5 1 calc R U P G 1
H74B H 0.150525 0.888088 0.287630 0.123 Uiso 0.5 1 calc R U P G 1
C74A C 0.247(3) 0.897(2) 0.249(2) 0.063(15) Uiso 0.5 1 d . . P G 2
H74C H 0.292765 0.923433 0.213947 0.076 Uiso 0.5 1 calc R U P G 2
H74D H 0.213269 0.929397 0.268971 0.076 Uiso 0.5 1 calc R U P G 2
C75 C 0.2068(13) 0.8585(12) 0.2099(12) 0.088(7) Uani 1 1 d . U . . .
H75A H 0.251739 0.878668 0.168494 0.106 Uiso 0.5 1 calc R U P G 1
H75B H 0.163542 0.872291 0.195395 0.106 Uiso 0.5 1 calc R U P G 1
H75C H 0.155199 0.871098 0.219727 0.106 Uiso 0.5 1 calc R U P G 2
H75D H 0.232526 0.875902 0.157777 0.106 Uiso 0.5 1 calc R U P G 2
C76 C 0.2893(16) 0.6198(11) 0.1177(15) 0.088(7) Uani 1 1 d . U . . .
C77 C 0.3231(15) 0.6027(11) 0.1718(15) 0.084(7) Uani 1 1 d . U . . .
C78 C 0.3978(13) 0.5674(12) 0.1547(11) 0.092(7) Uani 1 1 d . U . . .
H78A H 0.430795 0.584665 0.173513 0.110 Uiso 1 1 calc R U . . .
H78B H 0.388370 0.517299 0.178459 0.110 Uiso 1 1 calc R U . . .
C79 C 0.4344(13) 0.5815(11) 0.0762(12) 0.094(8) Uani 1 1 d . U . . .
H79A H 0.477462 0.553534 0.067602 0.113 Uiso 1 1 calc R U . . .
H79B H 0.452640 0.630302 0.053988 0.113 Uiso 1 1 calc R U . . .
C80 C 0.3817(13) 0.5652(12) 0.0395(12) 0.095(8) Uani 1 1 d . . . . .
H80A H 0.409220 0.570568 -0.011219 0.115 Uiso 1 1 calc R U . . .
H80B H 0.359180 0.517789 0.063655 0.115 Uiso 1 1 calc R U . . .
C81 C 0.3246(13) 0.6153(10) 0.0463(12) 0.075(7) Uani 1 1 d . U . . .
H81A H 0.347339 0.661160 0.014018 0.090 Uiso 1 1 calc R U . . .
H81B H 0.286350 0.603040 0.030016 0.090 Uiso 1 1 calc R U . . .
C82 C -0.0319(16) 0.6811(15) 0.1043(14) 0.092(8) Uani 1 1 d . U . . .
C83 C -0.1075(17) 0.6707(14) 0.1549(14) 0.108(8) Uani 1 1 d . U . . .
C84 C -0.1629(16) 0.6125(13) 0.1739(13) 0.115(8) Uani 1 1 d . U . . .
H84 H -0.157646 0.579025 0.150410 0.138 Uiso 1 1 calc R U . . .
C85 C -0.2207(16) 0.6161(13) 0.2298(14) 0.118(8) Uani 1 1 d . U . . .
H85 H -0.257957 0.580477 0.245532 0.142 Uiso 1 1 calc R U . . .
C86 C -0.2381(16) 0.6610(13) 0.2697(13) 0.106(8) Uani 1 1 d . U . . .
H86 H -0.282788 0.656818 0.308399 0.127 Uiso 1 1 calc R U . . .
C87 C -0.1864(15) 0.7093(12) 0.2485(13) 0.098(8) Uani 1 1 d . U . . .
H87 H -0.194242 0.742695 0.272421 0.118 Uiso 1 1 calc R U . . .
C88 C -0.1186(17) 0.7146(13) 0.1911(14) 0.093(7) Uani 1 1 d . U . . .
C89 C -0.0504(16) 0.7599(13) 0.1565(13) 0.081(7) Uani 1 1 d . U . . .
C90 C 0.0167(14) 0.8622(12) 0.1414(12) 0.065(6) Uani 1 1 d . U . . .
C91 C 0.0267(16) 0.9226(12) 0.1520(13) 0.066(6) Uani 1 1 d . U . . .
C92 C -0.0199(14) 0.9528(13) 0.1966(13) 0.079(7) Uani 1 1 d . U . . .
H92 H -0.067061 0.931236 0.227076 0.095 Uiso 1 1 calc R U . . .
C93 C 0.0015(15) 1.0146(14) 0.1975(12) 0.092(7) Uani 1 1 d . U . . .
H93 H -0.032339 1.036856 0.227188 0.111 Uiso 1 1 calc R U . . .
C94 C 0.0723(14) 1.0463(12) 0.1558(13) 0.082(7) Uani 1 1 d . U . . .
H94 H 0.088533 1.087198 0.159841 0.098 Uiso 1 1 calc R U . . .
C95 C 0.1169(14) 1.0154(13) 0.1090(12) 0.091(7) Uani 1 1 d . U . . .
H95 H 0.163018 1.037944 0.076914 0.109 Uiso 1 1 calc R U . . .
C96 C 0.0975(14) 0.9535(12) 0.1068(12) 0.065(6) Uani 1 1 d . U . . .
C97 C 0.1264(16) 0.9065(15) 0.0705(13) 0.079(7) Uani 1 1 d . U . . .
C98 C 0.2239(15) 0.8837(15) -0.0171(14) 0.083(7) Uani 1 1 d . U . . .
C99 C 0.2935(14) 0.8996(15) -0.0823(13) 0.079(7) Uani 1 1 d . U . . .
C100 C 0.3321(15) 0.9590(15) -0.1154(14) 0.097(8) Uani 1 1 d . U . . .
H100 H 0.317663 0.997415 -0.099282 0.117 Uiso 1 1 calc R U . . .
C101 C 0.3955(16) 0.9638(15) -0.1756(14) 0.110(9) Uani 1 1 d . U . . .
H101 H 0.427009 1.004533 -0.199780 0.132 Uiso 1 1 calc R U . . .
C102 C 0.4103(16) 0.9035(16) -0.1989(15) 0.103(9) Uani 1 1 d . U . . .
H102 H 0.451332 0.905764 -0.240438 0.123 Uiso 1 1 calc R U . . .
C103 C 0.3706(16) 0.8487(15) -0.1660(15) 0.095(8) Uani 1 1 d . U . . .
H103 H 0.383300 0.810510 -0.182938 0.114 Uiso 1 1 calc R U . . .
C104 C 0.3071(18) 0.8415(17) -0.1042(16) 0.098(8) Uani 1 1 d . U . . .
C105 C 0.2510(18) 0.7933(15) -0.0574(17) 0.090(8) Uani 1 1 d . U . . .
C106 C 0.180(2) 0.6947(14) -0.0391(15) 0.104(8) Uani 1 1 d . U . . .
C107 C 0.169(2) 0.6404(15) -0.0689(15) 0.113(8) Uani 1 1 d . U . . .
C108 C 0.2165(18) 0.6104(14) -0.1174(15) 0.131(9) Uani 1 1 d . U . . .
H108 H 0.267248 0.624504 -0.141290 0.157 Uiso 1 1 calc R U . . .
C109 C 0.179(2) 0.5534(17) -0.1276(17) 0.150(11) Uani 1 1 d . U . . .
H109 H 0.205484 0.529107 -0.159131 0.180 Uiso 1 1 calc R U . . .
C110 C 0.106(2) 0.539(2) -0.089(2) 0.167(13) Uani 1 1 d . U . . .
H110 H 0.084285 0.501011 -0.094558 0.201 Uiso 1 1 calc R U . . .
C111 C 0.061(2) 0.5685(16) -0.0469(17) 0.141(10) Uani 1 1 d . U . . .
H111 H 0.009482 0.559055 -0.027731 0.169 Uiso 1 1 calc R U . . .
C112 C 0.097(2) 0.6148(15) -0.0328(15) 0.113(8) Uani 1 1 d . U . . .
C113 C 0.061(2) 0.6538(16) 0.0140(17) 0.111(9) Uani 1 1 d . U . . .
C114 C 0.2927(11) 0.5311(8) 0.4089(9) 0.120 Uiso 1 1 d G U . . .
C115 C 0.2497(7) 0.4875(9) 0.4749(10) 0.120 Uiso 1 1 d G U . H 1
H115 H 0.197829 0.483690 0.487615 0.144 Uiso 1 1 calc R U . H 1
C116 C 0.2827(10) 0.4495(7) 0.5224(7) 0.120 Uiso 1 1 d G U . H 1
H116 H 0.253258 0.419714 0.567538 0.144 Uiso 1 1 calc R U . H 1
C117 C 0.3586(11) 0.4551(8) 0.5039(9) 0.120 Uiso 1 1 d DG U . H .
C118 C 0.4016(7) 0.4987(9) 0.4379(10) 0.120 Uiso 1 1 d G U . H 1
H118 H 0.453520 0.502578 0.425185 0.144 Uiso 1 1 calc R U . H 1
C119 C 0.3687(10) 0.5367(7) 0.3904(7) 0.120 Uiso 1 1 d G U . H 1
H119 H 0.398093 0.566555 0.345261 0.144 Uiso 1 1 calc R U . H 1
C120 C 0.3972(10) 0.4258(12) 0.5588(10) 0.150 Uiso 1 1 d D U . . .
C121 C 0.4330(15) 0.3414(14) 0.6310(14) 0.150 Uiso 1 1 d D U . . .
H12A H 0.404177 0.304966 0.674785 0.180 Uiso 1 1 calc R U . . .
H12B H 0.435849 0.383343 0.643772 0.180 Uiso 1 1 calc R U . . .
C122 C 0.5101(17) 0.3193(18) 0.6015(17) 0.150 Uiso 1 1 d D U . . .
C123 C 0.568(2) 0.3605(16) 0.5483(16) 0.150 Uiso 1 1 d . U . . .
H123 H 0.567105 0.406487 0.520247 0.180 Uiso 1 1 calc R U . . .
C124 C 0.7109(16) 0.3527(14) 0.4955(12) 0.150 Uiso 1 1 d D U . . .
H12C H 0.713519 0.403301 0.481931 0.180 Uiso 1 1 calc R U . . .
H12D H 0.743770 0.335383 0.523098 0.180 Uiso 1 1 calc R U . . .
C125 C 0.7341(10) 0.3315(7) 0.4319(8) 0.150 Uiso 1 1 d DG U . . .
B13 B 0.8142(10) 0.3542(7) 0.3545(8) 0.150 Uiso 1 1 d G U . . .
H13 H 0.842796 0.406665 0.331264 0.180 Uiso 1 1 calc R U . . .
B14 B 0.8172(9) 0.2944(9) 0.4370(8) 0.150 Uiso 1 1 d G U . . .
H14 H 0.848608 0.307445 0.467572 0.180 Uiso 1 1 calc R U . . .
C126 C 0.7308(9) 0.2438(8) 0.4809(6) 0.150 Uiso 1 1 d G U . . .
H126 H 0.705699 0.223629 0.540316 0.180 Uiso 1 1 calc R U . . .
B16 B 0.6756(7) 0.2731(9) 0.4250(9) 0.150 Uiso 1 1 d G U . . .
H16 H 0.614343 0.273192 0.447521 0.180 Uiso 1 1 calc R U . . .
B17 B 0.8627(7) 0.2773(10) 0.3542(9) 0.150 Uiso 1 1 d G U . . .
H17 H 0.924135 0.279447 0.330851 0.180 Uiso 1 1 calc R U . . .
B18 B 0.8108(10) 0.2089(8) 0.4324(9) 0.150 Uiso 1 1 d G U . . .
H18 H 0.838060 0.166026 0.460362 0.180 Uiso 1 1 calc R U . . .
B19 B 0.7228(9) 0.1959(7) 0.4252(8) 0.150 Uiso 1 1 d G U . . .
H19 H 0.692104 0.144279 0.448700 0.180 Uiso 1 1 calc R U . . .
B20 B 0.7201(10) 0.2553(9) 0.3427(8) 0.150 Uiso 1 1 d G U . . .
H20 H 0.687822 0.243574 0.312213 0.180 Uiso 1 1 calc R U . . .
B21 B 0.8067(10) 0.3055(9) 0.2990(6) 0.150 Uiso 1 1 d G U . . .
H21 H 0.830966 0.326569 0.239576 0.180 Uiso 1 1 calc R U . . .
B22 B 0.8062(10) 0.2131(8) 0.3452(9) 0.150 Uiso 1 1 d G U . . .
H22 H 0.829570 0.174565 0.317327 0.180 Uiso 1 1 calc R U . . .
B15 B 0.7312(10) 0.3341(7) 0.3509(8) 0.150 Uiso 1 1 d G U . . .
H15 H 0.704239 0.377097 0.322869 0.180 Uiso 1 1 calc R U . . .

loop_
_atom_site_aniso_label
_atom_site_aniso_U_11
_atom_site_aniso_U_22
_atom_site_aniso_U_33
_atom_site_aniso_U_23
_atom_site_aniso_U_13
_atom_site_aniso_U_12
Zr1 0.073(2) 0.0746(17) 0.111(2) -0.0174(15) -0.0525(16) 0.0048(15)
Fe1 0.065(3) 0.081(3) 0.096(3) -0.022(2) -0.040(2) 0.005(2)
C1 0.086(17) 0.098(18) 0.111(19) -0.031(16) -0.069(15) 0.042(15)
B1 0.06(3) 0.06(2) 0.11(3) -0.01(2) -0.06(2) 0.010(19)
C2 0.101(18) 0.069(17) 0.076(17) -0.043(14) -0.038(14) -0.004(15)
C3 0.084(10) 0.084(10) 0.093(10) -0.028(7) -0.033(7) 0.009(7)
C4 0.045(15) 0.111(18) 0.152(19) -0.057(15) -0.052(15) 0.034(14)
C5 0.094(18) 0.090(17) 0.15(2) -0.041(15) -0.061(16) 0.045(15)
C6 0.114(9) 0.112(9) 0.114(9) -0.038(6) -0.039(6) 0.013(5)
N7 0.057(15) 0.056(13) 0.127(16) -0.015(13) -0.044(12) 0.003(12)
C7 0.12(2) 0.14(2) 0.101(19) 0.013(17) -0.060(17) 0.023(19)
N8 0.085(16) 0.069(13) 0.093(15) -0.003(12) -0.067(13) 0.009(13)
C8 0.085(19) 0.081(17) 0.117(19) -0.040(16) -0.052(17) 0.017(16)
N9 0.068(7) 0.070(7) 0.072(7) -0.016(5) -0.031(5) 0.005(5)
C9 0.10(2) 0.135(19) 0.119(18) -0.065(16) -0.035(18) 0.016(18)
N10 0.070(15) 0.083(14) 0.098(13) -0.022(12) -0.057(11) 0.032(12)
C10 0.13(2) 0.121(19) 0.15(2) -0.034(18) -0.050(18) 0.057(17)
N11 0.070(15) 0.059(13) 0.111(15) -0.031(12) -0.058(12) 0.033(13)
C11 0.153(11) 0.154(11) 0.153(11) -0.044(6) -0.051(6) 0.015(5)
N12 0.081(18) 0.075(15) 0.119(18) -0.005(13) -0.053(14) 0.024(14)
C12 0.150(11) 0.156(11) 0.152(11) -0.043(6) -0.054(6) 0.015(5)
N13 0.061(15) 0.063(13) 0.102(15) -0.016(13) -0.036(12) 0.004(13)
C13 0.104(19) 0.087(19) 0.134(19) -0.045(16) -0.079(16) 0.010(16)
N14 0.065(14) 0.097(17) 0.104(15) -0.009(13) -0.057(12) 0.013(13)
C14 0.067(18) 0.061(16) 0.108(18) -0.017(15) -0.036(14) 0.034(15)
C15 0.075(17) 0.093(17) 0.130(18) -0.038(15) -0.056(14) 0.019(15)
C16 0.073(18) 0.105(18) 0.123(17) -0.033(14) -0.054(14) 0.007(15)
C17 0.09(2) 0.14(2) 0.14(2) -0.047(17) -0.050(16) -0.012(17)
C18 0.13(2) 0.106(19) 0.18(2) -0.032(16) -0.095(18) 0.000(17)
C19 0.087(19) 0.092(18) 0.094(18) -0.012(15) -0.071(15) 0.017(17)
C20 0.09(2) 0.075(17) 0.11(2) -0.005(16) -0.063(16) 0.015(16)
C21 0.10(2) 0.066(16) 0.12(2) -0.007(15) -0.058(16) 0.016(16)
C22 0.12(2) 0.072(18) 0.118(19) -0.021(16) -0.052(17) 0.021(17)
C23 0.11(2) 0.079(17) 0.11(2) -0.009(16) -0.079(17) 0.001(17)
C24 0.11(2) 0.066(16) 0.102(19) -0.008(16) -0.053(16) 0.009(16)
C25 0.073(18) 0.054(17) 0.101(18) 0.002(14) -0.056(15) 0.020(14)
C26 0.12(2) 0.043(16) 0.101(18) -0.004(14) -0.064(16) 0.026(16)
C27 0.061(8) 0.064(8) 0.061(8) -0.017(5) -0.028(5) 0.007(5)
C28 0.077(18) 0.085(17) 0.069(15) -0.025(13) -0.034(14) 0.023(14)
C29 0.09(2) 0.104(19) 0.084(17) -0.027(15) -0.046(15) 0.002(17)
C30 0.11(2) 0.064(16) 0.10(2) 0.001(14) -0.067(16) 0.019(16)
C31 0.11(2) 0.066(18) 0.098(18) 0.003(15) -0.054(16) 0.015(16)
C32 0.10(2) 0.062(16) 0.110(18) -0.021(15) -0.051(16) 0.042(16)
C33 0.071(17) 0.090(16) 0.091(17) -0.005(13) -0.065(14) 0.023(15)
C34 0.066(8) 0.066(8) 0.066(7) -0.021(5) -0.026(5) 0.005(5)
C35 0.079(18) 0.071(16) 0.122(17) -0.042(15) -0.064(15) 0.021(16)
C36 0.065(18) 0.082(17) 0.128(18) -0.037(15) -0.056(15) 0.028(16)
C37 0.056(18) 0.111(19) 0.130(19) -0.044(16) -0.050(15) 0.011(17)
C38 0.071(19) 0.10(2) 0.133(19) -0.065(17) -0.042(15) 0.027(16)
C39 0.10(2) 0.080(17) 0.15(2) -0.038(17) -0.073(18) 0.024(17)
C40 0.09(2) 0.085(18) 0.16(2) -0.057(17) -0.065(17) 0.021(17)
C41 0.065(18) 0.077(18) 0.134(18) -0.030(15) -0.069(15) 0.017(15)
C42 0.076(19) 0.068(17) 0.123(19) -0.021(16) -0.071(15) 0.022(16)
C43 0.055(18) 0.066(18) 0.119(19) -0.009(16) -0.046(15) 0.001(15)
C44 0.071(18) 0.075(19) 0.124(19) -0.014(16) -0.050(15) -0.004(16)
C45 0.074(19) 0.103(19) 0.11(2) -0.017(18) -0.050(15) 0.005(17)
C46 0.11(2) 0.11(2) 0.13(2) -0.034(17) -0.074(18) 0.001(18)
C47 0.12(2) 0.12(2) 0.11(2) -0.018(17) -0.083(17) -0.001(18)
C48 0.10(2) 0.089(18) 0.12(2) -0.019(17) -0.080(16) -0.009(16)
C49 0.077(19) 0.075(18) 0.094(19) 0.000(15) -0.045(15) 0.001(16)
C50 0.089(19) 0.090(19) 0.114(19) -0.012(17) -0.071(15) 0.014(17)
C51 0.106(19) 0.109(18) 0.102(18) -0.041(15) -0.054(15) 0.010(16)
C52 0.119(10) 0.118(10) 0.121(9) -0.033(6) -0.048(6) 0.011(5)
C53 0.17(2) 0.138(19) 0.151(19) -0.055(16) -0.110(16) 0.045(17)
C54 0.128(10) 0.131(10) 0.129(9) -0.035(6) -0.049(6) 0.016(5)
C55 0.13(2) 0.15(2) 0.116(18) -0.046(17) -0.066(16) 0.027(17)
C56 0.11(2) 0.118(19) 0.094(19) -0.013(16) -0.047(15) 0.030(16)
Zr2 0.077(2) 0.0845(18) 0.105(2) -0.0209(15) -0.0558(16) 0.0148(16)
Fe2 0.066(3) 0.089(3) 0.105(3) -0.019(2) -0.046(2) 0.014(2)
O8 0.073(13) 0.082(11) 0.114(12) -0.009(9) -0.066(10) 0.015(10)
O9 0.090(13) 0.060(10) 0.129(13) -0.016(10) -0.078(11) 0.037(10)
O10 0.093(14) 0.106(13) 0.087(12) -0.015(11) -0.047(10) 0.036(11)
O11 0.100(14) 0.090(12) 0.106(12) -0.052(10) -0.071(11) 0.026(10)
O12 0.091(15) 0.116(14) 0.126(15) -0.019(11) -0.071(13) 0.021(11)
B12 0.07(2) 0.11(2) 0.12(2) -0.03(2) -0.05(2) 0.03(2)
O13 0.088(13) 0.071(10) 0.087(11) -0.002(8) -0.051(10) -0.008(9)
N19 0.089(8) 0.091(8) 0.095(8) -0.024(5) -0.038(5) 0.005(5)
N20 0.068(15) 0.044(12) 0.109(15) -0.012(11) -0.032(13) 0.015(12)
N21 0.082(8) 0.088(7) 0.091(7) -0.027(5) -0.031(5) 0.011(5)
N22 0.053(13) 0.085(17) 0.096(16) -0.017(13) -0.050(12) 0.018(11)
N23 0.092(8) 0.087(8) 0.090(8) -0.028(5) -0.033(5) 0.004(5)
N24 0.080(8) 0.083(7) 0.086(7) -0.024(5) -0.033(5) 0.003(5)
N25 0.080(14) 0.070(13) 0.110(14) -0.010(11) -0.077(12) 0.019(11)
N26 0.075(7) 0.081(7) 0.078(7) -0.018(5) -0.031(5) 0.013(5)
N27 0.071(15) 0.047(11) 0.107(14) -0.017(10) -0.057(12) 0.018(11)
N28 0.086(15) 0.077(12) 0.083(13) -0.032(11) -0.046(12) 0.012(11)
N29 0.083(15) 0.078(14) 0.079(13) -0.017(11) -0.051(11) 0.032(12)
N30 0.086(15) 0.113(16) 0.104(14) -0.029(13) -0.060(12) 0.056(14)
N31 0.082(15) 0.101(14) 0.098(14) -0.017(11) -0.046(12) 0.045(13)
N32 0.083(16) 0.097(14) 0.132(16) -0.019(13) -0.083(13) 0.014(13)
C64 0.085(17) 0.076(15) 0.084(15) 0.016(12) -0.050(14) 0.011(14)
C65 0.069(8) 0.071(8) 0.071(8) -0.018(5) -0.030(5) 0.006(5)
C66 0.10(2) 0.083(17) 0.092(18) 0.000(14) -0.041(14) 0.012(15)
C69 0.08(2) 0.091(18) 0.114(19) 0.014(15) -0.053(16) -0.013(15)
C70 0.063(15) 0.095(18) 0.095(17) -0.036(15) -0.052(13) 0.020(15)
C71 0.069(15) 0.090(17) 0.089(16) -0.014(14) -0.048(12) -0.002(13)
C72 0.071(17) 0.092(18) 0.098(17) -0.006(15) -0.053(14) -0.018(14)
C75 0.090(19) 0.093(18) 0.114(18) -0.061(17) -0.052(15) 0.024(16)
C76 0.108(19) 0.060(14) 0.081(16) -0.003(14) -0.030(16) 0.001(14)
C77 0.078(17) 0.069(15) 0.090(17) 0.007(13) -0.041(15) 0.015(13)
C78 0.067(18) 0.113(19) 0.093(18) -0.024(14) -0.031(15) 0.010(16)
C79 0.093(9) 0.094(9) 0.096(9) -0.030(5) -0.033(6) 0.008(5)
C80 0.07(2) 0.11(2) 0.12(2) -0.052(17) -0.034(17) 0.020(18)
C81 0.074(19) 0.064(15) 0.084(18) -0.016(14) -0.030(15) 0.007(15)
C82 0.091(9) 0.096(9) 0.093(9) -0.026(5) -0.039(5) 0.014(5)
C83 0.105(9) 0.107(9) 0.108(9) -0.025(5) -0.042(5) 0.011(5)
C84 0.114(9) 0.117(9) 0.118(9) -0.032(5) -0.048(6) 0.012(5)
C85 0.113(11) 0.123(11) 0.115(11) -0.021(7) -0.051(8) 0.014(8)
C86 0.103(9) 0.107(9) 0.109(9) -0.029(5) -0.042(6) 0.009(5)
C87 0.072(18) 0.082(16) 0.129(19) 0.010(15) -0.061(15) 0.023(16)
C88 0.090(18) 0.106(16) 0.095(16) -0.011(14) -0.068(14) 0.031(16)
C89 0.080(8) 0.083(8) 0.082(8) -0.020(5) -0.034(5) 0.007(5)
C90 0.060(16) 0.049(14) 0.093(15) 0.004(13) -0.059(12) -0.004(15)
C91 0.085(18) 0.053(16) 0.072(16) -0.019(13) -0.046(13) 0.011(15)
C92 0.074(18) 0.063(17) 0.099(17) 0.004(15) -0.053(14) 0.001(16)
C93 0.068(19) 0.12(2) 0.106(17) -0.040(17) -0.051(15) 0.037(17)
C94 0.071(17) 0.093(16) 0.116(18) -0.048(14) -0.063(15) 0.022(15)
C95 0.090(9) 0.095(9) 0.089(8) -0.025(5) -0.036(5) 0.010(5)
C96 0.061(15) 0.060(14) 0.096(15) -0.022(12) -0.058(12) 0.020(13)
C97 0.078(8) 0.082(8) 0.079(8) -0.021(5) -0.035(5) 0.008(5)
C98 0.080(8) 0.088(8) 0.083(8) -0.021(5) -0.036(5) 0.007(5)
C99 0.065(17) 0.095(18) 0.081(16) -0.018(14) -0.037(14) 0.006(15)
C100 0.066(19) 0.13(2) 0.11(2) -0.043(18) -0.044(15) -0.009(17)
C101 0.10(2) 0.108(19) 0.11(2) -0.009(17) -0.047(16) 0.002(19)
C102 0.10(2) 0.12(2) 0.094(19) -0.024(18) -0.049(16) 0.028(18)
C103 0.08(2) 0.11(2) 0.10(2) -0.022(18) -0.056(16) 0.036(17)
C104 0.078(19) 0.13(2) 0.097(18) -0.017(17) -0.060(15) 0.016(18)
C105 0.100(19) 0.068(18) 0.119(19) -0.027(15) -0.066(15) 0.025(16)
C106 0.104(8) 0.104(8) 0.104(8) -0.032(3) -0.037(3) 0.008(2)
C107 0.118(11) 0.118(11) 0.114(11) -0.038(7) -0.053(8) 0.021(8)
C108 0.17(2) 0.115(19) 0.15(2) -0.071(17) -0.087(17) 0.090(19)
C109 0.19(3) 0.15(2) 0.18(2) -0.110(19) -0.11(2) 0.08(2)
C110 0.17(3) 0.14(2) 0.23(3) -0.07(2) -0.11(3) 0.05(2)
C111 0.15(3) 0.13(2) 0.20(3) -0.074(19) -0.12(2) 0.05(2)
C112 0.15(2) 0.108(18) 0.125(17) -0.053(15) -0.085(16) 0.028(17)
C113 0.110(10) 0.112(10) 0.111(10) -0.031(5) -0.043(6) 0.012(5)

loop_
_atom_type_symbol
_atom_type_description
_atom_type_scat_dispersion_real
_atom_type_scat_dispersion_imag
_atom_type_scat_source
C C 0.0026 0.0018 'International Tables Vol C Tables 4.2.6.8 and 6.1.1.4'
H H 0.0000 0.0000 'International Tables Vol C Tables 4.2.6.8 and 6.1.1.4'
B B 0.0008 0.0008 'International Tables Vol C Tables 4.2.6.8 and 6.1.1.4'
Fe Fe 0.3075 0.9233 'International Tables Vol C Tables 4.2.6.8 and 6.1.1.4'
N N 0.0049 0.0036 'International Tables Vol C Tables 4.2.6.8 and 6.1.1.4'
O O 0.0092 0.0067 'International Tables Vol C Tables 4.2.6.8 and 6.1.1.4'
Zr Zr -2.2513 0.6101 'International Tables Vol C Tables 4.2.6.8 and 6.1.1.4'

loop_
_geom_angle_atom_site_label_1
_geom_angle_atom_site_label_2
_geom_angle_atom_site_label_3
_geom_angle
_geom_angle_site_symmetry_1
_geom_angle_site_symmetry_3
_geom_angle_publ_flag
O2 Zr1 N7 74.3(7) . . ?
O2 Zr1 N9 92.6(7) . . ?
O2 Zr1 N11 157.5(8) . . ?
O2 Zr1 N13 127.1(8) . . ?
O4 Zr1 O2 83.7(8) . . ?
O4 Zr1 N7 148.6(8) . . ?
O4 Zr1 N9 83.5(8) . . ?
O4 Zr1 N11 75.3(8) . . ?
O4 Zr1 N13 134.7(9) . . ?
O04J Zr1 N7 149.7(12) . . ?
O04J Zr1 N9 134.7(12) . . ?
O04J Zr1 N11 75.5(12) . . ?
O04J Zr1 N13 84.9(11) . . ?
O6 Zr1 O2 83.1(9) . . ?
O6 Zr1 O4 84.8(9) . . ?
O6 Zr1 N7 113.8(8) . . ?
O6 Zr1 N9 167.9(7) . . ?
O6 Zr1 N11 102.8(8) . . ?
O6 Zr1 N13 69.7(8) . . ?
N7 Zr1 N9 75.5(7) . . ?
N11 Zr1 N7 121.0(6) . . ?
N11 Zr1 N9 77.2(7) . . ?
N13 Zr1 N7 76.6(7) . . ?
N13 Zr1 N9 121.2(6) . . ?
N13 Zr1 N11 74.8(8) . . ?
O15 Zr1 O04J 77.8(14) . . ?
O15 Zr1 N7 120.1(12) . . ?
O15 Zr1 N9 71.2(11) . . ?
O15 Zr1 N11 98.2(12) . . ?
O15 Zr1 N13 162.5(12) . . ?
O048 Zr1 O04J 81.1(15) . . ?
O048 Zr1 N7 77.2(11) . . ?
O048 Zr1 N9 126.0(12) . . ?
O048 Zr1 N11 155.4(11) . . ?
O048 Zr1 N13 95.9(12) . . ?
O048 Zr1 O15 84.0(16) . . ?
N1 Fe1 N2A 78(3) . . ?
N1 Fe1 N4 109(3) . . ?
N1 Fe1 N5A 87(3) . . ?
N1 Fe1 N6 154(3) . . ?
N1A Fe1 N3 82.3(17) . . ?
N1A Fe1 N4A 151.7(16) . . ?
N1A Fe1 N5 87.2(18) . . ?
N2 Fe1 N1A 77(2) . . ?
N2 Fe1 N3 113(2) . . ?
N2 Fe1 N4A 90(2) . . ?
N2 Fe1 N5 154(2) . . ?
N2 Fe1 N6A 85(2) . . ?
N3 Fe1 N4A 79.8(17) . . ?
N3 Fe1 N5 85.5(17) . . ?
N3A Fe1 N1 81(3) . . ?
N3A Fe1 N2A 148(3) . . ?
N3A Fe1 N4 83(3) . . ?
N3A Fe1 N5A 84(3) . . ?
N3A Fe1 N6 114(3) . . ?
N4 Fe1 N2A 81(3) . . ?
N4 Fe1 N5A 157(2) . . ?
N5 Fe1 N4A 112.9(16) . . ?
N5A Fe1 N2A 119(2) . . ?
N6 Fe1 N2A 95(2) . . ?
N6 Fe1 N4 94(2) . . ?
N6 Fe1 N5A 75(2) . . ?
N6A Fe1 N1A 111.4(17) . . ?
N6A Fe1 N3 160.3(17) . . ?
N6A Fe1 N4A 92.0(16) . . ?
N6A Fe1 N5 81.1(16) . . ?
N1A O1 B1 111(3) . . ?
C1 N1 Fe1 112(4) . . ?
O04D N1 Fe1 133(5) . . ?
O04D N1 C1 107(5) . . ?
O1 N1A Fe1 125(3) . . ?
C1 N1A Fe1 116(3) . . ?
C1 N1A O1 118(3) . . ?
N1 C1 C6 126(3) . . ?
N1A C1 C2 112(3) . . ?
N1A C1 C6 119(3) . . ?
C2 C1 N1 111(3) . . ?
C2 C1 C6 122(3) . . ?
O1 B1 O3 111(2) . . ?
O1 B1 O5 112(2) . . ?
O1 B1 C51 104(2) . . ?
O3 B1 C51 114(2) . . ?
O04D B1 O04W 105(3) . . ?
O04D B1 C51 108(2) . . ?
O04W B1 C51 106(2) . . ?
O5 B1 O3 106(2) . . ?
O5 B1 C51 110(2) . . ?
O058 B1 O04D 111(3) . . ?
O058 B1 O04W 112(3) . . ?
O058 B1 C51 113(3) . . ?
N2 O2 Zr1 118(3) . . ?
O2 N2 Fe1 134(4) . . ?
C2 N2 Fe1 124(5) . . ?
C2 N2 O2 101(4) . . ?
C2 N2A Fe1 117(4) . . ?
C2 N2A O048 125(6) . . ?
O048 N2A Fe1 112(4) . . ?
C1 C2 N2 103(3) . . ?
C1 C2 C3 123(3) . . ?
N2 C2 C3 134(4) . . ?
N2A C2 C1 115(4) . . ?
N2A C2 C3 121(4) . . ?
N3 O3 B1 111(3) . . ?
O3 N3 Fe1 126(3) . . ?
C7 N3 Fe1 114(3) . . ?
C7 N3 O3 114(4) . . ?
C7 N3A Fe1 114(4) . . ?
O058 N3A Fe1 135(5) . . ?
O058 N3A C7 105(4) . . ?
C2 C3 H3A 108.7 . . ?
C2 C3 H3B 108.7 . . ?
C2 C3 C4 114(2) . . ?
H3A C3 H3B 107.6 . . ?
C4 C3 H3A 108.7 . . ?
C4 C3 H3B 108.7 . . ?
N4A O4 Zr1 125(2) . . ?
N1 O04D B1 108(4) . . ?
N6 O04J Zr1 122(3) . . ?
N5A O04W B1 117(4) . . ?
C8 N4 Fe1 113(4) . . ?
C8 N4 O15 113(5) . . ?
O15 N4 Fe1 123(5) . . ?
O4 N4A Fe1 125(3) . . ?
C8 N4A Fe1 117(3) . . ?
C8 N4A O4 117(3) . . ?
C3 C4 H4A 109.8 . . ?
C3 C4 H4B 109.8 . . ?
C3 C4 C5 109(2) . . ?
H4A C4 H4B 108.3 . . ?
C5 C4 H4A 109.8 . . ?
C5 C4 H4B 109.8 . . ?
N5 O5 B1 112(3) . . ?
O5 N5 Fe1 123(3) . . ?
C13 N5 Fe1 111(3) . . ?
C13 N5 O5 121(3) . . ?
O04W N5A Fe1 116(4) . . ?
C13 N5A Fe1 108(4) . . ?
C13 N5A O04W 128(4) . . ?
C4 C5 H5A 109.9 . . ?
C4 C5 H5B 109.9 . . ?
C4 C5 C6 109.1(19) . . ?
H5A C5 H5B 108.3 . . ?
C6 C5 H5A 109.9 . . ?
C6 C5 H5B 109.9 . . ?
N6A O6 Zr1 125(2) . . ?
O04J N6 Fe1 126(4) . . ?
C14 N6 Fe1 122(4) . . ?
C14 N6 O04J 111(4) . . ?
O6 N6A Fe1 130(3) . . ?
C14 N6A Fe1 116(2) . . ?
C14 N6A O6 110(3) . . ?
C1 C6 C5 110(2) . . ?
C1 C6 H6A 109.7 . . ?
C1 C6 H6B 109.7 . . ?
C5 C6 H6A 109.7 . . ?
C5 C6 H6B 109.7 . . ?
H6A C6 H6B 108.2 . . ?
N15 C57 C54 119(2) . . ?
O7 C57 N15 115(2) . . ?
O7 C57 C54 116(2) . . ?
C19 N7 Zr1 122.7(18) . . ?
C26 N7 Zr1 125.8(19) . . ?
C26 N7 C19 105(3) . . ?
N3 C7 C8 114(3) . . ?
N3 C7 C12 128(3) . . ?
N3A C7 C12 131(3) . . ?
C8 C7 N3A 106(3) . . ?
C8 C7 C12 116(3) . . ?
C27 N8 C26 125(2) . . ?
N4 C8 C7 103(4) . . ?
N4 C8 C9 125(4) . . ?
N4A C8 C7 110(3) . . ?
N4A C8 C9 122(3) . . ?
C7 C8 C9 127(3) . . ?
C27 N9 Zr1 125.6(16) . . ?
C34 N9 Zr1 120.0(16) . . ?
C34 N9 C27 111(2) . . ?
C8 C9 H9A 109.0 . . ?
C8 C9 H9B 109.0 . . ?
C8 C9 C10 113(2) . . ?
H9A C9 H9B 107.8 . . ?
C10 C9 H9A 109.0 . . ?
C10 C9 H9B 109.0 . . ?
C35 N10 C34 125(2) . . ?
C9 C10 H10A 110.2 . . ?
C9 C10 H10B 110.2 . . ?
C9 C10 C11 108(2) . . ?
H10A C10 H10B 108.5 . . ?
C11 C10 H10A 110.2 . . ?
C11 C10 H10B 110.2 . . ?
C35 N11 Zr1 122.1(17) . . ?
C42 N11 Zr1 126.4(19) . . ?
C42 N11 C35 105(2) . . ?
C10 C11 H11A 109.1 . . ?
C10 C11 H11B 109.1 . . ?
H11A C11 H11B 107.8 . . ?
C12 C11 C10 113(3) . . ?
C12 C11 H11A 109.1 . . ?
C12 C11 H11B 109.1 . . ?
C43 N12 C42 126(3) . . ?
C7 C12 H12E 109.3 . . ?
C7 C12 H12F 109.3 . . ?
C11 C12 C7 111(3) . . ?
C11 C12 H12E 109.3 . . ?
C11 C12 H12F 109.3 . . ?
H12E C12 H12F 108.0 . . ?
C43 N13 Zr1 130(2) . . ?
C43 N13 C50 102(3) . . ?
C50 N13 Zr1 125(2) . . ?
N5 C13 C14 115(3) . . ?
N5 C13 C18 122(3) . . ?
N5A C13 C14 113(3) . . ?
N5A C13 C18 113(3) . . ?
C14 C13 C18 123(3) . . ?
C19 N14 C50 123(3) . . ?
N6 C14 C13 104(3) . . ?
N6 C14 C15 132(3) . . ?
N6A C14 C13 108(2) . . ?
N6A C14 C15 130(3) . . ?
C13 C14 C15 120(3) . . ?
N4 O15 Zr1 133(4) . . ?
C57 N15 H15A 111.1 . . ?
C57 N15 C58 105(2) . . ?
C58 N15 H15A 116.5 . . ?
C14 C15 H15B 108.4 . . ?
C14 C15 H15C 108.4 . . ?
C14 C15 C16 115(2) . . ?
H15B C15 H15C 107.5 . . ?
C16 C15 H15B 108.4 . . ?
C16 C15 H15C 108.4 . . ?
C59 N16 N17 102(2) . . ?
C15 C16 H16A 109.9 . . ?
C15 C16 H16B 109.9 . . ?
H16A C16 H16B 108.3 . . ?
C17 C16 C15 109(2) . . ?
C17 C16 H16A 109.9 . . ?
C17 C16 H16B 109.9 . . ?
N16 N17 N18 99(2) . . ?
C16 C17 H17A 109.1 . . ?
C16 C17 H17B 109.1 . . ?
C16 C17 C18 112(2) . . ?
H17A C17 H17B 107.9 . . ?
C18 C17 H17A 109.1 . . ?
C18 C17 H17B 109.1 . . ?
C60 N18 N17 118(3) . . ?
C60 N18 C61 131(3) . . ?
C61 N18 N17 110(3) . . ?
C13 C18 H18A 110.2 . . ?
C13 C18 H18B 110.2 . . ?
C17 C18 C13 107(2) . . ?
C17 C18 H18A 110.2 . . ?
C17 C18 H18B 110.2 . . ?
H18A C18 H18B 108.5 . . ?
N7 C19 C20 109(3) . . ?
N14 C19 N7 125(3) . . ?
N14 C19 C20 125(3) . . ?
C21 C20 C19 132(3) . . ?
C25 C20 C19 108(3) . . ?
C25 C20 C21 120(3) . . ?
C20 C21 H21A 120.1 . . ?
C20 C21 C22 120(3) . . ?
C22 C21 H21A 120.1 . . ?
C21 C22 H22A 120.9 . . ?
C23 C22 C21 118(3) . . ?
C23 C22 H22A 120.9 . . ?
C22 C23 H23 119.1 . . ?
C24 C23 C22 122(3) . . ?
C24 C23 H23 119.1 . . ?
C23 C24 H24 121.7 . . ?
C25 C24 C23 117(3) . . ?
C25 C24 H24 121.7 . . ?
C20 C25 C24 123(3) . . ?
C20 C25 C26 105(3) . . ?
C24 C25 C26 131(3) . . ?
N7 C26 N8 124(3) . . ?
N7 C26 C25 113(3) . . ?
N8 C26 C25 123(3) . . ?
N8 C27 N9 127(2) . . ?
N8 C27 C28 123(2) . . ?
N9 C27 C28 110(2) . . ?
C29 C28 C27 132(3) . . ?
C29 C28 C33 124(3) . . ?
C33 C28 C27 105(3) . . ?
C28 C29 H29 123.2 . . ?
C28 C29 C30 114(3) . . ?
C30 C29 H29 123.2 . . ?
C29 C30 H30 117.7 . . ?
C31 C30 C29 125(3) . . ?
C31 C30 H30 117.7 . . ?
C30 C31 H31 119.7 . . ?
C30 C31 C32 121(3) . . ?
C32 C31 H31 119.7 . . ?
C31 C32 H32 123.4 . . ?
C31 C32 C33 113(2) . . ?
C33 C32 H32 123.4 . . ?
C28 C33 C32 124(3) . . ?
C28 C33 C34 108(3) . . ?
C32 C33 C34 127(3) . . ?
N9 C34 C33 106(2) . . ?
N10 C34 N9 131(2) . . ?
N10 C34 C33 123(2) . . ?
N10 C35 N11 124(2) . . ?
N10 C35 C36 126(3) . . ?
N11 C35 C36 109(3) . . ?
C37 C36 C35 129(3) . . ?
C37 C36 C41 123(3) . . ?
C41 C36 C35 108(3) . . ?
C36 C37 H37 121.1 . . ?
C38 C37 C36 118(3) . . ?
C38 C37 H37 121.1 . . ?
C37 C38 H38 120.6 . . ?
C37 C38 C39 119(3) . . ?
C39 C38 H38 120.6 . . ?
C38 C39 H39 117.4 . . ?
C40 C39 C38 125(3) . . ?
C40 C39 H39 117.4 . . ?
C39 C40 H40 122.7 . . ?
C39 C40 C41 115(3) . . ?
C41 C40 H40 122.7 . . ?
C36 C41 C40 120(3) . . ?
C36 C41 C42 105(3) . . ?
C40 C41 C42 134(3) . . ?
N11 C42 C41 112(3) . . ?
N12 C42 N11 123(3) . . ?
N12 C42 C41 125(3) . . ?
N12 C43 C44 122(3) . . ?
N13 C43 N12 124(3) . . ?
N13 C43 C44 114(3) . . ?
C45 C44 C43 130(3) . . ?
C49 C44 C43 107(3) . . ?
C49 C44 C45 123(3) . . ?
C44 C45 H45 121.7 . . ?
C46 C45 C44 117(3) . . ?
C46 C45 H45 121.7 . . ?
C45 C46 H46 118.9 . . ?
C45 C46 C47 122(3) . . ?
C47 C46 H46 118.9 . . ?
C46 C47 H47 120.9 . . ?
C48 C47 C46 118(3) . . ?
C48 C47 H47 120.9 . . ?
N2A O048 Zr1 128(4) . . ?
C47 C48 H48 121.1 . . ?
C49 C48 C47 118(3) . . ?
C49 C48 H48 121.1 . . ?
C44 C49 C48 122(3) . . ?
C44 C49 C50 104(3) . . ?
C48 C49 C50 134(3) . . ?
N13 C50 C49 113(3) . . ?
N14 C50 N13 128(3) . . ?
N14 C50 C49 120(3) . . ?
C52 C51 B1 118.9(18) . . ?
C52 C51 C56 120.0 . . ?
C56 C51 B1 121.1(18) . . ?
C51 C52 H52 120.0 . . ?
C51 C52 C53 120.0 . . ?
C53 C52 H52 120.0 . . ?
C52 C53 H53 120.0 . . ?
C54 C53 C52 120.0 . . ?
C54 C53 H53 120.0 . . ?
C53 C54 C57 118.2(19) . . ?
C53 C54 C55 120.0 . . ?
C55 C54 C57 120.9(19) . . ?
C54 C55 H55 120.0 . . ?
C56 C55 C54 120.0 . . ?
C56 C55 H55 120.0 . . ?
C51 C56 H56 120.0 . . ?
C55 C56 C51 120.0 . . ?
C55 C56 H56 120.0 . . ?
N3A O058 B1 104(4) . . ?
N15 C58 H58A 108.1 . . ?
N15 C58 H58B 108.1 . . ?
N15 C58 C59 117(2) . . ?
H58A C58 H58B 107.3 . . ?
C59 C58 H58A 108.1 . . ?
C59 C58 H58B 108.1 . . ?
N16 C59 C58 110(3) . . ?
N16 C59 C60 128(3) . . ?
C60 C59 C58 118(3) . . ?
N18 C60 H60 133.9 . . ?
C59 C60 N18 92(3) . . ?
C59 C60 H60 133.9 . . ?
N18 C61 H61A 107.9 . . ?
N18 C61 H61B 107.9 . . ?
N18 C61 C62 118(2) . . ?
H61A C61 H61B 107.2 . . ?
C62 C61 H61A 107.9 . . ?
C62 C61 H61B 107.9 . . ?
C61 C62 B5 125.0(15) . . ?
C61 C62 C63 116.2(15) . . ?
C61 C62 B2 108.1(15) . . ?
C61 C62 B4 124.2(15) . . ?
C61 C62 B3 117.4(15) . . ?
B5 C62 B2 113.1 . . ?
B5 C62 B4 63.7 . . ?
B5 C62 B3 112.8 . . ?
C63 C62 B5 60.7 . . ?
C63 C62 B2 61.0 . . ?
C63 C62 B4 113.6 . . ?
C63 C62 B3 111.2 . . ?
B2 C62 B4 116.9 . . ?
B2 C62 B3 63.7 . . ?
B3 C62 B4 62.5 . . ?
C62 B5 H5 123.1 . . ?
C62 B5 C63 59.2 . . ?
C62 B5 B9 107.8 . . ?
C62 B5 B4 59.3 . . ?
C63 B5 H5 123.8 . . ?
C63 B5 B9 57.8 . . ?
C63 B5 B4 108.8 . . ?
B9 B5 H5 119.2 . . ?
B8 B5 C62 109.1 . . ?
B8 B5 H5 119.3 . . ?
B8 B5 C63 107.9 . . ?
B8 B5 B9 63.4 . . ?
B8 B5 B4 64.3 . . ?
B4 B5 H5 117.8 . . ?
B4 B5 B9 115.5 . . ?
C62 C63 B5 60.1 . . ?
C62 C63 H63 121.0 . . ?
C62 C63 B9 114.1 . . ?
C62 C63 B10 110.6 . . ?
C62 C63 B2 60.9 . . ?
B5 C63 H63 118.9 . . ?
B5 C63 B9 64.5 . . ?
B5 C63 B10 113.3 . . ?
B5 C63 B2 112.5 . . ?
B9 C63 H63 115.3 . . ?
B9 C63 B10 63.1 . . ?
B9 C63 B2 117.1 . . ?
B10 C63 H63 119.2 . . ?
B2 C63 H63 117.7 . . ?
B2 C63 B10 62.9 . . ?
B5 B9 H9 126.3 . . ?
C63 B9 B5 57.6 . . ?
C63 B9 H9 125.3 . . ?
C63 B9 B10 59.2 . . ?
C63 B9 B11 104.8 . . ?
C63 B9 B8 99.4 . . ?
B10 B9 B5 104.9 . . ?
B10 B9 H9 121.4 . . ?
B10 B9 B11 60.8 . . ?
B10 B9 B8 105.9 . . ?
B11 B9 B5 102.3 . . ?
B11 B9 H9 122.6 . . ?
B8 B9 B5 52.9 . . ?
B8 B9 H9 126.2 . . ?
B8 B9 B11 60.0 . . ?
C63 B10 B9 57.7 . . ?
C63 B10 H10 126.1 . . ?
C63 B10 B11 103.3 . . ?
C63 B10 B6 105.4 . . ?
C63 B10 B2 58.4 . . ?
B9 B10 H10 121.1 . . ?
B9 B10 B11 60.1 . . ?
B9 B10 B2 108.7 . . ?
B11 B10 H10 122.2 . . ?
B6 B10 B9 110.0 . . ?
B6 B10 H10 120.5 . . ?
B6 B10 B11 61.0 . . ?
B6 B10 B2 62.0 . . ?
B2 B10 H10 120.2 . . ?
B2 B10 B11 109.9 . . ?
B9 B11 B10 59.1 . . ?
B9 B11 H11 121.2 . . ?
B9 B11 B6 106.7 . . ?
B10 B11 H11 124.3 . . ?
B6 B11 B10 57.9 . . ?
B6 B11 H11 123.3 . . ?
B7 B11 B9 109.6 . . ?
B7 B11 B10 106.2 . . ?
B7 B11 H11 121.0 . . ?
B7 B11 B6 59.8 . . ?
B7 B11 B8 60.4 . . ?
B8 B11 B9 60.0 . . ?
B8 B11 B10 104.6 . . ?
B8 B11 H11 123.2 . . ?
B8 B11 B6 105.7 . . ?
B10 B6 B11 61.1 . . ?
B10 B6 H6 121.0 . . ?
B10 B6 B7 108.6 . . ?
B10 B6 B2 59.9 . . ?
B10 B6 B3 108.4 . . ?
B11 B6 H6 121.3 . . ?
B11 B6 B2 108.3 . . ?
B7 B6 B11 59.7 . . ?
B7 B6 H6 121.9 . . ?
B7 B6 B2 107.5 . . ?
B7 B6 B3 60.1 . . ?
B2 B6 H6 122.1 . . ?
B3 B6 B11 108.2 . . ?
B3 B6 H6 121.7 . . ?
B3 B6 B2 59.6 . . ?
B11 B7 B6 60.5 . . ?
B11 B7 H7 120.0 . . ?
B11 B7 B8 59.9 . . ?
B11 B7 B4 110.8 . . ?
B11 B7 B3 108.9 . . ?
B6 B7 H7 122.0 . . ?
B6 B7 B8 105.9 . . ?
B6 B7 B4 108.6 . . ?
B6 B7 B3 60.1 . . ?
B8 B7 H7 123.7 . . ?
B4 B7 H7 120.5 . . ?
B4 B7 B8 60.3 . . ?
B3 B7 H7 122.8 . . ?
B3 B7 B8 105.1 . . ?
B3 B7 B4 59.1 . . ?
B5 B8 B9 63.7 . . ?
B5 B8 B11 111.0 . . ?
B5 B8 B7 109.5 . . ?
B5 B8 H8 118.9 . . ?
B5 B8 B4 62.9 . . ?
B9 B8 B11 60.1 . . ?
B9 B8 B7 109.2 . . ?
B9 B8 H8 118.6 . . ?
B9 B8 B4 114.6 . . ?
B11 B8 B7 59.7 . . ?
B11 B8 H8 121.3 . . ?
B11 B8 B4 110.2 . . ?
B7 B8 H8 122.5 . . ?
B7 B8 B4 59.8 . . ?
B4 B8 H8 118.6 . . ?
C62 B2 C63 58.1 . . ?
C62 B2 B10 105.1 . . ?
C62 B2 B6 103.3 . . ?
C62 B2 H2 124.3 . . ?
C62 B2 B3 58.2 . . ?
C63 B2 B10 58.7 . . ?
C63 B2 B6 102.6 . . ?
C63 B2 H2 124.6 . . ?
C63 B2 B3 104.6 . . ?
B10 B2 B6 58.1 . . ?
B10 B2 H2 122.6 . . ?
B10 B2 B3 106.9 . . ?
B6 B2 H2 124.8 . . ?
B3 B2 B6 59.6 . . ?
B3 B2 H2 122.4 . . ?
C62 B4 B5 57.0 . . ?
C62 B4 B7 103.1 . . ?
C62 B4 B8 98.2 . . ?
C62 B4 H4 126.5 . . ?
C62 B4 B3 58.5 . . ?
B5 B4 B7 101.7 . . ?
B5 B4 B8 52.8 . . ?
B5 B4 H4 126.5 . . ?
B7 B4 B8 59.9 . . ?
B7 B4 H4 123.3 . . ?
B8 B4 H4 126.3 . . ?
B3 B4 B5 104.4 . . ?
B3 B4 B7 60.4 . . ?
B3 B4 B8 105.8 . . ?
B3 B4 H4 121.6 . . ?
C62 B3 B6 104.2 . . ?
C62 B3 B7 103.5 . . ?
C62 B3 B2 58.1 . . ?
C62 B3 B4 59.0 . . ?
C62 B3 H3 125.8 . . ?
B6 B3 B7 59.8 . . ?
B6 B3 B2 60.8 . . ?
B6 B3 H3 121.9 . . ?
B7 B3 B2 108.1 . . ?
B7 B3 H3 122.9 . . ?
B2 B3 H3 120.9 . . ?
B4 B3 B6 109.5 . . ?
B4 B3 B7 60.5 . . ?
B4 B3 B2 109.3 . . ?
B4 B3 H3 120.2 . . ?
O9 Zr2 O11 82.4(6) . . ?
O9 Zr2 O13 84.6(6) . . ?
O9 Zr2 N25 73.8(6) . . ?
O9 Zr2 N27 96.0(6) . . ?
O9 Zr2 N29 159.7(6) . . ?
O9 Zr2 N31 123.1(7) . . ?
O11 Zr2 N25 140.8(7) . . ?
O11 Zr2 N27 78.1(6) . . ?
O11 Zr2 N29 77.6(6) . . ?
O11 Zr2 N31 143.6(7) . . ?
O13 Zr2 O11 83.9(5) . . ?
O13 Zr2 N25 123.3(6) . . ?
O13 Zr2 N27 161.7(6) . . ?
O13 Zr2 N29 96.9(6) . . ?
O13 Zr2 N31 74.4(6) . . ?
N27 Zr2 N25 73.9(7) . . ?
N27 Zr2 N29 76.3(8) . . ?
N27 Zr2 N31 119.3(6) . . ?
N29 Zr2 N25 120.5(6) . . ?
N31 Zr2 N25 75.3(8) . . ?
N31 Zr2 N29 76.4(7) . . ?
N19 Fe2 N21 84.9(8) . . ?
N20 Fe2 N19 79.6(10) . . ?
N20 Fe2 N21 110.5(8) . . ?
N20 Fe2 N22 87.1(8) . . ?
N20 Fe2 N24 89.0(9) . . ?
N22 Fe2 N19 151.7(9) . . ?
N22 Fe2 N21 76.5(9) . . ?
N23 Fe2 N19 87.0(10) . . ?
N23 Fe2 N20 157.6(8) . . ?
N23 Fe2 N21 85.8(9) . . ?
N23 Fe2 N22 112.3(8) . . ?
N23 Fe2 N24 80.7(10) . . ?
N24 Fe2 N19 115.7(8) . . ?
N24 Fe2 N21 154.5(9) . . ?
N24 Fe2 N22 88.7(9) . . ?
N19 O8 B12 106.1(18) . . ?
N20 O9 Zr2 124.3(13) . . ?
N21 O10 B12 107.9(19) . . ?
N22 O11 Zr2 123.3(13) . . ?
N23 O12 B12 107(2) . . ?
O8 B12 O12 109(3) . . ?
O8 B12 C114 108(2) . . ?
O10 B12 O8 119(3) . . ?
O10 B12 O12 110(3) . . ?
O10 B12 C114 111(2) . . ?
O12 B12 C114 98(2) . . ?
N24 O13 Zr2 122.6(13) . . ?
O8 N19 Fe2 125.2(16) . . ?
C64 N19 Fe2 120(2) . . ?
C64 N19 O8 114(2) . . ?
O9 N20 Fe2 128.3(14) . . ?
C65 N20 Fe2 115.7(17) . . ?
C65 N20 O9 115(2) . . ?
O10 N21 Fe2 123.4(15) . . ?
C71 N21 Fe2 122.4(19) . . ?
C71 N21 O10 113(2) . . ?
O11 N22 Fe2 126.8(16) . . ?
C70 N22 Fe2 119.8(18) . . ?
C70 N22 O11 113(2) . . ?
O12 N23 Fe2 125.4(17) . . ?
C77 N23 Fe2 120(2) . . ?
C77 N23 O12 114(2) . . ?
O13 N24 Fe2 129.8(18) . . ?
O13 N24 C76 113(2) . . ?
C76 N24 Fe2 117(2) . . ?
C82 N25 Zr2 120.0(18) . . ?
C89 N25 Zr2 119.6(17) . . ?
C89 N25 C82 108(2) . . ?
C90 N26 C89 124(2) . . ?
C90 N27 Zr2 128.1(16) . . ?
C90 N27 C97 101.8(19) . . ?
C97 N27 Zr2 125.2(18) . . ?
C98 N28 C97 122(2) . . ?
C98 N29 Zr2 127.7(17) . . ?
C105 N29 Zr2 122.6(18) . . ?
C105 N29 C98 108(2) . . ?
C105 N30 C106 118(3) . . ?
C106 N31 Zr2 119(2) . . ?
C106 N31 C113 107(3) . . ?
C113 N31 Zr2 126.3(19) . . ?
C113 N32 C82 128(3) . . ?
C120 N33 H33 115.8 . . ?
C120 N33 C121 100.3(19) . . ?
C121 N33 H33 111.7 . . ?
C122 N34 N35 107(3) . . ?
N36 N35 N34 112(3) . . ?
N35 N36 C123 105(3) . . ?
N35 N36 C124 130(3) . . ?
C123 N36 C124 123(3) . . ?
N19 C64 C65 105(2) . . ?
N19 C64 C69 127(2) . . ?
C69 C64 C65 128(2) . . ?
N20 C65 C64 119(2) . . ?
N20 C65 C66 126(2) . . ?
C64 C65 C66 115(2) . . ?
C65 C66 H66C 109.1 . . ?
C65 C66 H66D 109.1 . . ?
C65 C66 H66A 110.2 . . ?
C65 C66 H66B 110.2 . . ?
H66C C66 H66D 107.8 . . ?
H66A C66 H66B 108.5 . . ?
C67 C66 C65 112(3) . . ?
C67 C66 H66C 109.1 . . ?
C67 C66 H66D 109.1 . . ?
C67A C66 C65 108(3) . . ?
C67A C66 H66A 110.2 . . ?
C67A C66 H66B 110.2 . . ?
C66 C67 H67A 106.6 . . ?
C66 C67 H67B 106.6 . . ?
H67A C67 H67B 106.6 . . ?
C68 C67 C66 123(4) . . ?
C68 C67 H67A 106.6 . . ?
C68 C67 H67B 106.6 . . ?
C66 C67A H67C 111.8 . . ?
C66 C67A H67D 111.8 . . ?
C66 C67A C68A 100(4) . . ?
H67C C67A H67D 109.5 . . ?
C68A C67A H67C 111.8 . . ?
C68A C67A H67D 111.8 . . ?
C67 C68 H68A 109.9 . . ?
C67 C68 H68B 109.9 . . ?
C67 C68 C69 109(4) . . ?
H68A C68 H68B 108.3 . . ?
C69 C68 H68A 109.9 . . ?
C69 C68 H68B 109.9 . . ?
C67A C68A H68C 112.2 . . ?
C67A C68A H68D 112.2 . . ?
H68C C68A H68D 109.8 . . ?
C69 C68A C67A 98(4) . . ?
C69 C68A H68C 112.2 . . ?
C69 C68A H68D 112.2 . . ?
C64 C69 C68 115(3) . . ?
C64 C69 C68A 108(3) . . ?
C64 C69 H69C 108.4 . . ?
C64 C69 H69D 108.4 . . ?
C64 C69 H69A 110.2 . . ?
C64 C69 H69B 110.2 . . ?
C68 C69 H69C 108.4 . . ?
C68 C69 H69D 108.4 . . ?
C68A C69 H69A 110.2 . . ?
C68A C69 H69B 110.2 . . ?
H69C C69 H69D 107.5 . . ?
H69A C69 H69B 108.5 . . ?
N22 C70 C71 112(3) . . ?
N22 C70 C75 125(2) . . ?
C71 C70 C75 123(2) . . ?
N21 C71 C70 108(2) . . ?
N21 C71 C72 130(2) . . ?
C70 C71 C72 122(2) . . ?
C71 C72 H72A 109.1 . . ?
C71 C72 H72B 109.1 . . ?
C71 C72 H72C 109.8 . . ?
C71 C72 H72D 109.8 . . ?
C71 C72 C73 113(2) . . ?
H72A C72 H72B 107.8 . . ?
H72C C72 H72D 108.3 . . ?
C73 C72 H72A 109.1 . . ?
C73 C72 H72B 109.1 . . ?
C73A C72 C71 109(3) . . ?
C73A C72 H72C 109.8 . . ?
C73A C72 H72D 109.8 . . ?
C72 C73 H73A 110.0 . . ?
C72 C73 H73B 110.0 . . ?
H73A C73 H73B 108.4 . . ?
C74 C73 C72 108(4) . . ?
C74 C73 H73A 110.0 . . ?
C74 C73 H73B 110.0 . . ?
C72 C73A H73C 102.5 . . ?
C72 C73A H73D 102.5 . . ?
C72 C73A C74A 138(4) . . ?
H73C C73A H73D 104.9 . . ?
C74A C73A H73C 102.5 . . ?
C74A C73A H73D 102.5 . . ?
C73 C74 H74A 101.9 . . ?
C73 C74 H74B 101.9 . . ?
C73 C74 C75 140(5) . . ?
H74A C74 H74B 104.7 . . ?
C75 C74 H74A 101.9 . . ?
C75 C74 H74B 101.9 . . ?
C73A C74A H74C 110.3 . . ?
C73A C74A H74D 110.3 . . ?
C73A C74A C75 107(3) . . ?
H74C C74A H74D 108.6 . . ?
C75 C74A H74C 110.3 . . ?
C75 C74A H74D 110.3 . . ?
C70 C75 C74A 114(2) . . ?
C70 C75 H75A 110.0 . . ?
C70 C75 H75B 110.0 . . ?
C70 C75 H75C 108.8 . . ?
C70 C75 H75D 108.8 . . ?
C74 C75 C70 108(3) . . ?
C74 C75 H75A 110.0 . . ?
C74 C75 H75B 110.0 . . ?
C74A C75 H75C 108.8 . . ?
C74A C75 H75D 108.8 . . ?
H75A C75 H75B 108.4 . . ?
H75C C75 H75D 107.7 . . ?
N24 C76 C77 108(2) . . ?
N24 C76 C81 128(3) . . ?
C77 C76 C81 124(3) . . ?
N23 C77 C76 115(3) . . ?
N23 C77 C78 128(2) . . ?
C76 C77 C78 117(3) . . ?
C77 C78 H78A 109.4 . . ?
C77 C78 H78B 109.4 . . ?
H78A C78 H78B 108.0 . . ?
C79 C78 C77 111.0(19) . . ?
C79 C78 H78A 109.4 . . ?
C79 C78 H78B 109.4 . . ?
C78 C79 H79A 109.0 . . ?
C78 C79 H79B 109.0 . . ?
C78 C79 C80 113(2) . . ?
H79A C79 H79B 107.8 . . ?
C80 C79 H79A 109.0 . . ?
C80 C79 H79B 109.0 . . ?
C79 C80 H80A 110.6 . . ?
C79 C80 H80B 110.6 . . ?
H80A C80 H80B 108.8 . . ?
C81 C80 C79 105.6(19) . . ?
C81 C80 H80A 110.6 . . ?
C81 C80 H80B 110.6 . . ?
C76 C81 C80 115(2) . . ?
C76 C81 H81A 108.5 . . ?
C76 C81 H81B 108.5 . . ?
C80 C81 H81A 108.5 . . ?
C80 C81 H81B 108.5 . . ?
H81A C81 H81B 107.5 . . ?
N25 C82 C83 106(3) . . ?
N32 C82 N25 128(3) . . ?
N32 C82 C83 125(3) . . ?
C82 C83 C84 127(3) . . ?
C88 C83 C82 110(3) . . ?
C88 C83 C84 122(3) . . ?
C83 C84 H84 125.9 . . ?
C85 C84 C83 108(3) . . ?
C85 C84 H84 125.9 . . ?
C84 C85 H85 113.1 . . ?
C84 C85 C86 134(3) . . ?
C86 C85 H85 113.1 . . ?
C85 C86 H86 123.5 . . ?
C87 C86 C85 113(3) . . ?
C87 C86 H86 123.5 . . ?
C86 C87 H87 118.4 . . ?
C86 C87 C88 123(3) . . ?
C88 C87 H87 118.4 . . ?
C83 C88 C87 120(3) . . ?
C83 C88 C89 104(3) . . ?
C87 C88 C89 137(3) . . ?
N25 C89 N26 127(3) . . ?
N25 C89 C88 111(2) . . ?
N26 C89 C88 122(3) . . ?
N26 C90 N27 120(2) . . ?
N26 C90 C91 128(3) . . ?
C91 C90 N27 111(2) . . ?
C90 C91 C96 109(2) . . ?
C92 C91 C90 129(3) . . ?
C92 C91 C96 121(2) . . ?
C91 C92 H92 120.4 . . ?
C91 C92 C93 119(3) . . ?
C93 C92 H92 120.4 . . ?
C92 C93 H93 119.0 . . ?
C92 C93 C94 122(3) . . ?
C94 C93 H93 119.0 . . ?
C93 C94 H94 121.6 . . ?
C95 C94 C93 117(2) . . ?
C95 C94 H94 121.6 . . ?
C94 C95 H95 118.7 . . ?
C96 C95 C94 123(2) . . ?
C96 C95 H95 118.7 . . ?
C95 C96 C91 118(2) . . ?
C95 C96 C97 140(3) . . ?
C97 C96 C91 103(2) . . ?
N28 C97 N27 128(3) . . ?
N28 C97 C96 118(3) . . ?
C96 C97 N27 114(2) . . ?
N28 C98 N29 127(3) . . ?
N28 C98 C99 128(3) . . ?
N29 C98 C99 105(2) . . ?
C100 C99 C98 126(3) . . ?
C100 C99 C104 125(3) . . ?
C104 C99 C98 108(3) . . ?
C99 C100 H100 121.0 . . ?
C99 C100 C101 118(3) . . ?
C101 C100 H100 121.0 . . ?
C100 C101 H101 121.6 . . ?
C100 C101 C102 117(3) . . ?
C102 C101 H101 121.6 . . ?
C101 C102 H102 118.9 . . ?
C103 C102 C101 122(3) . . ?
C103 C102 H102 118.9 . . ?
C102 C103 H103 118.8 . . ?
C102 C103 C104 122(3) . . ?
C104 C103 H103 118.8 . . ?
C99 C104 C103 115(3) . . ?
C105 C104 C99 106(3) . . ?
C105 C104 C103 139(4) . . ?
N30 C105 N29 129(3) . . ?
N30 C105 C104 117(3) . . ?
C104 C105 N29 114(3) . . ?
N30 C106 C107 117(3) . . ?
N31 C106 N30 130(3) . . ?
N31 C106 C107 111(3) . . ?
C108 C107 C106 133(3) . . ?
C112 C107 C106 106(3) . . ?
C112 C107 C108 120(3) . . ?
C107 C108 H108 123.3 . . ?
C107 C108 C109 113(3) . . ?
C109 C108 H108 123.3 . . ?
C108 C109 H109 121.7 . . ?
C110 C109 C108 117(3) . . ?
C110 C109 H109 121.7 . . ?
C109 C110 H110 115.2 . . ?
C111 C110 C109 130(5) . . ?
C111 C110 H110 115.2 . . ?
C110 C111 H111 123.7 . . ?
C110 C111 C112 113(4) . . ?
C112 C111 H111 123.7 . . ?
C107 C112 C113 109(3) . . ?
C111 C112 C107 126(3) . . ?
C111 C112 C113 124(4) . . ?
N32 C113 N31 121(3) . . ?
N32 C113 C112 131(4) . . ?
C112 C113 N31 107(3) . . ?
C115 C114 B12 117.6(19) . . ?
C115 C114 C119 120.0 . . ?
C119 C114 B12 122.4(19) . . ?
C114 C115 H115 120.0 . . ?
C114 C115 C116 120.0 . . ?
C116 C115 H115 120.0 . . ?
C115 C116 H116 120.0 . . ?
C117 C116 C115 120.0 . . ?
C117 C116 H116 120.0 . . ?
C116 C117 C118 120.0 . . ?
C116 C117 C120 122.3(15) . . ?
C118 C117 C120 116.6(15) . . ?
C117 C118 H118 120.0 . . ?
C119 C118 C117 120.0 . . ?
C119 C118 H118 120.0 . . ?
C114 C119 H119 120.0 . . ?
C118 C119 C114 120.0 . . ?
C118 C119 H119 120.0 . . ?
O14 C120 N33 131(2) . . ?
O14 C120 C117 118(2) . . ?
N33 C120 C117 111.8(19) . . ?
N33 C121 H12A 109.4 . . ?
N33 C121 H12B 109.4 . . ?
N33 C121 C122 111(2) . . ?
H12A C121 H12B 108.0 . . ?
C122 C121 H12A 109.4 . . ?
C122 C121 H12B 109.4 . . ?
N34 C122 C121 124(3) . . ?
N34 C122 C123 111(3) . . ?
C123 C122 C121 125(3) . . ?
N36 C123 C122 105(3) . . ?
N36 C123 H123 127.7 . . ?
C122 C123 H123 127.7 . . ?
N36 C124 H12C 110.0 . . ?
N36 C124 H12D 110.0 . . ?
H12C C124 H12D 108.3 . . ?
C125 C124 N36 108.7(19) . . ?
C125 C124 H12C 110.0 . . ?
C125 C124 H12D 110.0 . . ?
C124 C125 B13 131.8(15) . . ?
C124 C125 B14 100.0(16) . . ?
C124 C125 C126 93.2(15) . . ?
C124 C125 B16 118.6(15) . . ?
C124 C125 B15 152.6(16) . . ?
B13 C125 B14 61.3 . . ?
C126 C125 B13 110.5 . . ?
C126 C125 B14 61.0 . . ?
B16 C125 B13 109.5 . . ?
B16 C125 B14 110.6 . . ?
B16 C125 C126 61.5 . . ?
B15 C125 B13 58.8 . . ?
B15 C125 B14 106.2 . . ?
B15 C125 C126 106.4 . . ?
B15 C125 B16 58.9 . . ?
C125 B13 H13 122.3 . . ?
C125 B13 B14 59.4 . . ?
C125 B13 B17 106.7 . . ?
C125 B13 B21 107.1 . . ?
B14 B13 H13 122.3 . . ?
B17 B13 H13 122.9 . . ?
B17 B13 B14 59.8 . . ?
B21 B13 H13 121.7 . . ?
B21 B13 B14 108.0 . . ?
B21 B13 B17 60.1 . . ?
B15 B13 C125 58.8 . . ?
B15 B13 H13 124.9 . . ?
B15 B13 B14 104.7 . . ?
B15 B13 B17 104.0 . . ?
B15 B13 B21 58.0 . . ?
C125 B14 B13 59.3 . . ?
C125 B14 H14 123.0 . . ?
C125 B14 C126 59.3 . . ?
C125 B14 B17 106.7 . . ?
C125 B14 B18 106.7 . . ?
B13 B14 H14 121.9 . . ?
C126 B14 B13 107.5 . . ?
C126 B14 H14 121.9 . . ?
C126 B14 B17 107.9 . . ?
C126 B14 B18 59.9 . . ?
B17 B14 B13 60.0 . . ?
B17 B14 H14 121.9 . . ?
B17 B14 B18 60.1 . . ?
B18 B14 B13 107.9 . . ?
B18 B14 H14 121.9 . . ?
C125 C126 B14 59.6 . . ?
C125 C126 H126 122.9 . . ?
C125 C126 B16 59.0 . . ?
C125 C126 B18 107.1 . . ?
C125 C126 B19 106.6 . . ?
B14 C126 H126 121.7 . . ?
B14 C126 B16 107.4 . . ?
B16 C126 H126 122.1 . . ?
B18 C126 B14 60.1 . . ?
B18 C126 H126 121.7 . . ?
B18 C126 B16 107.9 . . ?
B19 C126 B14 108.1 . . ?
B19 C126 H126 121.9 . . ?
B19 C126 B16 59.8 . . ?
B19 C126 B18 60.2 . . ?
C125 B16 C126 59.5 . . ?
C125 B16 H16 121.8 . . ?
C125 B16 B19 107.0 . . ?
C125 B16 B20 108.2 . . ?
C126 B16 H16 122.2 . . ?
B19 B16 C126 59.9 . . ?
B19 B16 H16 122.9 . . ?
B20 B16 C126 108.6 . . ?
B20 B16 H16 121.1 . . ?
B20 B16 B19 60.3 . . ?
B15 B16 C125 59.1 . . ?
B15 B16 C126 104.9 . . ?
B15 B16 H16 124.7 . . ?
B15 B16 B19 104.3 . . ?
B15 B16 B20 58.5 . . ?
B13 B17 H17 121.4 . . ?
B13 B17 B18 108.0 . . ?
B13 B17 B21 59.9 . . ?
B13 B17 B22 109.6 . . ?
B14 B17 B13 60.2 . . ?
B14 B17 H17 121.2 . . ?
B14 B17 B18 60.0 . . ?
B14 B17 B21 108.2 . . ?
B14 B17 B22 109.8 . . ?
B18 B17 H17 121.8 . . ?
B18 B17 B21 108.0 . . ?
B18 B17 B22 60.7 . . ?
B21 B17 H17 121.9 . . ?
B21 B17 B22 60.7 . . ?
B22 B17 H17 120.1 . . ?
B14 B18 B17 59.9 . . ?
B14 B18 H18 121.5 . . ?
B14 B18 B19 107.6 . . ?
B14 B18 B22 109.8 . . ?
C126 B18 B14 59.9 . . ?
C126 B18 B17 107.7 . . ?
C126 B18 H18 121.5 . . ?
C126 B18 B19 59.8 . . ?
C126 B18 B22 109.6 . . ?
B17 B18 H18 122.1 . . ?
B17 B18 B19 107.5 . . ?
B17 B18 B22 60.8 . . ?
B19 B18 H18 122.2 . . ?
B19 B18 B22 60.5 . . ?
B22 B18 H18 120.0 . . ?
C126 B19 B18 59.9 . . ?
C126 B19 H19 121.1 . . ?
C126 B19 B20 108.6 . . ?
C126 B19 B22 109.9 . . ?
B16 B19 C126 60.3 . . ?
B16 B19 B18 108.0 . . ?
B16 B19 H19 121.5 . . ?
B16 B19 B20 59.8 . . ?
B16 B19 B22 109.7 . . ?
B18 B19 H19 121.7 . . ?
B18 B19 B22 60.8 . . ?
B20 B19 B18 108.7 . . ?
B20 B19 H19 121.3 . . ?
B20 B19 B22 61.2 . . ?
B22 B19 H19 120.0 . . ?
B16 B20 B19 59.9 . . ?
B16 B20 H20 121.5 . . ?
B16 B20 B21 107.2 . . ?
B16 B20 B22 109.1 . . ?
B19 B20 H20 122.8 . . ?
B19 B20 B22 60.4 . . ?
B21 B20 B19 107.4 . . ?
B21 B20 H20 122.0 . . ?
B21 B20 B22 60.6 . . ?
B22 B20 H20 121.2 . . ?
B15 B20 B16 58.2 . . ?
B15 B20 B19 103.8 . . ?
B15 B20 H20 125.2 . . ?
B15 B20 B21 58.0 . . ?
B15 B20 B22 105.4 . . ?
B13 B21 B17 60.0 . . ?
B13 B21 H21 121.2 . . ?
B13 B21 B22 109.8 . . ?
B17 B21 H21 122.5 . . ?
B17 B21 B22 60.8 . . ?
B20 B21 B13 108.0 . . ?
B20 B21 B17 108.4 . . ?
B20 B21 H21 121.3 . . ?
B20 B21 B22 61.2 . . ?
B22 B21 H21 120.6 . . ?
B15 B21 B13 58.4 . . ?
B15 B21 B17 104.2 . . ?
B15 B21 B20 58.4 . . ?
B15 B21 H21 125.0 . . ?
B15 B21 B22 106.2 . . ?
B17 B22 B20 104.3 . . ?
B17 B22 H22 123.9 . . ?
B18 B22 B17 58.5 . . ?
B18 B22 B20 104.7 . . ?
B18 B22 H22 123.5 . . ?
B19 B22 B17 104.2 . . ?
B19 B22 B18 58.6 . . ?
B19 B22 B20 58.4 . . ?
B19 B22 B21 103.9 . . ?
B19 B22 H22 124.0 . . ?
B20 B22 H22 123.8 . . ?
B21 B22 B17 58.5 . . ?
B21 B22 B18 104.5 . . ?
B21 B22 B20 58.2 . . ?
B21 B22 H22 124.0 . . ?
C125 B15 B13 62.4 . . ?
C125 B15 B20 114.4 . . ?
C125 B15 H15 118.7 . . ?
B13 B15 B20 116.5 . . ?
B13 B15 H15 116.8 . . ?
B16 B15 C125 62.0 . . ?
B16 B15 B13 115.1 . . ?
B16 B15 B20 63.2 . . ?
B16 B15 H15 117.5 . . ?
B20 B15 H15 116.8 . . ?
B21 B15 C125 114.6 . . ?
B21 B15 B13 63.6 . . ?
B21 B15 B16 115.8 . . ?
B21 B15 B20 63.5 . . ?
B21 B15 H15 116.9 . . ?

loop_
_geom_bond_atom_site_label_1
_geom_bond_atom_site_label_2
_geom_bond_distance
_geom_bond_site_symmetry_2
_geom_bond_publ_flag
Zr1 O2 2.15(2) . ?
Zr1 O4 2.09(2) . ?
Zr1 O04J 2.15(4) . ?
Zr1 O6 2.08(2) . ?
Zr1 N7 2.25(2) . ?
Zr1 N9 2.288(18) . ?
Zr1 N11 2.246(18) . ?
Zr1 N13 2.227(19) . ?
Zr1 O15 2.06(3) . ?
Zr1 O048 1.98(4) . ?
Fe1 N1 1.82(6) . ?
Fe1 N1A 1.89(4) . ?
Fe1 N2 1.72(6) . ?
Fe1 N2A 2.01(7) . ?
Fe1 N3 1.90(4) . ?
Fe1 N3A 1.74(6) . ?
Fe1 N4 1.90(7) . ?
Fe1 N4A 1.92(3) . ?
Fe1 N5 1.91(4) . ?
Fe1 N5A 2.01(5) . ?
Fe1 N6 1.86(4) . ?
Fe1 N6A 1.88(3) . ?
O1 N1A 1.40(4) . ?
O1 B1 1.44(3) . ?
N1 C1 1.43(6) . ?
N1 O04D 1.34(6) . ?
N1A C1 1.30(4) . ?
C1 C2 1.36(3) . ?
C1 C6 1.48(3) . ?
B1 O3 1.53(4) . ?
B1 O04D 1.50(4) . ?
B1 O04W 1.51(4) . ?
B1 O5 1.52(3) . ?
B1 C51 1.54(3) . ?
B1 O058 1.46(5) . ?
O2 N2 1.47(7) . ?
N2 C2 1.39(7) . ?
N2A C2 1.18(6) . ?
N2A O048 1.43(6) . ?
C2 C3 1.47(2) . ?
O3 N3 1.37(4) . ?
N3 C7 1.30(4) . ?
N3A C7 1.48(7) . ?
N3A O058 1.45(6) . ?
C3 H3A 0.9900 . ?
C3 H3B 0.9900 . ?
C3 C4 1.49(3) . ?
O4 N4A 1.43(3) . ?
O04J N6 1.43(5) . ?
O04W N5A 1.38(5) . ?
N4 C8 1.38(6) . ?
N4 O15 1.38(6) . ?
N4A C8 1.29(4) . ?
C4 H4A 0.9900 . ?
C4 H4B 0.9900 . ?
C4 C5 1.50(3) . ?
O5 N5 1.38(4) . ?
N5 C13 1.34(4) . ?
N5A C13 1.28(5) . ?
C5 H5A 0.9900 . ?
C5 H5B 0.9900 . ?
C5 C6 1.62(3) . ?
O6 N6A 1.38(3) . ?
N6 C14 1.26(4) . ?
N6A C14 1.35(4) . ?
C6 H6A 0.9900 . ?
C6 H6B 0.9900 . ?
C57 N15 1.408(17) . ?
C57 C54 1.546(18) . ?
C57 O7 1.26(3) . ?
N7 C19 1.39(3) . ?
N7 C26 1.37(3) . ?
C7 C8 1.43(3) . ?
C7 C12 1.55(3) . ?
N8 C26 1.38(3) . ?
N8 C27 1.31(2) . ?
C8 C9 1.47(3) . ?
N9 C27 1.36(2) . ?
N9 C34 1.33(2) . ?
C9 H9A 0.9900 . ?
C9 H9B 0.9900 . ?
C9 C10 1.50(3) . ?
N10 C34 1.33(2) . ?
N10 C35 1.33(3) . ?
C10 H10A 0.9900 . ?
C10 H10B 0.9900 . ?
C10 C11 1.57(3) . ?
N11 C35 1.41(3) . ?
N11 C42 1.38(3) . ?
C11 H11A 0.9900 . ?
C11 H11B 0.9900 . ?
C11 C12 1.50(4) . ?
N12 C42 1.38(3) . ?
N12 C43 1.34(3) . ?
C12 H12E 0.9900 . ?
C12 H12F 0.9900 . ?
N13 C43 1.34(3) . ?
N13 C50 1.36(3) . ?
C13 C14 1.37(3) . ?
C13 C18 1.63(3) . ?
N14 C19 1.35(3) . ?
N14 C50 1.36(3) . ?
C14 C15 1.47(3) . ?
N15 H15A 0.8600 . ?
N15 C58 1.503(18) . ?
C15 H15B 0.9900 . ?
C15 H15C 0.9900 . ?
C15 C16 1.55(3) . ?
N16 N17 1.48(3) . ?
N16 C59 1.32(3) . ?
C16 H16A 0.9900 . ?
C16 H16B 0.9900 . ?
C16 C17 1.46(3) . ?
N17 N18 1.50(3) . ?
C17 H17A 0.9900 . ?
C17 H17B 0.9900 . ?
C17 C18 1.50(3) . ?
N18 C60 1.42(3) . ?
N18 C61 1.41(3) . ?
C18 H18A 0.9900 . ?
C18 H18B 0.9900 . ?
C19 C20 1.43(3) . ?
C20 C21 1.37(3) . ?
C20 C25 1.36(3) . ?
C21 H21A 0.9500 . ?
C21 C22 1.42(3) . ?
C22 H22A 0.9500 . ?
C22 C23 1.40(3) . ?
C23 H23 0.9500 . ?
C23 C24 1.40(3) . ?
C24 H24 0.9500 . ?
C24 C25 1.38(3) . ?
C25 C26 1.42(3) . ?
C27 C28 1.47(3) . ?
C28 C29 1.32(3) . ?
C28 C33 1.36(3) . ?
C29 H29 0.9500 . ?
C29 C30 1.43(3) . ?
C30 H30 0.9500 . ?
C30 C31 1.38(3) . ?
C31 H31 0.9500 . ?
C31 C32 1.39(3) . ?
C32 H32 0.9500 . ?
C32 C33 1.42(3) . ?
C33 C34 1.52(3) . ?
C35 C36 1.43(3) . ?
C36 C37 1.38(3) . ?
C36 C41 1.40(3) . ?
C37 H37 0.9500 . ?
C37 C38 1.33(3) . ?
C38 H38 0.9500 . ?
C38 C39 1.43(3) . ?
C39 H39 0.9500 . ?
C39 C40 1.35(3) . ?
C40 H40 0.9500 . ?
C40 C41 1.40(3) . ?
C41 C42 1.42(3) . ?
C43 C44 1.40(3) . ?
C44 C45 1.37(3) . ?
C44 C49 1.34(3) . ?
C45 H45 0.9500 . ?
C45 C46 1.36(3) . ?
C46 H46 0.9500 . ?
C46 C47 1.42(3) . ?
C47 H47 0.9500 . ?
C47 C48 1.41(3) . ?
C48 H48 0.9500 . ?
C48 C49 1.36(3) . ?
C49 C50 1.45(3) . ?
C51 C52 1.3900 . ?
C51 C56 1.3900 . ?
C52 H52 0.9500 . ?
C52 C53 1.3900 . ?
C53 H53 0.9500 . ?
C53 C54 1.3900 . ?
C54 C55 1.3900 . ?
C55 H55 0.9500 . ?
C55 C56 1.3900 . ?
C56 H56 0.9500 . ?
C58 H58A 0.9900 . ?
C58 H58B 0.9900 . ?
C58 C59 1.78(4) . ?
C59 C60 1.35(3) . ?
C60 H60 0.9500 . ?
C61 H61A 0.9900 . ?
C61 H61B 0.9900 . ?
C61 C62 1.56(3) . ?
C62 B5 1.6703 . ?
C62 C63 1.6539 . ?
C62 B2 1.7014 . ?
C62 B4 1.7124 . ?
C62 B3 1.7036 . ?
B5 H5 1.1200 . ?
B5 C63 1.6790 . ?
B5 B9 1.7947 . ?
B5 B8 1.5972 . ?
B5 B4 1.7846 . ?
C63 H63 1.1200 . ?
C63 B9 1.6821 . ?
C63 B10 1.7081 . ?
C63 B2 1.7042 . ?
B9 H9 1.1200 . ?
B9 B10 1.7744 . ?
B9 B11 1.7928 . ?
B9 B8 1.7905 . ?
B10 H10 1.1200 . ?
B10 B11 1.8041 . ?
B10 B6 1.7462 . ?
B10 B2 1.7805 . ?
B11 H11 1.1200 . ?
B11 B6 1.8033 . ?
B11 B7 1.7884 . ?
B11 B8 1.7907 . ?
B6 H6 1.1200 . ?
B6 B7 1.7895 . ?
B6 B2 1.8165 . ?
B6 B3 1.7952 . ?
B7 H7 1.1200 . ?
B7 B8 1.7997 . ?
B7 B4 1.7972 . ?
B7 B3 1.7957 . ?
B8 H8 1.1200 . ?
B8 B4 1.8072 . ?
B2 H2 1.1200 . ?
B2 B3 1.7958 . ?
B4 H4 1.1200 . ?
B4 B3 1.7716 . ?
B3 H3 1.1200 . ?
Zr2 O9 2.063(15) . ?
Zr2 O11 2.150(13) . ?
Zr2 O13 2.063(15) . ?
Zr2 N25 2.277(18) . ?
Zr2 N27 2.205(17) . ?
Zr2 N29 2.248(18) . ?
Zr2 N31 2.228(19) . ?
Fe2 N19 1.89(2) . ?
Fe2 N20 1.870(19) . ?
Fe2 N21 1.908(19) . ?
Fe2 N22 1.886(19) . ?
Fe2 N23 1.84(2) . ?
Fe2 N24 1.883(19) . ?
O8 B12 1.47(4) . ?
O8 N19 1.38(2) . ?
O9 N20 1.401(19) . ?
O10 B12 1.43(4) . ?
O10 N21 1.44(2) . ?
O11 N22 1.371(19) . ?
O12 B12 1.54(3) . ?
O12 N23 1.40(2) . ?
B12 C114 1.67(3) . ?
O13 N24 1.37(2) . ?
O14 C120 1.211(17) . ?
N19 C64 1.31(3) . ?
N20 C65 1.24(2) . ?
N21 C71 1.29(2) . ?
N22 C70 1.30(2) . ?
N23 C77 1.26(3) . ?
N24 C76 1.39(3) . ?
N25 C82 1.36(3) . ?
N25 C89 1.33(2) . ?
N26 C89 1.36(2) . ?
N26 C90 1.36(2) . ?
N27 C90 1.40(3) . ?
N27 C97 1.41(3) . ?
N28 C97 1.35(3) . ?
N28 C98 1.28(3) . ?
N29 C98 1.41(3) . ?
N29 C105 1.38(3) . ?
N30 C105 1.35(3) . ?
N30 C106 1.40(3) . ?
N31 C106 1.34(3) . ?
N31 C113 1.48(3) . ?
N32 C82 1.31(3) . ?
N32 C113 1.27(3) . ?
N33 H33 0.8601 . ?
N33 C120 1.386(14) . ?
N33 C121 1.466(15) . ?
N34 N35 1.31(3) . ?
N34 C122 1.23(3) . ?
N35 N36 1.28(3) . ?
N36 C123 1.35(3) . ?
N36 C124 1.65(3) . ?
C64 C65 1.45(3) . ?
C64 C69 1.41(3) . ?
C65 C66 1.66(3) . ?
C66 H66C 0.9900 . ?
C66 H66D 0.9900 . ?
C66 H66A 0.9900 . ?
C66 H66B 0.9900 . ?
C66 C67 1.50(5) . ?
C66 C67A 1.54(5) . ?
C67 H67A 0.9900 . ?
C67 H67B 0.9900 . ?
C67 C68 1.40(6) . ?
C67A H67C 0.9900 . ?
C67A H67D 0.9900 . ?
C67A C68A 1.75(8) . ?
C68 H68A 0.9900 . ?
C68 H68B 0.9900 . ?
C68 C69 1.69(5) . ?
C68A H68C 0.9900 . ?
C68A H68D 0.9900 . ?
C68A C69 1.54(6) . ?
C69 H69C 0.9900 . ?
C69 H69D 0.9900 . ?
C69 H69A 0.9900 . ?
C69 H69B 0.9900 . ?
C70 C71 1.44(3) . ?
C70 C75 1.46(3) . ?
C71 C72 1.45(3) . ?
C72 H72A 0.9900 . ?
C72 H72B 0.9900 . ?
C72 H72C 0.9900 . ?
C72 H72D 0.9900 . ?
C72 C73 1.74(5) . ?
C72 C73A 1.34(5) . ?
C73 H73A 0.9900 . ?
C73 H73B 0.9900 . ?
C73 C74 1.24(6) . ?
C73A H73C 0.9900 . ?
C73A H73D 0.9900 . ?
C73A C74A 1.40(6) . ?
C74 H74A 0.9900 . ?
C74 H74B 0.9900 . ?
C74 C75 1.42(5) . ?
C74A H74C 0.9900 . ?
C74A H74D 0.9900 . ?
C74A C75 1.68(4) . ?
C75 H75A 0.9900 . ?
C75 H75B 0.9900 . ?
C75 H75C 0.9900 . ?
C75 H75D 0.9900 . ?
C76 C77 1.45(3) . ?
C76 C81 1.45(3) . ?
C77 C78 1.57(3) . ?
C78 H78A 0.9900 . ?
C78 H78B 0.9900 . ?
C78 C79 1.50(2) . ?
C79 H79A 0.9900 . ?
C79 H79B 0.9900 . ?
C79 C80 1.58(3) . ?
C80 H80A 0.9900 . ?
C80 H80B 0.9900 . ?
C80 C81 1.48(3) . ?
C81 H81A 0.9900 . ?
C81 H81B 0.9900 . ?
C82 C83 1.46(3) . ?
C83 C84 1.51(3) . ?
C83 C88 1.32(3) . ?
C84 H84 0.9500 . ?
C84 C85 1.34(3) . ?
C85 H85 0.9500 . ?
C85 C86 1.39(3) . ?
C86 H86 0.9500 . ?
C86 C87 1.30(3) . ?
C87 H87 0.9500 . ?
C87 C88 1.43(3) . ?
C88 C89 1.48(3) . ?
C90 C91 1.36(3) . ?
C91 C92 1.35(3) . ?
C91 C96 1.42(3) . ?
C92 H92 0.9500 . ?
C92 C93 1.36(3) . ?
C93 H93 0.9500 . ?
C93 C94 1.41(3) . ?
C94 H94 0.9500 . ?
C94 C95 1.37(3) . ?
C95 H95 0.9500 . ?
C95 C96 1.36(3) . ?
C96 C97 1.40(3) . ?
C98 C99 1.52(3) . ?
C99 C100 1.32(3) . ?
C99 C104 1.39(3) . ?
C100 H100 0.9500 . ?
C100 C101 1.41(3) . ?
C101 H101 0.9500 . ?
C101 C102 1.45(3) . ?
C102 H102 0.9500 . ?
C102 C103 1.25(3) . ?
C103 H103 0.9500 . ?
C103 C104 1.43(3) . ?
C104 C105 1.38(3) . ?
C106 C107 1.50(3) . ?
C107 C108 1.41(3) . ?
C107 C112 1.37(3) . ?
C108 H108 0.9500 . ?
C108 C109 1.51(4) . ?
C109 H109 0.9500 . ?
C109 C110 1.37(4) . ?
C110 H110 0.9500 . ?
C110 C111 1.30(4) . ?
C111 H111 0.9500 . ?
C111 C112 1.36(3) . ?
C112 C113 1.44(3) . ?
C114 C115 1.3900 . ?
C114 C119 1.3900 . ?
C115 H115 0.9500 . ?
C115 C116 1.3900 . ?
C116 H116 0.9500 . ?
C116 C117 1.3900 . ?
C117 C118 1.3900 . ?
C117 C120 1.546(17) . ?
C118 H118 0.9500 . ?
C118 C119 1.3900 . ?
C119 H119 0.9500 . ?
C121 H12A 0.9900 . ?
C121 H12B 0.9900 . ?
C121 C122 1.519(19) . ?
C122 C123 1.36(3) . ?
C123 H123 0.9500 . ?
C124 H12C 0.9900 . ?
C124 H12D 0.9900 . ?
C124 C125 1.455(16) . ?
C125 B13 1.7743 . ?
C125 B14 1.7766 . ?
C125 C126 1.7714 . ?
C125 B16 1.7621 . ?
C125 B15 1.7131 . ?
B13 H13 1.1200 . ?
B13 B14 1.8102 . ?
B13 B17 1.8060 . ?
B13 B21 1.8030 . ?
B13 B15 1.7132 . ?
B14 H14 1.1200 . ?
B14 C126 1.8018 . ?
B14 B17 1.8024 . ?
B14 B18 1.8053 . ?
C126 H126 1.1200 . ?
C126 B16 1.8079 . ?
C126 B18 1.8013 . ?
C126 B19 1.7997 . ?
B16 H16 1.1200 . ?
B16 B19 1.7987 . ?
B16 B20 1.7959 . ?
B16 B15 1.7100 . ?
B17 H17 1.1200 . ?
B17 B18 1.8060 . ?
B17 B21 1.8075 . ?
B17 B22 1.8492 . ?
B18 H18 1.1200 . ?
B18 B19 1.8071 . ?
B18 B22 1.8482 . ?
B19 H19 1.1200 . ?
B19 B20 1.8043 . ?
B19 B22 1.8430 . ?
B20 H20 1.1200 . ?
B20 B21 1.8016 . ?
B20 B22 1.8578 . ?
B20 B15 1.7149 . ?
B21 H21 1.1200 . ?
B21 B22 1.8476 . ?
B21 B15 1.7069 . ?
B22 H22 1.1200 . ?
B15 H15 1.1200 . ?

loop_
_geom_torsion_atom_site_label_1
_geom_torsion_atom_site_label_2
_geom_torsion_atom_site_label_3
_geom_torsion_atom_site_label_4
_geom_torsion
_geom_torsion_site_symmetry_1
_geom_torsion_site_symmetry_2
_geom_torsion_site_symmetry_3
_geom_torsion_site_symmetry_4
_geom_torsion_publ_flag
Zr1 O2 N2 Fe1 -29(7) . . . . ?
Zr1 O2 N2 C2 142(3) . . . . ?
Zr1 O4 N4A Fe1 -28(4) . . . . ?
Zr1 O4 N4A C8 146(2) . . . . ?
Zr1 O04J N6 Fe1 35(6) . . . . ?
Zr1 O04J N6 C14 -134(3) . . . . ?
Zr1 O6 N6A Fe1 -17(5) . . . . ?
Zr1 O6 N6A C14 137(2) . . . . ?
Zr1 N7 C19 N14 36(3) . . . . ?
Zr1 N7 C19 C20 -152.6(14) . . . . ?
Zr1 N7 C26 N8 -33(3) . . . . ?
Zr1 N7 C26 C25 149.5(16) . . . . ?
Zr1 N9 C27 N8 25(3) . . . . ?
Zr1 N9 C27 C28 -155.9(14) . . . . ?
Zr1 N9 C34 N10 -29(3) . . . . ?
Zr1 N9 C34 C33 157.6(12) . . . . ?
Zr1 N11 C35 N10 37(3) . . . . ?
Zr1 N11 C35 C36 -152.9(15) . . . . ?
Zr1 N11 C42 N12 -30(3) . . . . ?
Zr1 N11 C42 C41 147.6(17) . . . . ?
Zr1 N13 C43 N12 26(3) . . . . ?
Zr1 N13 C43 C44 -158.4(17) . . . . ?
Zr1 N13 C50 N14 -21(3) . . . . ?
Zr1 N13 C50 C49 158.3(15) . . . . ?
Fe1 N1 C1 C2 29(5) . . . . ?
Fe1 N1 C1 C6 -159(3) . . . . ?
Fe1 N1 O04D B1 6(8) . . . . ?
Fe1 N1A C1 C2 -27(4) . . . . ?
Fe1 N1A C1 C6 180(2) . . . . ?
Fe1 N2 C2 C1 -24(5) . . . . ?
Fe1 N2 C2 C3 161(3) . . . . ?
Fe1 N2A C2 C1 -1(5) . . . . ?
Fe1 N2A C2 C3 171(2) . . . . ?
Fe1 N2A O048 Zr1 61(5) . . . . ?
Fe1 N3 C7 C8 -24(5) . . . . ?
Fe1 N3 C7 C12 170(2) . . . . ?
Fe1 N3A C7 C8 37(5) . . . . ?
Fe1 N3A C7 C12 -172(3) . . . . ?
Fe1 N3A O058 B1 9(8) . . . . ?
Fe1 N4 C8 C7 39(5) . . . . ?
Fe1 N4 C8 C9 -164(2) . . . . ?
Fe1 N4 O15 Zr1 4(8) . . . . ?
Fe1 N4A C8 C7 -10(4) . . . . ?
Fe1 N4A C8 C9 177.1(18) . . . . ?
Fe1 N5 C13 C14 -25(4) . . . . ?
Fe1 N5 C13 C18 161(2) . . . . ?
Fe1 N5A C13 C14 40(4) . . . . ?
Fe1 N5A C13 C18 -175(2) . . . . ?
Fe1 N6 C14 C13 30(5) . . . . ?
Fe1 N6 C14 C15 -175(2) . . . . ?
Fe1 N6A C14 C13 -26(4) . . . . ?
Fe1 N6A C14 C15 169(2) . . . . ?
O1 N1A C1 C2 169(3) . . . . ?
O1 N1A C1 C6 16(5) . . . . ?
O1 B1 O3 N3 67(3) . . . . ?
O1 B1 O5 N5 -49(4) . . . . ?
O1 B1 C51 C52 50(2) . . . . ?
O1 B1 C51 C56 -130.9(18) . . . . ?
N1 Fe1 N3A C7 99(5) . . . . ?
N1 Fe1 N3A O058 -47(7) . . . . ?
N1 Fe1 N6 O04J -130(6) . . . . ?
N1 Fe1 N6 C14 37(8) . . . . ?
N1 C1 C2 N2A -18(5) . . . . ?
N1 C1 C2 C3 171(3) . . . . ?
N1 C1 C6 C5 -152(4) . . . . ?
N1A Fe1 N2 O2 178(6) . . . . ?
N1A Fe1 N2 C2 9(4) . . . . ?
N1A Fe1 N3 O3 -36(3) . . . . ?
N1A Fe1 N3 C7 173(4) . . . . ?
N1A Fe1 N6A O6 -112(4) . . . . ?
N1A Fe1 N6A C14 94(3) . . . . ?
N1A O1 B1 O3 -48(3) . . . . ?
N1A O1 B1 O5 71(3) . . . . ?
N1A O1 B1 C51 -171(3) . . . . ?
N1A C1 C2 N2 29(4) . . . . ?
N1A C1 C2 C3 -155(3) . . . . ?
N1A C1 C6 C5 170(3) . . . . ?
C1 N1 O04D B1 -140(4) . . . . ?
C1 C2 C3 C4 15(3) . . . . ?
B1 O1 N1A Fe1 -23(4) . . . . ?
B1 O1 N1A C1 140(3) . . . . ?
B1 O3 N3 Fe1 -13(5) . . . . ?
B1 O3 N3 C7 138(4) . . . . ?
B1 O04W N5A Fe1 22(5) . . . . ?
B1 O04W N5A C13 -124(5) . . . . ?
B1 O5 N5 Fe1 -20(5) . . . . ?
B1 O5 N5 C13 133(4) . . . . ?
B1 C51 C52 C53 178.8(19) . . . . ?
B1 C51 C56 C55 -179(2) . . . . ?
O2 N2 C2 C1 164(3) . . . . ?
O2 N2 C2 C3 -11(6) . . . . ?
N2 Fe1 N1A O1 174(4) . . . . ?
N2 Fe1 N1A C1 10(3) . . . . ?
N2 Fe1 N3 O3 -109(4) . . . . ?
N2 Fe1 N3 C7 100(4) . . . . ?
N2 Fe1 N6A O6 -38(4) . . . . ?
N2 Fe1 N6A C14 168(4) . . . . ?
N2 C2 C3 C4 -170(4) . . . . ?
N2A Fe1 N1 C1 -22(4) . . . . ?
N2A Fe1 N1 O04D -167(8) . . . . ?
N2A Fe1 N3A C7 49(8) . . . . ?
N2A Fe1 N3A O058 -97(8) . . . . ?
N2A Fe1 N6 O04J -57(5) . . . . ?
N2A Fe1 N6 C14 110(4) . . . . ?
N2A C2 C3 C4 -156(4) . . . . ?
C2 C1 C6 C5 19(3) . . . . ?
C2 N2A O048 Zr1 -149(4) . . . . ?
C2 C3 C4 C5 -47(3) . . . . ?
O3 B1 O5 N5 73(3) . . . . ?
O3 B1 C51 C52 -71(3) . . . . ?
O3 B1 C51 C56 108(2) . . . . ?
O3 N3 C7 C8 -179(3) . . . . ?
O3 N3 C7 C12 15(6) . . . . ?
N3 Fe1 N1A O1 58(3) . . . . ?
N3 Fe1 N1A C1 -105(3) . . . . ?
N3 Fe1 N2 O2 -106(5) . . . . ?
N3 Fe1 N2 C2 85(5) . . . . ?
N3 Fe1 N6A O6 116(6) . . . . ?
N3 Fe1 N6A C14 -37(7) . . . . ?
N3 C7 C8 N4A 22(5) . . . . ?
N3 C7 C8 C9 -165(3) . . . . ?
N3 C7 C12 C11 145(4) . . . . ?
N3A Fe1 N1 C1 -178(5) . . . . ?
N3A Fe1 N1 O04D 38(7) . . . . ?
N3A Fe1 N6 O04J 108(5) . . . . ?
N3A Fe1 N6 C14 -84(5) . . . . ?
N3A C7 C8 N4 -46(5) . . . . ?
N3A C7 C8 C9 158(4) . . . . ?
N3A C7 C12 C11 -168(5) . . . . ?
C3 C4 C5 C6 64(2) . . . . ?
O4 N4A C8 C7 175(3) . . . . ?
O4 N4A C8 C9 3(5) . . . . ?
O04D N1 C1 C2 -177(4) . . . . ?
O04D N1 C1 C6 -5(7) . . . . ?
O04D B1 O04W N5A -76(4) . . . . ?
O04D B1 C51 C52 6(3) . . . . ?
O04D B1 C51 C56 -175.0(19) . . . . ?
O04D B1 O058 N3A 56(4) . . . . ?
O04J N6 C14 C13 -161(3) . . . . ?
O04J N6 C14 C15 -5(7) . . . . ?
O04W B1 O04D N1 59(5) . . . . ?
O04W B1 C51 C52 119(2) . . . . ?
O04W B1 C51 C56 -63(3) . . . . ?
O04W B1 O058 N3A -62(4) . . . . ?
O04W N5A C13 C14 -172(5) . . . . ?
O04W N5A C13 C18 -27(7) . . . . ?
N4 Fe1 N1 C1 -98(5) . . . . ?
N4 Fe1 N1 O04D 117(7) . . . . ?
N4 Fe1 N3A C7 -12(4) . . . . ?
N4 Fe1 N3A O058 -158(7) . . . . ?
N4 Fe1 N6 O04J 24(5) . . . . ?
N4 Fe1 N6 C14 -168(4) . . . . ?
N4 C8 C9 C10 -167(4) . . . . ?
N4A Fe1 N1A O1 109(4) . . . . ?
N4A Fe1 N1A C1 -54(5) . . . . ?
N4A Fe1 N2 O2 -28(5) . . . . ?
N4A Fe1 N2 C2 163(5) . . . . ?
N4A Fe1 N3 O3 166(4) . . . . ?
N4A Fe1 N3 C7 15(3) . . . . ?
N4A Fe1 N6A O6 51(4) . . . . ?
N4A Fe1 N6A C14 -102(3) . . . . ?
N4A C8 C9 C10 156(3) . . . . ?
C4 C5 C6 C1 -50(3) . . . . ?
O5 B1 O3 N3 -55(3) . . . . ?
O5 B1 C51 C52 170.5(16) . . . . ?
O5 B1 C51 C56 -11(3) . . . . ?
O5 N5 C13 C14 179(3) . . . . ?
O5 N5 C13 C18 5(6) . . . . ?
N5 Fe1 N1A O1 -28(3) . . . . ?
N5 Fe1 N1A C1 169(3) . . . . ?
N5 Fe1 N2 O2 122(6) . . . . ?
N5 Fe1 N2 C2 -47(9) . . . . ?
N5 Fe1 N3 O3 51(4) . . . . ?
N5 Fe1 N3 C7 -100(4) . . . . ?
N5 Fe1 N6A O6 164(4) . . . . ?
N5 Fe1 N6A C14 11(3) . . . . ?
N5 C13 C14 N6A 32(4) . . . . ?
N5 C13 C14 C15 -160(3) . . . . ?
N5 C13 C18 C17 -178(3) . . . . ?
N5A Fe1 N1 C1 98(4) . . . . ?
N5A Fe1 N1 O04D -46(7) . . . . ?
N5A Fe1 N3A C7 -173(5) . . . . ?
N5A Fe1 N3A O058 40(7) . . . . ?
N5A Fe1 N6 O04J -176(5) . . . . ?
N5A Fe1 N6 C14 -8(4) . . . . ?
N5A C13 C14 N6 -46(5) . . . . ?
N5A C13 C14 C15 156(3) . . . . ?
N5A C13 C18 C17 -133(4) . . . . ?
O6 N6A C14 C13 175(3) . . . . ?
O6 N6A C14 C15 10(5) . . . . ?
N6 Fe1 N1 C1 55(8) . . . . ?
N6 Fe1 N1 O04D -90(9) . . . . ?
N6 Fe1 N3A C7 -103(4) . . . . ?
N6 Fe1 N3A O058 111(7) . . . . ?
N6 C14 C15 C16 -149(4) . . . . ?
N6A Fe1 N1A O1 -107(3) . . . . ?
N6A Fe1 N1A C1 90(3) . . . . ?
N6A Fe1 N2 O2 64(5) . . . . ?
N6A Fe1 N2 C2 -105(5) . . . . ?
N6A Fe1 N3 O3 99(6) . . . . ?
N6A Fe1 N3 C7 -52(8) . . . . ?
N6A C14 C15 C16 167(3) . . . . ?
C6 C1 C2 N2 -178(3) . . . . ?
C6 C1 C2 N2A 170(4) . . . . ?
C6 C1 C2 C3 -2(4) . . . . ?
C57 N15 C58 C59 91(3) . . . . ?
C57 C54 C55 C56 -169(2) . . . . ?
N7 C19 C20 C21 177(3) . . . . ?
N7 C19 C20 C25 2(3) . . . . ?
C7 N3A O058 B1 -139(4) . . . . ?
C7 C8 C9 C10 -16(4) . . . . ?
N8 C27 C28 C29 -4(4) . . . . ?
N8 C27 C28 C33 178(2) . . . . ?
C8 N4 O15 Zr1 -138(4) . . . . ?
C8 C7 C12 C11 -20(4) . . . . ?
C8 C9 C10 C11 44(3) . . . . ?
N9 C27 C28 C29 177(2) . . . . ?
N9 C27 C28 C33 -1(2) . . . . ?
C9 C10 C11 C12 -65(3) . . . . ?
N10 C35 C36 C37 -9(4) . . . . ?
N10 C35 C36 C41 173(2) . . . . ?
C10 C11 C12 C7 52(3) . . . . ?
N11 C35 C36 C37 -178(3) . . . . ?
N11 C35 C36 C41 3(3) . . . . ?
N12 C43 C44 C45 -2(4) . . . . ?
N12 C43 C44 C49 176(2) . . . . ?
C12 C7 C8 N4 158(4) . . . . ?
C12 C7 C8 N4A -170(3) . . . . ?
C12 C7 C8 C9 2(4) . . . . ?
N13 C43 C44 C45 -177(2) . . . . ?
N13 C43 C44 C49 1(3) . . . . ?
C13 C14 C15 C16 3(3) . . . . ?
N14 C19 C20 C21 -11(4) . . . . ?
N14 C19 C20 C25 173(2) . . . . ?
C14 C13 C18 C17 8(4) . . . . ?
C14 C15 C16 C17 -43(3) . . . . ?
O15 N4 C8 C7 -175(4) . . . . ?
O15 N4 C8 C9 -18(7) . . . . ?
N15 C57 C54 C53 28(3) . . . . ?
N15 C57 C54 C55 -162.6(19) . . . . ?
N15 C58 C59 N16 68(3) . . . . ?
N15 C58 C59 C60 -91(3) . . . . ?
C15 C16 C17 C18 68(3) . . . . ?
N16 N17 N18 C60 -3(3) . . . . ?
N16 N17 N18 C61 -177(2) . . . . ?
N16 C59 C60 N18 14(4) . . . . ?
C16 C17 C18 C13 -50(3) . . . . ?
N17 N16 C59 C58 -173(2) . . . . ?
N17 N16 C59 C60 -16(4) . . . . ?
N17 N18 C60 C59 -4(3) . . . . ?
N17 N18 C61 C62 73(3) . . . . ?
N18 C61 C62 B5 -50(3) . . . . ?
N18 C61 C62 C63 21(3) . . . . ?
N18 C61 C62 B2 87(2) . . . . ?
N18 C61 C62 B4 -130(2) . . . . ?
N18 C61 C62 B3 156(2) . . . . ?
C18 C13 C14 N6 173(3) . . . . ?
C18 C13 C14 N6A -153(3) . . . . ?
C18 C13 C14 C15 15(4) . . . . ?
C19 N7 C26 N8 176(2) . . . . ?
C19 N7 C26 C25 -2(3) . . . . ?
C19 N14 C50 N13 -11(4) . . . . ?
C19 N14 C50 C49 170(2) . . . . ?
C19 C20 C21 C22 178(2) . . . . ?
C19 C20 C25 C24 -175(2) . . . . ?
C19 C20 C25 C26 -3(3) . . . . ?
C20 C21 C22 C23 0(3) . . . . ?
C20 C25 C26 N7 3(3) . . . . ?
C20 C25 C26 N8 -174(2) . . . . ?
C21 C20 C25 C24 9(4) . . . . ?
C21 C20 C25 C26 -179(2) . . . . ?
C21 C22 C23 C24 5(4) . . . . ?
C22 C23 C24 C25 -3(4) . . . . ?
C23 C24 C25 C20 -5(3) . . . . ?
C23 C24 C25 C26 -174(2) . . . . ?
C24 C25 C26 N7 174(2) . . . . ?
C24 C25 C26 N8 -4(4) . . . . ?
C25 C20 C21 C22 -7(4) . . . . ?
C26 N7 C19 N14 -172(2) . . . . ?
C26 N7 C19 C20 0(3) . . . . ?
C26 N8 C27 N9 4(3) . . . . ?
C26 N8 C27 C28 -175(2) . . . . ?
C27 N8 C26 N7 0(4) . . . . ?
C27 N8 C26 C25 177(2) . . . . ?
C27 N9 C34 N10 172(2) . . . . ?
C27 N9 C34 C33 -2(2) . . . . ?
C27 C28 C29 C30 -177(2) . . . . ?
C27 C28 C33 C32 -179(2) . . . . ?
C27 C28 C33 C34 0(2) . . . . ?
C28 C29 C30 C31 -2(4) . . . . ?
C28 C33 C34 N9 1(2) . . . . ?
C28 C33 C34 N10 -173(2) . . . . ?
C29 C28 C33 C32 2(4) . . . . ?
C29 C28 C33 C34 -178(2) . . . . ?
C29 C30 C31 C32 0(4) . . . . ?
C30 C31 C32 C33 3(3) . . . . ?
C31 C32 C33 C28 -4(3) . . . . ?
C31 C32 C33 C34 176.0(19) . . . . ?
C32 C33 C34 N9 -180(2) . . . . ?
C32 C33 C34 N10 7(3) . . . . ?
C33 C28 C29 C30 1(3) . . . . ?
C34 N9 C27 N8 -177(2) . . . . ?
C34 N9 C27 C28 2(2) . . . . ?
C34 N10 C35 N11 -4(3) . . . . ?
C34 N10 C35 C36 -172(2) . . . . ?
C35 N10 C34 N9 1(4) . . . . ?
C35 N10 C34 C33 173(2) . . . . ?
C35 N11 C42 N12 177(2) . . . . ?
C35 N11 C42 C41 -5(3) . . . . ?
C35 C36 C37 C38 -177(2) . . . . ?
C35 C36 C41 C40 -177(2) . . . . ?
C35 C36 C41 C42 -6(3) . . . . ?
C36 C37 C38 C39 -2(4) . . . . ?
C36 C41 C42 N11 7(3) . . . . ?
C36 C41 C42 N12 -175(2) . . . . ?
C37 C36 C41 C40 4(4) . . . . ?
C37 C36 C41 C42 176(2) . . . . ?
C37 C38 C39 C40 -2(4) . . . . ?
C38 C39 C40 C41 7(4) . . . . ?
C39 C40 C41 C36 -8(4) . . . . ?
C39 C40 C41 C42 -177(3) . . . . ?
C40 C41 C42 N11 177(2) . . . . ?
C40 C41 C42 N12 -5(4) . . . . ?
C41 C36 C37 C38 1(4) . . . . ?
C42 N11 C35 N10 -169(2) . . . . ?
C42 N11 C35 C36 1(2) . . . . ?
C42 N12 C43 N13 6(4) . . . . ?
C42 N12 C43 C44 -169(2) . . . . ?
C43 N12 C42 N11 -3(4) . . . . ?
C43 N12 C42 C41 179(2) . . . . ?
C43 N13 C50 N14 179(2) . . . . ?
C43 N13 C50 C49 -2(3) . . . . ?
C43 C44 C45 C46 -180(3) . . . . ?
C43 C44 C49 C48 -175(2) . . . . ?
C43 C44 C49 C50 -2(3) . . . . ?
C44 C45 C46 C47 -6(4) . . . . ?
C44 C49 C50 N13 3(3) . . . . ?
C44 C49 C50 N14 -178(2) . . . . ?
C45 C44 C49 C48 3(4) . . . . ?
C45 C44 C49 C50 176(2) . . . . ?
C45 C46 C47 C48 5(4) . . . . ?
C46 C47 C48 C49 0(3) . . . . ?
C47 C48 C49 C44 -4(4) . . . . ?
C47 C48 C49 C50 -175(2) . . . . ?
O048 N2A C2 C1 -150(4) . . . . ?
O048 N2A C2 C3 22(7) . . . . ?
C48 C49 C50 N13 175(3) . . . . ?
C48 C49 C50 N14 -6(4) . . . . ?
C49 C44 C45 C46 2(4) . . . . ?
C50 N13 C43 N12 -175(2) . . . . ?
C50 N13 C43 C44 1(3) . . . . ?
C50 N14 C19 N7 2(3) . . . . ?
C50 N14 C19 C20 -168(2) . . . . ?
C51 B1 O3 N3 -176(3) . . . . ?
C51 B1 O04D N1 172(4) . . . . ?
C51 B1 O04W N5A 170(3) . . . . ?
C51 B1 O5 N5 -164(3) . . . . ?
C51 B1 O058 N3A 178(4) . . . . ?
C51 C52 C53 C54 0.0 . . . . ?
C52 C51 C56 C55 0.0 . . . . ?
C52 C53 C54 C57 169.2(19) . . . . ?
C52 C53 C54 C55 0.0 . . . . ?
C53 C54 C55 C56 0.0 . . . . ?
C54 C57 N15 C58 170(2) . . . . ?
C54 C55 C56 C51 0.0 . . . . ?
C56 C51 C52 C53 0.0 . . . . ?
O7 C57 N15 C58 24(3) . . . . ?
O7 C57 C54 C53 174.0(19) . . . . ?
O7 C57 C54 C55 -17(3) . . . . ?
O058 B1 O04D N1 -63(5) . . . . ?
O058 B1 O04W N5A 46(5) . . . . ?
O058 B1 C51 C52 -118(2) . . . . ?
O058 B1 C51 C56 61(3) . . . . ?
O058 N3A C7 C8 -167(4) . . . . ?
O058 N3A C7 C12 -17(8) . . . . ?
C58 C59 C60 N18 168(2) . . . . ?
C59 N16 N17 N18 9(3) . . . . ?
C60 N18 C61 C62 -101(4) . . . . ?
C61 N18 C60 C59 168(3) . . . . ?
C61 C62 B5 C63 102.9(19) . . . . ?
C61 C62 B5 B9 135.5(19) . . . . ?
C61 C62 B5 B8 -157.2(19) . . . . ?
C61 C62 B5 B4 -114.8(19) . . . . ?
C61 C62 C63 B5 -117.2(17) . . . . ?
C61 C62 C63 B9 -154.1(17) . . . . ?
C61 C62 C63 B10 137.0(17) . . . . ?
C61 C62 C63 B2 97.1(17) . . . . ?
C61 C62 B2 C63 -110.4(16) . . . . ?
C61 C62 B2 B10 -147.0(16) . . . . ?
C61 C62 B2 B6 152.9(16) . . . . ?
C61 C62 B2 B3 112.2(16) . . . . ?
C61 C62 B4 B5 116.0(18) . . . . ?
C61 C62 B4 B7 -148.4(18) . . . . ?
C61 C62 B4 B8 150.7(18) . . . . ?
C61 C62 B4 B3 -105.9(18) . . . . ?
C61 C62 B3 B6 -139.1(17) . . . . ?
C61 C62 B3 B7 159.1(17) . . . . ?
C61 C62 B3 B2 -97.7(17) . . . . ?
C61 C62 B3 B4 116.4(17) . . . . ?
C62 B5 C63 B9 142.7 . . . . ?
C62 B5 C63 B10 101.3 . . . . ?
C62 B5 C63 B2 32.3 . . . . ?
C62 B5 B9 C63 -33.1 . . . . ?
C62 B5 B9 B10 4.1 . . . . ?
C62 B5 B9 B11 66.7 . . . . ?
C62 B5 B9 B8 102.9 . . . . ?
C62 B5 B8 B9 -100.8 . . . . ?
C62 B5 B8 B11 -62.6 . . . . ?
C62 B5 B8 B7 1.5 . . . . ?
C62 B5 B8 B4 40.1 . . . . ?
C62 B5 B4 B7 -98.1 . . . . ?
C62 B5 B4 B8 -135.0 . . . . ?
C62 B5 B4 B3 -36.0 . . . . ?
C62 C63 B9 B5 35.2 . . . . ?
C62 C63 B9 B10 -101.9 . . . . ?
C62 C63 B9 B11 -60.2 . . . . ?
C62 C63 B9 B8 1.1 . . . . ?
C62 C63 B10 B9 107.4 . . . . ?
C62 C63 B10 B11 66.3 . . . . ?
C62 C63 B10 B6 3.2 . . . . ?
C62 C63 B10 B2 -39.0 . . . . ?
C62 C63 B2 B10 137.6 . . . . ?
C62 C63 B2 B6 98.0 . . . . ?
C62 C63 B2 B3 36.5 . . . . ?
C62 B2 B3 B6 132.7 . . . . ?
C62 B2 B3 B7 94.9 . . . . ?
C62 B2 B3 B4 30.6 . . . . ?
C62 B4 B3 B6 -95.2 . . . . ?
C62 B4 B3 B7 -130.7 . . . . ?
C62 B4 B3 B2 -30.3 . . . . ?
B5 C62 C63 B9 -36.9 . . . . ?
B5 C62 C63 B10 -105.7 . . . . ?
B5 C62 C63 B2 -145.6 . . . . ?
B5 C62 B2 C63 32.4 . . . . ?
B5 C62 B2 B10 -4.3 . . . . ?
B5 C62 B2 B6 -64.3 . . . . ?
B5 C62 B2 B3 -105.0 . . . . ?
B5 C62 B4 B7 95.6 . . . . ?
B5 C62 B4 B8 34.7 . . . . ?
B5 C62 B4 B3 138.2 . . . . ?
B5 C62 B3 B6 64.1 . . . . ?
B5 C62 B3 B7 2.3 . . . . ?
B5 C62 B3 B2 105.5 . . . . ?
B5 C62 B3 B4 -40.4 . . . . ?
B5 C63 B9 B10 -137.1 . . . . ?
B5 C63 B9 B11 -95.4 . . . . ?
B5 C63 B9 B8 -34.1 . . . . ?
B5 C63 B10 B9 42.0 . . . . ?
B5 C63 B10 B11 1.0 . . . . ?
B5 C63 B10 B6 -62.2 . . . . ?
B5 C63 B10 B2 -104.4 . . . . ?
B5 C63 B2 C62 -32.0 . . . . ?
B5 C63 B2 B10 105.6 . . . . ?
B5 C63 B2 B6 66.0 . . . . ?
B5 C63 B2 B3 4.5 . . . . ?
B5 B9 B10 C63 -36.5 . . . . ?
B5 B9 B10 B11 96.0 . . . . ?
B5 B9 B10 B6 59.5 . . . . ?
B5 B9 B10 B2 -6.7 . . . . ?
B5 B9 B11 B10 -100.3 . . . . ?
B5 B9 B11 B6 -65.9 . . . . ?
B5 B9 B11 B7 -2.8 . . . . ?
B5 B9 B11 B8 33.0 . . . . ?
B5 B9 B8 B11 -138.2 . . . . ?
B5 B9 B8 B7 -102.9 . . . . ?
B5 B9 B8 B4 -38.2 . . . . ?
B5 B8 B4 C62 -36.8 . . . . ?
B5 B8 B4 B7 -137.2 . . . . ?
B5 B8 B4 B3 -96.3 . . . . ?
B5 B4 B3 C62 35.3 . . . . ?
B5 B4 B3 B6 -59.9 . . . . ?
B5 B4 B3 B7 -95.4 . . . . ?
B5 B4 B3 B2 5.0 . . . . ?
C63 C62 B5 B9 32.6 . . . . ?
C63 C62 B5 B8 99.9 . . . . ?
C63 C62 B5 B4 142.3 . . . . ?
C63 C62 B2 B10 -36.6 . . . . ?
C63 C62 B2 B6 -96.7 . . . . ?
C63 C62 B2 B3 -137.4 . . . . ?
C63 C62 B4 B5 -35.6 . . . . ?
C63 C62 B4 B7 60.0 . . . . ?
C63 C62 B4 B8 -0.9 . . . . ?
C63 C62 B4 B3 102.6 . . . . ?
C63 C62 B3 B6 -1.9 . . . . ?
C63 C62 B3 B7 -63.7 . . . . ?
C63 C62 B3 B2 39.5 . . . . ?
C63 C62 B3 B4 -106.4 . . . . ?
C63 B5 B9 B10 37.2 . . . . ?
C63 B5 B9 B11 99.9 . . . . ?
C63 B5 B9 B8 136.1 . . . . ?
C63 B5 B8 B9 -38.1 . . . . ?
C63 B5 B8 B11 0.1 . . . . ?
C63 B5 B8 B7 64.2 . . . . ?
C63 B5 B8 B4 102.8 . . . . ?
C63 B5 B4 C62 33.7 . . . . ?
C63 B5 B4 B7 -64.4 . . . . ?
C63 B5 B4 B8 -101.3 . . . . ?
C63 B5 B4 B3 -2.2 . . . . ?
C63 B9 B10 B11 132.5 . . . . ?
C63 B9 B10 B6 96.0 . . . . ?
C63 B9 B10 B2 29.9 . . . . ?
C63 B9 B11 B10 -40.9 . . . . ?
C63 B9 B11 B6 -6.5 . . . . ?
C63 B9 B11 B7 56.7 . . . . ?
C63 B9 B11 B8 92.4 . . . . ?
C63 B9 B8 B5 36.4 . . . . ?
C63 B9 B8 B11 -101.8 . . . . ?
C63 B9 B8 B7 -66.4 . . . . ?
C63 B9 B8 B4 -1.7 . . . . ?
C63 B10 B11 B9 39.8 . . . . ?
C63 B10 B11 B6 -100.5 . . . . ?
C63 B10 B11 B7 -63.7 . . . . ?
C63 B10 B11 B8 -0.8 . . . . ?
C63 B10 B6 B11 96.9 . . . . ?
C63 B10 B6 B7 59.5 . . . . ?
C63 B10 B6 B2 -40.4 . . . . ?
C63 B10 B6 B3 -4.3 . . . . ?
C63 B10 B2 C62 36.4 . . . . ?
C63 B10 B2 B6 132.9 . . . . ?
C63 B10 B2 B3 97.2 . . . . ?
C63 B2 B3 C62 -36.5 . . . . ?
C63 B2 B3 B6 96.2 . . . . ?
C63 B2 B3 B7 58.4 . . . . ?
C63 B2 B3 B4 -5.9 . . . . ?
B9 B5 C63 C62 -142.7 . . . . ?
B9 B5 C63 B10 -41.4 . . . . ?
B9 B5 C63 B2 -110.4 . . . . ?
B9 B5 B8 B11 38.2 . . . . ?
B9 B5 B8 B7 102.3 . . . . ?
B9 B5 B8 B4 140.9 . . . . ?
B9 B5 B4 C62 96.3 . . . . ?
B9 B5 B4 B7 -1.8 . . . . ?
B9 B5 B4 B8 -38.7 . . . . ?
B9 B5 B4 B3 60.3 . . . . ?
B9 C63 B10 B11 -41.0 . . . . ?
B9 C63 B10 B6 -104.2 . . . . ?
B9 C63 B10 B2 -146.4 . . . . ?
B9 C63 B2 C62 -103.9 . . . . ?
B9 C63 B2 B10 33.7 . . . . ?
B9 C63 B2 B6 -5.9 . . . . ?
B9 C63 B2 B3 -67.4 . . . . ?
B9 B10 B11 B6 -140.3 . . . . ?
B9 B10 B11 B7 -103.5 . . . . ?
B9 B10 B11 B8 -40.7 . . . . ?
B9 B10 B6 B11 36.1 . . . . ?
B9 B10 B6 B7 -1.2 . . . . ?
B9 B10 B6 B2 -101.1 . . . . ?
B9 B10 B6 B3 -65.0 . . . . ?
B9 B10 B2 C62 6.8 . . . . ?
B9 B10 B2 C63 -29.6 . . . . ?
B9 B10 B2 B6 103.3 . . . . ?
B9 B10 B2 B3 67.5 . . . . ?
B9 B11 B6 B10 -34.9 . . . . ?
B9 B11 B6 B7 103.3 . . . . ?
B9 B11 B6 B2 3.3 . . . . ?
B9 B11 B6 B3 66.5 . . . . ?
B9 B11 B7 B6 -98.3 . . . . ?
B9 B11 B7 B8 35.5 . . . . ?
B9 B11 B7 B4 1.9 . . . . ?
B9 B11 B7 B3 -61.3 . . . . ?
B9 B11 B8 B5 -39.8 . . . . ?
B9 B11 B8 B7 -140.8 . . . . ?
B9 B11 B8 B4 -107.5 . . . . ?
B9 B8 B4 C62 1.7 . . . . ?
B9 B8 B4 B5 38.5 . . . . ?
B9 B8 B4 B7 -98.7 . . . . ?
B9 B8 B4 B3 -57.9 . . . . ?
B10 C63 B9 B5 137.1 . . . . ?
B10 C63 B9 B11 41.7 . . . . ?
B10 C63 B9 B8 102.9 . . . . ?
B10 C63 B2 C62 -137.6 . . . . ?
B10 C63 B2 B6 -39.6 . . . . ?
B10 C63 B2 B3 -101.1 . . . . ?
B10 B9 B11 B6 34.4 . . . . ?
B10 B9 B11 B7 97.6 . . . . ?
B10 B9 B11 B8 133.3 . . . . ?
B10 B9 B8 B5 96.9 . . . . ?
B10 B9 B8 B11 -41.3 . . . . ?
B10 B9 B8 B7 -6.0 . . . . ?
B10 B9 B8 B4 58.7 . . . . ?
B10 B11 B6 B7 138.2 . . . . ?
B10 B11 B6 B2 38.2 . . . . ?
B10 B11 B6 B3 101.4 . . . . ?
B10 B11 B7 B6 -36.0 . . . . ?
B10 B11 B7 B8 97.9 . . . . ?
B10 B11 B7 B4 64.2 . . . . ?
B10 B11 B7 B3 1.0 . . . . ?
B10 B11 B8 B5 0.5 . . . . ?
B10 B11 B8 B9 40.2 . . . . ?
B10 B11 B8 B7 -100.5 . . . . ?
B10 B11 B8 B4 -67.2 . . . . ?
B10 B6 B7 B11 38.0 . . . . ?
B10 B6 B7 B8 -2.5 . . . . ?
B10 B6 B7 B4 -65.9 . . . . ?
B10 B6 B7 B3 -101.0 . . . . ?
B10 B6 B2 C62 99.7 . . . . ?
B10 B6 B2 C63 39.9 . . . . ?
B10 B6 B2 B3 139.6 . . . . ?
B10 B6 B3 C62 3.9 . . . . ?
B10 B6 B3 B7 101.4 . . . . ?
B10 B6 B3 B2 -36.2 . . . . ?
B10 B6 B3 B4 65.6 . . . . ?
B10 B2 B3 C62 -97.6 . . . . ?
B10 B2 B3 B6 35.1 . . . . ?
B10 B2 B3 B7 -2.7 . . . . ?
B10 B2 B3 B4 -67.0 . . . . ?
B11 B9 B10 C63 -132.5 . . . . ?
B11 B9 B10 B6 -36.5 . . . . ?
B11 B9 B10 B2 -102.7 . . . . ?
B11 B9 B8 B5 138.2 . . . . ?
B11 B9 B8 B7 35.3 . . . . ?
B11 B9 B8 B4 100.1 . . . . ?
B11 B10 B6 B7 -37.4 . . . . ?
B11 B10 B6 B2 -137.2 . . . . ?
B11 B10 B6 B3 -101.1 . . . . ?
B11 B10 B2 C62 -57.3 . . . . ?
B11 B10 B2 C63 -93.7 . . . . ?
B11 B10 B2 B6 39.2 . . . . ?
B11 B10 B2 B3 3.5 . . . . ?
B11 B6 B7 B8 -40.4 . . . . ?
B11 B6 B7 B4 -103.9 . . . . ?
B11 B6 B7 B3 -138.9 . . . . ?
B11 B6 B2 C62 60.9 . . . . ?
B11 B6 B2 C63 1.1 . . . . ?
B11 B6 B2 B10 -38.8 . . . . ?
B11 B6 B2 B3 100.9 . . . . ?
B11 B6 B3 C62 -60.9 . . . . ?
B11 B6 B3 B7 36.7 . . . . ?
B11 B6 B3 B2 -100.9 . . . . ?
B11 B6 B3 B4 0.8 . . . . ?
B11 B7 B8 B5 -103.5 . . . . ?
B11 B7 B8 B9 -35.5 . . . . ?
B11 B7 B8 B4 -143.4 . . . . ?
B11 B7 B4 C62 -58.6 . . . . ?
B11 B7 B4 B5 -0.1 . . . . ?
B11 B7 B4 B8 33.5 . . . . ?
B11 B7 B4 B3 -100.2 . . . . ?
B11 B7 B3 C62 61.5 . . . . ?
B11 B7 B3 B6 -37.2 . . . . ?
B11 B7 B3 B2 1.1 . . . . ?
B11 B7 B3 B4 103.4 . . . . ?
B11 B8 B4 C62 67.1 . . . . ?
B11 B8 B4 B5 103.9 . . . . ?
B11 B8 B4 B7 -33.3 . . . . ?
B11 B8 B4 B3 7.6 . . . . ?
B6 B10 B11 B9 140.3 . . . . ?
B6 B10 B11 B7 36.8 . . . . ?
B6 B10 B11 B8 99.7 . . . . ?
B6 B10 B2 C62 -96.5 . . . . ?
B6 B10 B2 C63 -132.9 . . . . ?
B6 B10 B2 B3 -35.7 . . . . ?
B6 B11 B7 B8 133.8 . . . . ?
B6 B11 B7 B4 100.2 . . . . ?
B6 B11 B7 B3 37.0 . . . . ?
B6 B11 B8 B5 60.7 . . . . ?
B6 B11 B8 B9 100.4 . . . . ?
B6 B11 B8 B7 -40.3 . . . . ?
B6 B11 B8 B4 -7.1 . . . . ?
B6 B7 B8 B5 -62.7 . . . . ?
B6 B7 B8 B9 5.3 . . . . ?
B6 B7 B8 B11 40.8 . . . . ?
B6 B7 B8 B4 -102.6 . . . . ?
B6 B7 B4 C62 6.1 . . . . ?
B6 B7 B4 B5 64.6 . . . . ?
B6 B7 B4 B8 98.2 . . . . ?
B6 B7 B4 B3 -35.5 . . . . ?
B6 B7 B3 C62 98.7 . . . . ?
B6 B7 B3 B2 38.3 . . . . ?
B6 B7 B3 B4 140.6 . . . . ?
B6 B2 B3 C62 -132.7 . . . . ?
B6 B2 B3 B7 -37.8 . . . . ?
B6 B2 B3 B4 -102.1 . . . . ?
B7 B11 B6 B10 -138.2 . . . . ?
B7 B11 B6 B2 -100.0 . . . . ?
B7 B11 B6 B3 -36.9 . . . . ?
B7 B11 B8 B5 101.0 . . . . ?
B7 B11 B8 B9 140.8 . . . . ?
B7 B11 B8 B4 33.3 . . . . ?
B7 B6 B2 C62 -2.2 . . . . ?
B7 B6 B2 C63 -61.9 . . . . ?
B7 B6 B2 B10 -101.8 . . . . ?
B7 B6 B2 B3 37.8 . . . . ?
B7 B6 B3 C62 -97.5 . . . . ?
B7 B6 B3 B2 -137.6 . . . . ?
B7 B6 B3 B4 -35.8 . . . . ?
B7 B8 B4 C62 100.4 . . . . ?
B7 B8 B4 B5 137.2 . . . . ?
B7 B8 B4 B3 40.9 . . . . ?
B7 B4 B3 C62 130.7 . . . . ?
B7 B4 B3 B6 35.5 . . . . ?
B7 B4 B3 B2 100.4 . . . . ?
B8 B5 C63 C62 -102.0 . . . . ?
B8 B5 C63 B9 40.7 . . . . ?
B8 B5 C63 B10 -0.7 . . . . ?
B8 B5 C63 B2 -69.7 . . . . ?
B8 B5 B9 C63 -136.1 . . . . ?
B8 B5 B9 B10 -98.8 . . . . ?
B8 B5 B9 B11 -36.2 . . . . ?
B8 B5 B4 C62 135.0 . . . . ?
B8 B5 B4 B7 36.9 . . . . ?
B8 B5 B4 B3 99.0 . . . . ?
B8 B9 B10 C63 -91.6 . . . . ?
B8 B9 B10 B11 41.0 . . . . ?
B8 B9 B10 B6 4.5 . . . . ?
B8 B9 B10 B2 -61.7 . . . . ?
B8 B9 B11 B10 -133.3 . . . . ?
B8 B9 B11 B6 -98.9 . . . . ?
B8 B9 B11 B7 -35.7 . . . . ?
B8 B11 B6 B10 -97.6 . . . . ?
B8 B11 B6 B7 40.6 . . . . ?
B8 B11 B6 B2 -59.4 . . . . ?
B8 B11 B6 B3 3.8 . . . . ?
B8 B11 B7 B6 -133.8 . . . . ?
B8 B11 B7 B4 -33.6 . . . . ?
B8 B11 B7 B3 -96.8 . . . . ?
B8 B7 B4 C62 -92.0 . . . . ?
B8 B7 B4 B5 -33.6 . . . . ?
B8 B7 B4 B3 -133.6 . . . . ?
B8 B7 B3 C62 -1.3 . . . . ?
B8 B7 B3 B6 -100.0 . . . . ?
B8 B7 B3 B2 -61.7 . . . . ?
B8 B7 B3 B4 40.6 . . . . ?
B8 B4 B3 C62 90.1 . . . . ?
B8 B4 B3 B6 -5.1 . . . . ?
B8 B4 B3 B7 -40.6 . . . . ?
B8 B4 B3 B2 59.8 . . . . ?
B2 C62 B5 C63 -32.5 . . . . ?
B2 C62 B5 B9 0.1 . . . . ?
B2 C62 B5 B8 67.4 . . . . ?
B2 C62 B5 B4 109.8 . . . . ?
B2 C62 C63 B5 145.6 . . . . ?
B2 C62 C63 B9 108.8 . . . . ?
B2 C62 C63 B10 39.9 . . . . ?
B2 C62 B4 B5 -103.9 . . . . ?
B2 C62 B4 B7 -8.3 . . . . ?
B2 C62 B4 B8 -69.2 . . . . ?
B2 C62 B4 B3 34.3 . . . . ?
B2 C62 B3 B6 -41.4 . . . . ?
B2 C62 B3 B7 -103.2 . . . . ?
B2 C62 B3 B4 -145.9 . . . . ?
B2 C63 B9 B5 103.5 . . . . ?
B2 C63 B9 B10 -33.6 . . . . ?
B2 C63 B9 B11 8.1 . . . . ?
B2 C63 B9 B8 69.3 . . . . ?
B2 C63 B10 B9 146.4 . . . . ?
B2 C63 B10 B11 105.3 . . . . ?
B2 C63 B10 B6 42.2 . . . . ?
B2 B10 B11 B9 100.7 . . . . ?
B2 B10 B11 B6 -39.6 . . . . ?
B2 B10 B11 B7 -2.8 . . . . ?
B2 B10 B11 B8 60.0 . . . . ?
B2 B10 B6 B11 137.2 . . . . ?
B2 B10 B6 B7 99.9 . . . . ?
B2 B10 B6 B3 36.1 . . . . ?
B2 B6 B7 B11 101.3 . . . . ?
B2 B6 B7 B8 60.9 . . . . ?
B2 B6 B7 B4 -2.5 . . . . ?
B2 B6 B7 B3 -37.6 . . . . ?
B2 B6 B3 C62 40.1 . . . . ?
B2 B6 B3 B7 137.6 . . . . ?
B2 B6 B3 B4 101.8 . . . . ?
B4 C62 B5 C63 -142.3 . . . . ?
B4 C62 B5 B9 -109.7 . . . . ?
B4 C62 B5 B8 -42.4 . . . . ?
B4 C62 C63 B5 36.8 . . . . ?
B4 C62 C63 B9 -0.1 . . . . ?
B4 C62 C63 B10 -68.9 . . . . ?
B4 C62 C63 B2 -108.8 . . . . ?
B4 C62 B2 C63 103.4 . . . . ?
B4 C62 B2 B10 66.8 . . . . ?
B4 C62 B2 B6 6.8 . . . . ?
B4 C62 B2 B3 -33.9 . . . . ?
B4 C62 B3 B6 104.5 . . . . ?
B4 C62 B3 B7 42.7 . . . . ?
B4 C62 B3 B2 145.9 . . . . ?
B4 B5 C63 C62 -33.8 . . . . ?
B4 B5 C63 B9 108.9 . . . . ?
B4 B5 C63 B10 67.5 . . . . ?
B4 B5 C63 B2 -1.5 . . . . ?
B4 B5 B9 C63 -97.0 . . . . ?
B4 B5 B9 B10 -59.8 . . . . ?
B4 B5 B9 B11 2.9 . . . . ?
B4 B5 B9 B8 39.1 . . . . ?
B4 B5 B8 B9 -140.9 . . . . ?
B4 B5 B8 B11 -102.7 . . . . ?
B4 B5 B8 B7 -38.5 . . . . ?
B4 B7 B8 B5 39.9 . . . . ?
B4 B7 B8 B9 107.9 . . . . ?
B4 B7 B8 B11 143.4 . . . . ?
B4 B7 B3 C62 -41.9 . . . . ?
B4 B7 B3 B6 -140.6 . . . . ?
B4 B7 B3 B2 -102.4 . . . . ?
B3 C62 B5 C63 -102.4 . . . . ?
B3 C62 B5 B9 -69.8 . . . . ?
B3 C62 B5 B8 -2.5 . . . . ?
B3 C62 B5 B4 39.9 . . . . ?
B3 C62 C63 B5 105.0 . . . . ?
B3 C62 C63 B9 68.1 . . . . ?
B3 C62 C63 B10 -0.7 . . . . ?
B3 C62 C63 B2 -40.6 . . . . ?
B3 C62 B2 C63 137.4 . . . . ?
B3 C62 B2 B10 100.7 . . . . ?
B3 C62 B2 B6 40.7 . . . . ?
B3 C62 B4 B5 -138.2 . . . . ?
B3 C62 B4 B7 -42.6 . . . . ?
B3 C62 B4 B8 -103.5 . . . . ?
B3 B6 B7 B11 138.9 . . . . ?
B3 B6 B7 B8 98.5 . . . . ?
B3 B6 B7 B4 35.0 . . . . ?
B3 B6 B2 C62 -40.0 . . . . ?
B3 B6 B2 C63 -99.7 . . . . ?
B3 B6 B2 B10 -139.6 . . . . ?
B3 B7 B8 B5 -0.1 . . . . ?
B3 B7 B8 B9 67.9 . . . . ?
B3 B7 B8 B11 103.4 . . . . ?
B3 B7 B8 B4 -40.0 . . . . ?
B3 B7 B4 C62 41.6 . . . . ?
B3 B7 B4 B5 100.1 . . . . ?
B3 B7 B4 B8 133.6 . . . . ?
Zr2 O9 N20 Fe2 26(2) . . . . ?
Zr2 O9 N20 C65 -143.7(15) . . . . ?
Zr2 O11 N22 Fe2 31(2) . . . . ?
Zr2 O11 N22 C70 -140.4(16) . . . . ?
Zr2 O13 N24 Fe2 31(2) . . . . ?
Zr2 O13 N24 C76 -139.7(15) . . . . ?
Zr2 N25 C82 N32 -43(3) . . . . ?
Zr2 N25 C82 C83 145.2(18) . . . . ?
Zr2 N25 C89 N26 41(3) . . . . ?
Zr2 N25 C89 C88 -141.3(15) . . . . ?
Zr2 N27 C90 N26 -28(3) . . . . ?
Zr2 N27 C90 C91 148.0(14) . . . . ?
Zr2 N27 C97 N28 29(3) . . . . ?
Zr2 N27 C97 C96 -148.7(16) . . . . ?
Zr2 N29 C98 N28 -15(4) . . . . ?
Zr2 N29 C98 C99 163.7(14) . . . . ?
Zr2 N29 C105 N30 28(3) . . . . ?
Zr2 N29 C105 C104 -164.6(16) . . . . ?
Zr2 N31 C106 N30 -43(4) . . . . ?
Zr2 N31 C106 C107 153.6(17) . . . . ?
Zr2 N31 C113 N32 26(4) . . . . ?
Zr2 N31 C113 C112 -148.1(17) . . . . ?
Fe2 N19 C64 C65 1(3) . . . . ?
Fe2 N19 C64 C69 -173.7(19) . . . . ?
Fe2 N20 C65 C64 4(3) . . . . ?
Fe2 N20 C65 C66 -176.5(15) . . . . ?
Fe2 N21 C71 C70 6(3) . . . . ?
Fe2 N21 C71 C72 -171.7(19) . . . . ?
Fe2 N22 C70 C71 9(3) . . . . ?
Fe2 N22 C70 C75 -174.6(17) . . . . ?
Fe2 N23 C77 C76 1(3) . . . . ?
Fe2 N23 C77 C78 -174.0(17) . . . . ?
Fe2 N24 C76 C77 6(2) . . . . ?
Fe2 N24 C76 C81 -173.9(16) . . . . ?
O8 B12 C114 C115 -43(3) . . . . ?
O8 B12 C114 C119 137.0(18) . . . . ?
O8 N19 C64 C65 172.8(16) . . . . ?
O8 N19 C64 C69 -2(4) . . . . ?
O9 N20 C65 C64 174.4(17) . . . . ?
O9 N20 C65 C66 -6(3) . . . . ?
O10 B12 C114 C115 88(3) . . . . ?
O10 B12 C114 C119 -91(3) . . . . ?
O10 N21 C71 C70 172.5(17) . . . . ?
O10 N21 C71 C72 -5(4) . . . . ?
O11 N22 C70 C71 -179.0(17) . . . . ?
O11 N22 C70 C75 -3(3) . . . . ?
O12 B12 C114 C115 -156.3(15) . . . . ?
O12 B12 C114 C119 24(3) . . . . ?
O12 N23 C77 C76 171.1(17) . . . . ?
O12 N23 C77 C78 -4(3) . . . . ?
B12 O8 N19 Fe2 25(3) . . . . ?
B12 O8 N19 C64 -146(2) . . . . ?
B12 O10 N21 Fe2 12(3) . . . . ?
B12 O10 N21 C71 -154(2) . . . . ?
B12 O12 N23 Fe2 15(3) . . . . ?
B12 O12 N23 C77 -154(2) . . . . ?
B12 C114 C115 C116 -179.8(19) . . . . ?
B12 C114 C119 C118 180(2) . . . . ?
O13 N24 C76 C77 177.9(15) . . . . ?
O13 N24 C76 C81 -2(3) . . . . ?
N19 Fe2 N20 O9 -171.6(16) . . . . ?
N19 Fe2 N20 C65 -2.4(16) . . . . ?
N19 Fe2 N22 O11 -125(2) . . . . ?
N19 Fe2 N22 C70 46(3) . . . . ?
N19 Fe2 N23 O12 -50.5(17) . . . . ?
N19 Fe2 N23 C77 118.7(19) . . . . ?
N19 Fe2 N24 O13 102.8(18) . . . . ?
N19 Fe2 N24 C76 -86.6(18) . . . . ?
N19 O8 B12 O10 50(3) . . . . ?
N19 O8 B12 O12 -78(3) . . . . ?
N19 O8 B12 C114 177(2) . . . . ?
N19 C64 C65 N20 -3(3) . . . . ?
N19 C64 C65 C66 177.3(18) . . . . ?
N19 C64 C69 C68 167(3) . . . . ?
N19 C64 C69 C68A -153(3) . . . . ?
N20 Fe2 N19 O8 -170.3(18) . . . . ?
N20 Fe2 N19 C64 0.7(18) . . . . ?
N20 Fe2 N22 O11 -63.7(17) . . . . ?
N20 Fe2 N22 C70 107.1(18) . . . . ?
N20 Fe2 N23 O12 -103(3) . . . . ?
N20 Fe2 N23 C77 66(3) . . . . ?
N20 Fe2 N24 O13 24.9(16) . . . . ?
N20 Fe2 N24 C76 -164.5(16) . . . . ?
N20 C65 C66 C67 175(3) . . . . ?
N20 C65 C66 C67A -154(3) . . . . ?
N21 Fe2 N19 O8 -58.4(17) . . . . ?
N21 Fe2 N19 C64 112.6(19) . . . . ?
N21 Fe2 N20 O9 107.9(16) . . . . ?
N21 Fe2 N20 C65 -82.9(17) . . . . ?
N21 Fe2 N22 O11 -175.5(18) . . . . ?
N21 Fe2 N22 C70 -4.7(17) . . . . ?
N21 Fe2 N23 O12 34.5(17) . . . . ?
N21 Fe2 N23 C77 -156.3(19) . . . . ?
N21 Fe2 N24 O13 -116(2) . . . . ?
N21 Fe2 N24 C76 54(3) . . . . ?
N21 O10 B12 O8 -69(3) . . . . ?
N21 O10 B12 O12 58(3) . . . . ?
N21 O10 B12 C114 166(2) . . . . ?
N21 C71 C72 C73 -165(3) . . . . ?
N21 C71 C72 C73A 163(4) . . . . ?
N22 Fe2 N19 O8 -107(3) . . . . ?
N22 Fe2 N19 C64 64(3) . . . . ?
N22 Fe2 N20 O9 33.5(16) . . . . ?
N22 Fe2 N20 C65 -157.3(17) . . . . ?
N22 Fe2 N23 O12 108.1(17) . . . . ?
N22 Fe2 N23 C77 -83(2) . . . . ?
N22 Fe2 N24 O13 -62.2(17) . . . . ?
N22 Fe2 N24 C76 108.4(16) . . . . ?
N22 C70 C71 N21 -9(3) . . . . ?
N22 C70 C71 C72 169(2) . . . . ?
N22 C70 C75 C74 172(3) . . . . ?
N22 C70 C75 C74A -157(3) . . . . ?
N23 Fe2 N19 O8 27.7(17) . . . . ?
N23 Fe2 N19 C64 -161.3(19) . . . . ?
N23 Fe2 N20 O9 -118(3) . . . . ?
N23 Fe2 N20 C65 52(3) . . . . ?
N23 Fe2 N22 O11 104.8(17) . . . . ?
N23 Fe2 N22 C70 -84.4(19) . . . . ?
N23 Fe2 N24 O13 -175.1(17) . . . . ?
N23 Fe2 N24 C76 -4.5(15) . . . . ?
N23 O12 B12 O8 57(3) . . . . ?
N23 O12 B12 O10 -75(3) . . . . ?
N23 O12 B12 C114 169.0(17) . . . . ?
N23 C77 C78 C79 -164(2) . . . . ?
N24 Fe2 N19 O8 105.9(17) . . . . ?
N24 Fe2 N19 C64 -83(2) . . . . ?
N24 Fe2 N20 O9 -55.3(15) . . . . ?
N24 Fe2 N20 C65 113.9(16) . . . . ?
N24 Fe2 N22 O11 25.4(18) . . . . ?
N24 Fe2 N22 C70 -163.8(18) . . . . ?
N24 Fe2 N23 O12 -167.2(17) . . . . ?
N24 Fe2 N23 C77 2.0(18) . . . . ?
N24 C76 C77 N23 -4(3) . . . . ?
N24 C76 C77 C78 171.3(17) . . . . ?
N24 C76 C81 C80 -154(2) . . . . ?
N25 C82 C83 C84 -177(2) . . . . ?
N25 C82 C83 C88 -6(3) . . . . ?
N26 C90 C91 C92 1(4) . . . . ?
N26 C90 C91 C96 -179.2(19) . . . . ?
N27 C90 C91 C92 -175(2) . . . . ?
N27 C90 C91 C96 5(2) . . . . ?
N28 C98 C99 C100 -5(4) . . . . ?
N28 C98 C99 C104 179(2) . . . . ?
N29 C98 C99 C100 176(2) . . . . ?
N29 C98 C99 C104 0(3) . . . . ?
N30 C106 C107 C108 17(5) . . . . ?
N30 C106 C107 C112 -170(2) . . . . ?
N31 C106 C107 C108 -178(3) . . . . ?
N31 C106 C107 C112 -5(3) . . . . ?
N32 C82 C83 C84 11(4) . . . . ?
N32 C82 C83 C88 -178(2) . . . . ?
N33 C121 C122 N34 -118(3) . . . . ?
N33 C121 C122 C123 69(4) . . . . ?
N34 N35 N36 C123 5(3) . . . . ?
N34 N35 N36 C124 170(2) . . . . ?
N34 C122 C123 N36 2(4) . . . . ?
N35 N34 C122 C121 -172(2) . . . . ?
N35 N34 C122 C123 1(4) . . . . ?
N35 N36 C123 C122 -4(3) . . . . ?
N35 N36 C124 C125 93(3) . . . . ?
N36 C124 C125 B13 172.7(15) . . . . ?
N36 C124 C125 B14 -127.1(19) . . . . ?
N36 C124 C125 C126 -66(2) . . . . ?
N36 C124 C125 B16 -7(3) . . . . ?
N36 C124 C125 B15 70(4) . . . . ?
C64 C65 C66 C67 -5(4) . . . . ?
C64 C65 C66 C67A 25(3) . . . . ?
C65 C64 C69 C68 -6(4) . . . . ?
C65 C64 C69 C68A 34(4) . . . . ?
C65 C66 C67 C68 39(7) . . . . ?
C65 C66 C67A C68A -61(4) . . . . ?
C66 C67 C68 C69 -52(8) . . . . ?
C66 C67A C68A C69 86(5) . . . . ?
C67 C68 C69 C64 34(6) . . . . ?
C67A C68A C69 C64 -68(4) . . . . ?
C69 C64 C65 N20 172(2) . . . . ?
C69 C64 C65 C66 -8(3) . . . . ?
C70 C71 C72 C73 17(4) . . . . ?
C70 C71 C72 C73A -14(4) . . . . ?
C71 C70 C75 C74 -12(4) . . . . ?
C71 C70 C75 C74A 19(4) . . . . ?
C71 C72 C73 C74 -7(6) . . . . ?
C71 C72 C73A C74A 31(9) . . . . ?
C72 C73 C74 C75 -18(11) . . . . ?
C72 C73A C74A C75 -19(9) . . . . ?
C73 C74 C75 C70 29(10) . . . . ?
C73A C74A C75 C70 -8(5) . . . . ?
C75 C70 C71 N21 175(2) . . . . ?
C75 C70 C71 C72 -8(4) . . . . ?
C76 C77 C78 C79 22(3) . . . . ?
C77 C76 C81 C80 26(3) . . . . ?
C77 C78 C79 C80 -51(3) . . . . ?
C78 C79 C80 C81 66(2) . . . . ?
C79 C80 C81 C76 -50(3) . . . . ?
C81 C76 C77 N23 176(2) . . . . ?
C81 C76 C77 C78 -9(3) . . . . ?
C82 N25 C89 N26 -176(2) . . . . ?
C82 N25 C89 C88 1(3) . . . . ?
C82 N32 C113 N31 2(4) . . . . ?
C82 N32 C113 C112 174(3) . . . . ?
C82 C83 C84 C85 170(3) . . . . ?
C82 C83 C88 C87 -174(2) . . . . ?
C82 C83 C88 C89 7(3) . . . . ?
C83 C84 C85 C86 1(4) . . . . ?
C83 C88 C89 N25 -5(3) . . . . ?
C83 C88 C89 N26 172(2) . . . . ?
C84 C83 C88 C87 -3(4) . . . . ?
C84 C83 C88 C89 178(2) . . . . ?
C84 C85 C86 C87 -1(4) . . . . ?
C85 C86 C87 C88 -1(4) . . . . ?
C86 C87 C88 C83 3(4) . . . . ?
C86 C87 C88 C89 -178(2) . . . . ?
C87 C88 C89 N25 175(3) . . . . ?
C87 C88 C89 N26 -7(4) . . . . ?
C88 C83 C84 C85 1(4) . . . . ?
C89 N25 C82 N32 175(2) . . . . ?
C89 N25 C82 C83 3(3) . . . . ?
C89 N26 C90 N27 -9(3) . . . . ?
C89 N26 C90 C91 176(2) . . . . ?
C90 N26 C89 N25 0(4) . . . . ?
C90 N26 C89 C88 -177.4(19) . . . . ?
C90 N27 C97 N28 -174(2) . . . . ?
C90 N27 C97 C96 8(2) . . . . ?
C90 C91 C92 C93 -179(2) . . . . ?
C90 C91 C96 C95 178.8(19) . . . . ?
C90 C91 C96 C97 0(2) . . . . ?
C91 C92 C93 C94 -3(3) . . . . ?
C91 C96 C97 N27 -5(2) . . . . ?
C91 C96 C97 N28 177(2) . . . . ?
C92 C91 C96 C95 -1(3) . . . . ?
C92 C91 C96 C97 -180(2) . . . . ?
C92 C93 C94 C95 6(3) . . . . ?
C93 C94 C95 C96 -6(3) . . . . ?
C94 C95 C96 C91 4(3) . . . . ?
C94 C95 C96 C97 -178(3) . . . . ?
C95 C96 C97 N27 176(2) . . . . ?
C95 C96 C97 N28 -2(4) . . . . ?
C96 C91 C92 C93 1(3) . . . . ?
C97 N27 C90 N26 176.1(17) . . . . ?
C97 N27 C90 C91 -8(2) . . . . ?
C97 N28 C98 N29 -11(4) . . . . ?
C97 N28 C98 C99 170(2) . . . . ?
C98 N28 C97 N27 4(4) . . . . ?
C98 N28 C97 C96 -179(2) . . . . ?
C98 N29 C105 N30 -168(2) . . . . ?
C98 N29 C105 C104 0(3) . . . . ?
C98 C99 C100 C101 -180(2) . . . . ?
C98 C99 C104 C103 179(2) . . . . ?
C98 C99 C104 C105 0(3) . . . . ?
C99 C100 C101 C102 4(4) . . . . ?
C99 C104 C105 N29 0(3) . . . . ?
C99 C104 C105 N30 169(2) . . . . ?
C100 C99 C104 C103 3(4) . . . . ?
C100 C99 C104 C105 -176(2) . . . . ?
C100 C101 C102 C103 -3(4) . . . . ?
C101 C102 C103 C104 1(4) . . . . ?
C102 C103 C104 C99 -1(4) . . . . ?
C102 C103 C104 C105 177(3) . . . . ?
C103 C104 C105 N29 -179(3) . . . . ?
C103 C104 C105 N30 -10(5) . . . . ?
C104 C99 C100 C101 -4(4) . . . . ?
C105 N29 C98 N28 -179(2) . . . . ?
C105 N29 C98 C99 0(2) . . . . ?
C105 N30 C106 N31 6(4) . . . . ?
C105 N30 C106 C107 168(2) . . . . ?
C106 N30 C105 N29 3(4) . . . . ?
C106 N30 C105 C104 -164(2) . . . . ?
C106 N31 C113 N32 174(3) . . . . ?
C106 N31 C113 C112 0(3) . . . . ?
C106 C107 C108 C109 177(3) . . . . ?
C106 C107 C112 C111 174(3) . . . . ?
C106 C107 C112 C113 5(3) . . . . ?
C107 C108 C109 C110 0(4) . . . . ?
C107 C112 C113 N31 -3(3) . . . . ?
C107 C112 C113 N32 -177(3) . . . . ?
C108 C107 C112 C111 -12(5) . . . . ?
C108 C107 C112 C113 179(2) . . . . ?
C108 C109 C110 C111 3(6) . . . . ?
C109 C110 C111 C112 -10(6) . . . . ?
C110 C111 C112 C107 14(5) . . . . ?
C110 C111 C112 C113 -179(3) . . . . ?
C111 C112 C113 N31 -173(2) . . . . ?
C111 C112 C113 N32 14(5) . . . . ?
C112 C107 C108 C109 4(4) . . . . ?
C113 N31 C106 N30 166(3) . . . . ?
C113 N31 C106 C107 3(3) . . . . ?
C113 N32 C82 N25 9(4) . . . . ?
C113 N32 C82 C83 179(3) . . . . ?
C114 C115 C116 C117 0.0 . . . . ?
C115 C114 C119 C118 0.0 . . . . ?
C115 C116 C117 C118 0.0 . . . . ?
C115 C116 C117 C120 167.7(16) . . . . ?
C116 C117 C118 C119 0.0 . . . . ?
C116 C117 C120 O14 -105.5(17) . . . . ?
C116 C117 C120 N33 72.9(17) . . . . ?
C117 C118 C119 C114 0.0 . . . . ?
C118 C117 C120 O14 62.6(19) . . . . ?
C118 C117 C120 N33 -119.0(14) . . . . ?
C119 C114 C115 C116 0.0 . . . . ?
C120 N33 C121 C122 -107(3) . . . . ?
C120 C117 C118 C119 -168.4(15) . . . . ?
C121 N33 C120 O14 0(3) . . . . ?
C121 N33 C120 C117 -178.6(19) . . . . ?
C121 C122 C123 N36 175(3) . . . . ?
C122 N34 N35 N36 -4(4) . . . . ?
C123 N36 C124 C125 -105(3) . . . . ?
C124 N36 C123 C122 -170(2) . . . . ?
C124 C125 B13 B14 77(2) . . . . ?
C124 C125 B13 B17 115(2) . . . . ?
C124 C125 B13 B21 178(2) . . . . ?
C124 C125 B13 B15 -148(2) . . . . ?
C124 C125 B14 B13 -132.5(15) . . . . ?
C124 C125 B14 C126 88.1(15) . . . . ?
C124 C125 B14 B17 -170.7(15) . . . . ?
C124 C125 B14 B18 126.3(15) . . . . ?
C124 C125 C126 B14 -99.6(16) . . . . ?
C124 C125 C126 B16 121.1(16) . . . . ?
C124 C125 C126 B18 -138.0(16) . . . . ?
C124 C125 C126 B19 158.7(16) . . . . ?
C124 C125 B16 C126 -77.0(18) . . . . ?
C124 C125 B16 B19 -114.8(18) . . . . ?
C124 C125 B16 B20 -178.4(18) . . . . ?
C124 C125 B16 B15 148.4(18) . . . . ?
C124 C125 B15 B13 122(3) . . . . ?
C124 C125 B15 B16 -93(3) . . . . ?
C124 C125 B15 B20 -130(3) . . . . ?
C124 C125 B15 B21 160(3) . . . . ?
C125 B13 B14 C126 36.0 . . . . ?
C125 B13 B14 B17 136.8 . . . . ?
C125 B13 B14 B18 99.2 . . . . ?
C125 B13 B17 B14 -37.9 . . . . ?
C125 B13 B17 B18 -0.2 . . . . ?
C125 B13 B17 B21 100.5 . . . . ?
C125 B13 B17 B22 64.3 . . . . ?
C125 B13 B21 B17 -99.7 . . . . ?
C125 B13 B21 B20 1.6 . . . . ?
C125 B13 B21 B22 -63.5 . . . . ?
C125 B13 B21 B15 33.8 . . . . ?
C125 B13 B15 B16 -33.8 . . . . ?
C125 B13 B15 B20 -105.1 . . . . ?
C125 B13 B15 B21 -141.6 . . . . ?
C125 B14 C126 B16 35.9 . . . . ?
C125 B14 C126 B18 136.8 . . . . ?
C125 B14 C126 B19 99.0 . . . . ?
C125 B14 B17 B13 37.9 . . . . ?
C125 B14 B17 B18 -100.0 . . . . ?
C125 B14 B17 B21 0.7 . . . . ?
C125 B14 B17 B22 -63.9 . . . . ?
C125 B14 B18 C126 -37.9 . . . . ?
C125 B14 B18 B17 100.0 . . . . ?
C125 B14 B18 B19 -0.4 . . . . ?
C125 B14 B18 B22 63.9 . . . . ?
C125 C126 B16 B19 137.3 . . . . ?
C125 C126 B16 B20 100.5 . . . . ?
C125 C126 B16 B15 39.3 . . . . ?
C125 C126 B18 B14 38.1 . . . . ?
C125 C126 B18 B17 0.6 . . . . ?
C125 C126 B18 B19 -99.7 . . . . ?
C125 C126 B18 B22 -63.9 . . . . ?
C125 C126 B19 B16 -37.3 . . . . ?
C125 C126 B19 B18 100.5 . . . . ?
C125 C126 B19 B20 -0.7 . . . . ?
C125 C126 B19 B22 64.6 . . . . ?
C125 B16 B19 C126 37.6 . . . . ?
C125 B16 B19 B18 0.0 . . . . ?
C125 B16 B19 B20 -101.6 . . . . ?
C125 B16 B19 B22 -64.7 . . . . ?
C125 B16 B20 B19 99.6 . . . . ?
C125 B16 B20 B21 -0.9 . . . . ?
C125 B16 B20 B22 63.2 . . . . ?
C125 B16 B20 B15 -33.4 . . . . ?
C125 B16 B15 B13 34.0 . . . . ?
C125 B16 B15 B20 142.4 . . . . ?
C125 B16 B15 B21 105.4 . . . . ?
B13 C125 B14 C126 -139.4 . . . . ?
B13 C125 B14 B17 -38.2 . . . . ?
B13 C125 B14 B18 -101.2 . . . . ?
B13 C125 C126 B14 37.6 . . . . ?
B13 C125 C126 B16 -101.7 . . . . ?
B13 C125 C126 B18 -0.8 . . . . ?
B13 C125 C126 B19 -64.1 . . . . ?
B13 C125 B16 C126 103.3 . . . . ?
B13 C125 B16 B19 65.5 . . . . ?
B13 C125 B16 B20 2.0 . . . . ?
B13 C125 B16 B15 -31.2 . . . . ?
B13 C125 B15 B16 145.2 . . . . ?
B13 C125 B15 B20 108.5 . . . . ?
B13 C125 B15 B21 37.8 . . . . ?
B13 B14 C126 C125 -35.9 . . . . ?
B13 B14 C126 B16 -0.1 . . . . ?
B13 B14 C126 B18 100.9 . . . . ?
B13 B14 C126 B19 63.1 . . . . ?
B13 B14 B17 B18 -137.9 . . . . ?
B13 B14 B17 B21 -37.2 . . . . ?
B13 B14 B17 B22 -101.7 . . . . ?
B13 B14 B18 C126 -100.3 . . . . ?
B13 B14 B18 B17 37.6 . . . . ?
B13 B14 B18 B19 -62.8 . . . . ?
B13 B14 B18 B22 1.5 . . . . ?
B13 B17 B18 B14 -37.8 . . . . ?
B13 B17 B18 C126 -0.3 . . . . ?
B13 B17 B18 B19 62.8 . . . . ?
B13 B17 B18 B22 102.8 . . . . ?
B13 B17 B21 B20 -100.6 . . . . ?
B13 B17 B21 B22 -140.3 . . . . ?
B13 B17 B21 B15 -39.5 . . . . ?
B13 B17 B22 B18 -100.2 . . . . ?
B13 B17 B22 B19 -62.0 . . . . ?
B13 B17 B22 B20 -1.6 . . . . ?
B13 B17 B22 B21 35.9 . . . . ?
B13 B21 B22 B17 -36.0 . . . . ?
B13 B21 B22 B18 1.7 . . . . ?
B13 B21 B22 B19 62.4 . . . . ?
B13 B21 B22 B20 100.2 . . . . ?
B13 B21 B15 C125 -37.3 . . . . ?
B13 B21 B15 B16 -106.6 . . . . ?
B13 B21 B15 B20 -143.5 . . . . ?
B14 C125 B13 B17 38.1 . . . . ?
B14 C125 B13 B21 101.2 . . . . ?
B14 C125 B13 B15 134.7 . . . . ?
B14 C125 C126 B16 -139.3 . . . . ?
B14 C125 C126 B18 -38.4 . . . . ?
B14 C125 C126 B19 -101.6 . . . . ?
B14 C125 B16 C126 37.6 . . . . ?
B14 C125 B16 B19 -0.2 . . . . ?
B14 C125 B16 B20 -63.8 . . . . ?
B14 C125 B16 B15 -97.0 . . . . ?
B14 C125 B15 B13 -40.5 . . . . ?
B14 C125 B15 B16 104.7 . . . . ?
B14 C125 B15 B20 68.0 . . . . ?
B14 C125 B15 B21 -2.7 . . . . ?
B14 B13 B17 B18 37.7 . . . . ?
B14 B13 B17 B21 138.4 . . . . ?
B14 B13 B17 B22 102.2 . . . . ?
B14 B13 B21 B17 -37.1 . . . . ?
B14 B13 B21 B20 64.2 . . . . ?
B14 B13 B21 B22 -0.8 . . . . ?
B14 B13 B21 B15 96.4 . . . . ?
B14 B13 B15 C125 39.3 . . . . ?
B14 B13 B15 B16 5.4 . . . . ?
B14 B13 B15 B20 -65.8 . . . . ?
B14 B13 B15 B21 -102.3 . . . . ?
B14 C126 B16 C125 -36.1 . . . . ?
B14 C126 B16 B19 101.2 . . . . ?
B14 C126 B16 B20 64.4 . . . . ?
B14 C126 B16 B15 3.1 . . . . ?
B14 C126 B18 B17 -37.5 . . . . ?
B14 C126 B18 B19 -137.8 . . . . ?
B14 C126 B18 B22 -102.0 . . . . ?
B14 C126 B19 B16 -100.1 . . . . ?
B14 C126 B19 B18 37.8 . . . . ?
B14 C126 B19 B20 -63.5 . . . . ?
B14 C126 B19 B22 1.8 . . . . ?
B14 B17 B18 C126 37.5 . . . . ?
B14 B17 B18 B19 100.6 . . . . ?
B14 B17 B18 B22 140.5 . . . . ?
B14 B17 B21 B13 37.3 . . . . ?
B14 B17 B21 B20 -63.2 . . . . ?
B14 B17 B21 B22 -103.0 . . . . ?
B14 B17 B21 B15 -2.2 . . . . ?
B14 B17 B22 B18 -35.8 . . . . ?
B14 B17 B22 B19 2.4 . . . . ?
B14 B17 B22 B20 62.8 . . . . ?
B14 B17 B22 B21 100.2 . . . . ?
B14 B18 B19 C126 -37.6 . . . . ?
B14 B18 B19 B16 0.2 . . . . ?
B14 B18 B19 B20 63.6 . . . . ?
B14 B18 B19 B22 103.2 . . . . ?
B14 B18 B22 B17 35.7 . . . . ?
B14 B18 B22 B19 -99.6 . . . . ?
B14 B18 B22 B20 -62.3 . . . . ?
B14 B18 B22 B21 -2.0 . . . . ?
C126 C125 B13 B14 -37.4 . . . . ?
C126 C125 B13 B17 0.7 . . . . ?
C126 C125 B13 B21 63.8 . . . . ?
C126 C125 B13 B15 97.2 . . . . ?
C126 C125 B14 B13 139.4 . . . . ?
C126 C125 B14 B17 101.2 . . . . ?
C126 C125 B14 B18 38.2 . . . . ?
C126 C125 B16 B19 -37.8 . . . . ?
C126 C125 B16 B20 -101.4 . . . . ?
C126 C125 B16 B15 -134.5 . . . . ?
C126 C125 B15 B13 -104.4 . . . . ?
C126 C125 B15 B16 40.8 . . . . ?
C126 C125 B15 B20 4.1 . . . . ?
C126 C125 B15 B21 -66.6 . . . . ?
C126 B14 B17 B13 100.3 . . . . ?
C126 B14 B17 B18 -37.5 . . . . ?
C126 B14 B17 B21 63.1 . . . . ?
C126 B14 B17 B22 -1.4 . . . . ?
C126 B14 B18 B17 137.9 . . . . ?
C126 B14 B18 B19 37.5 . . . . ?
C126 B14 B18 B22 101.8 . . . . ?
C126 B16 B19 B18 -37.6 . . . . ?
C126 B16 B19 B20 -139.2 . . . . ?
C126 B16 B19 B22 -102.3 . . . . ?
C126 B16 B20 B19 36.6 . . . . ?
C126 B16 B20 B21 -64.0 . . . . ?
C126 B16 B20 B22 0.2 . . . . ?
C126 B16 B20 B15 -96.5 . . . . ?
C126 B16 B15 C125 -39.5 . . . . ?
C126 B16 B15 B13 -5.5 . . . . ?
C126 B16 B15 B20 103.0 . . . . ?
C126 B16 B15 B21 66.0 . . . . ?
C126 B18 B19 B16 37.8 . . . . ?
C126 B18 B19 B20 101.2 . . . . ?
C126 B18 B19 B22 140.8 . . . . ?
C126 B18 B22 B17 99.8 . . . . ?
C126 B18 B22 B19 -35.5 . . . . ?
C126 B18 B22 B20 1.8 . . . . ?
C126 B18 B22 B21 62.1 . . . . ?
C126 B19 B20 B16 -36.8 . . . . ?
C126 B19 B20 B21 63.3 . . . . ?
C126 B19 B20 B22 103.0 . . . . ?
C126 B19 B20 B15 3.0 . . . . ?
C126 B19 B22 B17 -2.6 . . . . ?
C126 B19 B22 B18 35.6 . . . . ?
C126 B19 B22 B20 -100.9 . . . . ?
C126 B19 B22 B21 -63.1 . . . . ?
B16 C125 B13 B14 -103.4 . . . . ?
B16 C125 B13 B17 -65.3 . . . . ?
B16 C125 B13 B21 -2.2 . . . . ?
B16 C125 B13 B15 31.3 . . . . ?
B16 C125 B14 B13 101.6 . . . . ?
B16 C125 B14 C126 -37.8 . . . . ?
B16 C125 B14 B17 63.4 . . . . ?
B16 C125 B14 B18 0.4 . . . . ?
B16 C125 C126 B14 139.3 . . . . ?
B16 C125 C126 B18 100.9 . . . . ?
B16 C125 C126 B19 37.7 . . . . ?
B16 C125 B15 B13 -145.2 . . . . ?
B16 C125 B15 B20 -36.7 . . . . ?
B16 C125 B15 B21 -107.4 . . . . ?
B16 C126 B18 B14 100.3 . . . . ?
B16 C126 B18 B17 62.8 . . . . ?
B16 C126 B18 B19 -37.5 . . . . ?
B16 C126 B18 B22 -1.8 . . . . ?
B16 C126 B19 B18 137.9 . . . . ?
B16 C126 B19 B20 36.6 . . . . ?
B16 C126 B19 B22 101.9 . . . . ?
B16 B19 B20 B21 100.1 . . . . ?
B16 B19 B20 B22 139.8 . . . . ?
B16 B19 B20 B15 39.8 . . . . ?
B16 B19 B22 B17 62.0 . . . . ?
B16 B19 B22 B18 100.2 . . . . ?
B16 B19 B22 B20 -36.3 . . . . ?
B16 B19 B22 B21 1.4 . . . . ?
B16 B20 B21 B13 -0.4 . . . . ?
B16 B20 B21 B17 63.1 . . . . ?
B16 B20 B21 B22 102.7 . . . . ?
B16 B20 B21 B15 -32.6 . . . . ?
B16 B20 B22 B17 -61.8 . . . . ?
B16 B20 B22 B18 -1.2 . . . . ?
B16 B20 B22 B19 36.2 . . . . ?
B16 B20 B22 B21 -99.4 . . . . ?
B16 B20 B15 C125 36.2 . . . . ?
B16 B20 B15 B13 106.2 . . . . ?
B16 B20 B15 B21 142.8 . . . . ?
B17 B13 B14 C125 -136.8 . . . . ?
B17 B13 B14 C126 -100.9 . . . . ?
B17 B13 B14 B18 -37.7 . . . . ?
B17 B13 B21 B20 101.3 . . . . ?
B17 B13 B21 B22 36.3 . . . . ?
B17 B13 B21 B15 133.5 . . . . ?
B17 B13 B15 C125 101.2 . . . . ?
B17 B13 B15 B16 67.4 . . . . ?
B17 B13 B15 B20 -3.9 . . . . ?
B17 B13 B15 B21 -40.4 . . . . ?
B17 B14 C126 C125 -99.2 . . . . ?
B17 B14 C126 B16 -63.4 . . . . ?
B17 B14 C126 B18 37.6 . . . . ?
B17 B14 C126 B19 -0.2 . . . . ?
B17 B14 B18 C126 -137.9 . . . . ?
B17 B14 B18 B19 -100.4 . . . . ?
B17 B14 B18 B22 -36.1 . . . . ?
B17 B18 B19 C126 -100.7 . . . . ?
B17 B18 B19 B16 -62.9 . . . . ?
B17 B18 B19 B20 0.4 . . . . ?
B17 B18 B19 B22 40.0 . . . . ?
B17 B18 B22 B19 -135.3 . . . . ?
B17 B18 B22 B20 -98.0 . . . . ?
B17 B18 B22 B21 -37.7 . . . . ?
B17 B21 B22 B18 37.7 . . . . ?
B17 B21 B22 B19 98.3 . . . . ?
B17 B21 B22 B20 136.2 . . . . ?
B17 B21 B15 C125 3.1 . . . . ?
B17 B21 B15 B13 40.4 . . . . ?
B17 B21 B15 B16 -66.2 . . . . ?
B17 B21 B15 B20 -103.1 . . . . ?
B18 B14 C126 C125 -136.8 . . . . ?
B18 B14 C126 B16 -101.0 . . . . ?
B18 B14 C126 B19 -37.8 . . . . ?
B18 B14 B17 B13 137.9 . . . . ?
B18 B14 B17 B21 100.7 . . . . ?
B18 B14 B17 B22 36.1 . . . . ?
B18 C126 B16 C125 -99.6 . . . . ?
B18 C126 B16 B19 37.7 . . . . ?
B18 C126 B16 B20 1.0 . . . . ?
B18 C126 B16 B15 -60.3 . . . . ?
B18 C126 B19 B16 -137.9 . . . . ?
B18 C126 B19 B20 -101.3 . . . . ?
B18 C126 B19 B22 -36.0 . . . . ?
B18 B17 B21 B13 100.8 . . . . ?
B18 B17 B21 B20 0.3 . . . . ?
B18 B17 B21 B22 -39.5 . . . . ?
B18 B17 B21 B15 61.3 . . . . ?
B18 B17 B22 B19 38.3 . . . . ?
B18 B17 B22 B20 98.7 . . . . ?
B18 B17 B22 B21 136.1 . . . . ?
B18 B19 B20 B16 -100.4 . . . . ?
B18 B19 B20 B21 -0.3 . . . . ?
B18 B19 B20 B22 39.4 . . . . ?
B18 B19 B20 B15 -60.6 . . . . ?
B18 B19 B22 B17 -38.2 . . . . ?
B18 B19 B22 B20 -136.5 . . . . ?
B18 B19 B22 B21 -98.7 . . . . ?
B19 C126 B16 C125 -137.3 . . . . ?
B19 C126 B16 B20 -36.8 . . . . ?
B19 C126 B16 B15 -98.1 . . . . ?
B19 C126 B18 B14 137.8 . . . . ?
B19 C126 B18 B17 100.3 . . . . ?
B19 C126 B18 B22 35.8 . . . . ?
B19 B16 B20 B21 -100.6 . . . . ?
B19 B16 B20 B22 -36.4 . . . . ?
B19 B16 B20 B15 -133.1 . . . . ?
B19 B16 B15 C125 -101.5 . . . . ?
B19 B16 B15 B13 -67.6 . . . . ?
B19 B16 B15 B20 40.9 . . . . ?
B19 B16 B15 B21 3.9 . . . . ?
B19 B18 B22 B17 135.3 . . . . ?
B19 B18 B22 B20 37.3 . . . . ?
B19 B18 B22 B21 97.6 . . . . ?
B19 B20 B21 B13 -63.5 . . . . ?
B19 B20 B21 B17 0.0 . . . . ?
B19 B20 B21 B22 39.6 . . . . ?
B19 B20 B21 B15 -95.7 . . . . ?
B19 B20 B22 B17 -98.0 . . . . ?
B19 B20 B22 B18 -37.4 . . . . ?
B19 B20 B22 B21 -135.6 . . . . ?
B19 B20 B15 C125 -4.4 . . . . ?
B19 B20 B15 B13 65.6 . . . . ?
B19 B20 B15 B16 -40.6 . . . . ?
B19 B20 B15 B21 102.1 . . . . ?
B20 B16 B19 C126 139.2 . . . . ?
B20 B16 B19 B18 101.6 . . . . ?
B20 B16 B19 B22 36.9 . . . . ?
B20 B16 B15 C125 -142.4 . . . . ?
B20 B16 B15 B13 -108.5 . . . . ?
B20 B16 B15 B21 -37.0 . . . . ?
B20 B19 B22 B17 98.3 . . . . ?
B20 B19 B22 B18 136.5 . . . . ?
B20 B19 B22 B21 37.7 . . . . ?
B20 B21 B22 B17 -136.2 . . . . ?
B20 B21 B22 B18 -98.5 . . . . ?
B20 B21 B22 B19 -37.8 . . . . ?
B20 B21 B15 C125 106.2 . . . . ?
B20 B21 B15 B13 143.5 . . . . ?
B20 B21 B15 B16 36.9 . . . . ?
B21 B13 B14 C125 -99.6 . . . . ?
B21 B13 B14 C126 -63.6 . . . . ?
B21 B13 B14 B17 37.2 . . . . ?
B21 B13 B14 B18 -0.4 . . . . ?
B21 B13 B17 B14 -138.4 . . . . ?
B21 B13 B17 B18 -100.7 . . . . ?
B21 B13 B17 B22 -36.2 . . . . ?
B21 B13 B15 C125 141.6 . . . . ?
B21 B13 B15 B16 107.8 . . . . ?
B21 B13 B15 B20 36.5 . . . . ?
B21 B17 B18 B14 -101.1 . . . . ?
B21 B17 B18 C126 -63.5 . . . . ?
B21 B17 B18 B19 -0.4 . . . . ?
B21 B17 B18 B22 39.5 . . . . ?
B21 B17 B22 B18 -136.1 . . . . ?
B21 B17 B22 B19 -97.8 . . . . ?
B21 B17 B22 B20 -37.4 . . . . ?
B21 B20 B22 B17 37.6 . . . . ?
B21 B20 B22 B18 98.2 . . . . ?
B21 B20 B22 B19 135.6 . . . . ?
B21 B20 B15 C125 -106.5 . . . . ?
B21 B20 B15 B13 -36.6 . . . . ?
B21 B20 B15 B16 -142.8 . . . . ?
B22 B17 B18 B14 -140.5 . . . . ?
B22 B17 B18 C126 -103.0 . . . . ?
B22 B17 B18 B19 -39.9 . . . . ?
B22 B17 B21 B13 140.3 . . . . ?
B22 B17 B21 B20 39.8 . . . . ?
B22 B17 B21 B15 100.8 . . . . ?
B22 B18 B19 C126 -140.8 . . . . ?
B22 B18 B19 B16 -102.9 . . . . ?
B22 B18 B19 B20 -39.6 . . . . ?
B22 B19 B20 B16 -139.8 . . . . ?
B22 B19 B20 B21 -39.7 . . . . ?
B22 B19 B20 B15 -100.1 . . . . ?
B22 B20 B21 B13 -103.1 . . . . ?
B22 B20 B21 B17 -39.6 . . . . ?
B22 B20 B21 B15 -135.3 . . . . ?
B22 B20 B15 C125 -67.0 . . . . ?
B22 B20 B15 B13 2.9 . . . . ?
B22 B20 B15 B16 -103.3 . . . . ?
B22 B20 B15 B21 39.5 . . . . ?
B22 B21 B15 C125 66.3 . . . . ?
B22 B21 B15 B13 103.6 . . . . ?
B22 B21 B15 B16 -3.0 . . . . ?
B22 B21 B15 B20 -39.9 . . . . ?
B15 C125 B13 B14 -134.7 . . . . ?
B15 C125 B13 B17 -96.6 . . . . ?
B15 C125 B13 B21 -33.5 . . . . ?
B15 C125 B14 B13 39.3 . . . . ?
B15 C125 B14 C126 -100.1 . . . . ?
B15 C125 B14 B17 1.1 . . . . ?
B15 C125 B14 B18 -61.9 . . . . ?
B15 C125 C126 B14 99.8 . . . . ?
B15 C125 C126 B16 -39.5 . . . . ?
B15 C125 C126 B18 61.4 . . . . ?
B15 C125 C126 B19 -1.8 . . . . ?
B15 C125 B16 C126 134.5 . . . . ?
B15 C125 B16 B19 96.7 . . . . ?
B15 C125 B16 B20 33.2 . . . . ?
B15 B13 B14 C125 -39.0 . . . . ?
B15 B13 B14 C126 -3.0 . . . . ?
B15 B13 B14 B17 97.9 . . . . ?
B15 B13 B14 B18 60.2 . . . . ?
B15 B13 B17 B14 -99.1 . . . . ?
B15 B13 B17 B18 -61.4 . . . . ?
B15 B13 B17 B21 39.3 . . . . ?
B15 B13 B17 B22 3.1 . . . . ?
B15 B13 B21 B17 -133.5 . . . . ?
B15 B13 B21 B20 -32.2 . . . . ?
B15 B13 B21 B22 -97.3 . . . . ?
B15 B16 B19 C126 99.2 . . . . ?
B15 B16 B19 B18 61.6 . . . . ?
B15 B16 B19 B20 -40.0 . . . . ?
B15 B16 B19 B22 -3.1 . . . . ?
B15 B16 B20 B19 133.1 . . . . ?
B15 B16 B20 B21 32.5 . . . . ?
B15 B16 B20 B22 96.6 . . . . ?
B15 B20 B21 B13 32.2 . . . . ?
B15 B20 B21 B17 95.7 . . . . ?
B15 B20 B21 B22 135.3 . . . . ?
B15 B20 B22 B17 -0.7 . . . . ?
B15 B20 B22 B18 59.9 . . . . ?
B15 B20 B22 B19 97.4 . . . . ?
B15 B20 B22 B21 -38.2 . . . . ?
B15 B21 B22 B17 -97.5 . . . . ?
B15 B21 B22 B18 -59.9 . . . . ?
B15 B21 B22 B19 0.8 . . . . ?
B15 B21 B22 B20 38.6 . . . . ?

loop_
_smtbx_masks_void_nr
_smtbx_masks_void_average_x
_smtbx_masks_void_average_y
_smtbx_masks_void_average_z
_smtbx_masks_void_volume
_smtbx_masks_void_count_electrons
_smtbx_masks_void_content
1 0.500 0.000 0.500 1053.4 166.3 ?
2 0.460 0.787 0.108 205.1 39.9 ?
3 0.540 0.213 0.892 205.1 39.8 ?
